data_1551498
loop_
_publ_author_name
'Kasper S. Pedersen'
'Panagiota Perlepe'
'Michael L. Aubrey'
'Daniel N. Woodruff'
'Sebastian E. Reyes-Lillo'
'Anders Reinholdt'
'Laura Voigt'
'Zheshen Li'
'Kasper Borup'
'Mathieu Rouzieres'
'Dumitru Samohvalov'
'Fabrice Wilhelm'
'Andrei Rogalev'
'Jeffrey B. Neaton'
'Jeffrey R. Long'
'Rodolphe Clerac'

_publ_section_title
;
 Formation of the layered conductive magnet CrCl2(pyrazine)2 through
 redox-active coordination chemistry
;
_journal_name_full 'Nature Chemistry'
_journal_page_first 1056
_journal_page_last 1061
_journal_paper_doi 10.1038/s41557-018-0107-7
_journal_volume 10
_journal_year 2018
_chemical_formula_sum 'C8 H16 Cl2 Cr N4'
_chemical_formula_weight 2
_chemical_name_mineral CrCl2pyz2
_space_group_IT_number 71
_space_group_name_Hall '-I 2 2'
_space_group_name_H-M_alt 'I m m m'
_symmetry_cell_setting orthorhombic
_symmetry_space_group_name_H-M 'I m m m'
_cell_angle_alpha 90
_cell_angle_beta 90
_cell_angle_gamma 90
_cell_formula_units_Z 2
_cell_length_a 6.90351(4)
_cell_length_b 6.97713(4)
_cell_length_c 10.82548(6)
_cell_volume 521.428(5)
_diffrn_ambient_temperature 296
_diffrn_radiation_probe x-ray
_diffrn_radiation_type synchrotron
_diffrn_radiation_wavelength 0.82626
_pd_proc_ls_prof_wR_factor 2.2313
_refine_ls_goodness_of_fit_ref 4.9211
_cod_data_source_file 41557_2018_107_MOESM2_ESM.cif
_cod_data_source_block 1
_cod_original_cell_volume 521.427(6)
_cod_original_formula_sum 'C8 H16 N4 Cr Cl2'
_cod_database_code 1551498

loop_
_symmetry_equiv_pos_as_xyz
'x, y, z '
'-x, -y, z '
'-x, y, -z '
'-x, y, z '
'x, -y, -z '
'x, -y, z '
'x, y, -z '
'-x, -y, -z '
'x+1/2, y+1/2, z+1/2 '
'-x+1/2, -y+1/2, z+1/2 '
'-x+1/2, y+1/2, -z+1/2 '
'-x+1/2, y+1/2, z+1/2 '
'x+1/2, -y+1/2, -z+1/2 '
'x+1/2, -y+1/2, z+1/2 '
'x+1/2, y+1/2, -z+1/2 '
'-x+1/2, -y+1/2, -z+1/2 '

loop_
_atom_site_aniso_label
_atom_site_aniso_U_11
_atom_site_aniso_U_22
_atom_site_aniso_U_33
_atom_site_aniso_U_12
_atom_site_aniso_U_13
_atom_site_aniso_U_23
Cr1_1 0.0112(3) 0.0112(3) 0.0127(5) 0 0 0
Cl1_1 0.0211(3) 0.0211(3) 0.0053(4) 0 0 0
C1_1 0.0114(6) 0.0114(6) 0.0180(12) 0 0 0
C1_2 0.0114(6) 0.0114(6) 0.0180(12) 0 0 0
N1_1 0.0061(5) 0.0061(5) 0.0078(8) 0 0 0
N1_2 0.0061(5) 0.0061(5) 0.0078(8) 0 0 0
H1_1 0 0 0 0 0 0
H1_2 0 0 0 0 0 0

loop_
_atom_site_label
_atom_site_fract_x
_atom_site_fract_y
_atom_site_fract_z
_atom_site_occupancy
_atom_site_B_iso_or_equiv
Cr1_1 0 0 0 1 0
Cl1_1 0 0 0.78412 1 0
C1_1 0.6104(2) 0.90321(18) 0.4268(2) 0.5 0
C1_2 0.59611(19) 0.8938(2) 0.0747(2) 0.5 0
N1_1 0.7099(2) 0 0 1 0
N1_2 0 0.2951(2) 0 1 0
H1_1 0.7049 0.8356 0.3694 1 1
H1_2 0.6644 0.7951 0.1306 1 1

loop_
_geom_angle_atom_site_label_1
_geom_angle_atom_site_label_2
_geom_angle_atom_site_label_3
_geom_angle
_geom_angle_site_symmetry_1
_geom_angle_site_symmetry_2
_geom_angle_site_symmetry_3
N1_1 Cr1_1 N1_1 180.000 2_655 1_555 1_455
N1_2 Cr1_1 N1_1 90.000 2_555 1_555 2_655
N1_2 Cr1_1 N1_1 90.000 2_555 1_555 1_455
N1_2 Cr1_1 N1_2 180.000 1_555 1_555 2_555
N1_2 Cr1_1 N1_1 90.000 1_555 1_555 2_655
N1_2 Cr1_1 N1_1 90.000 1_555 1_555 1_455
Cl1_1 Cr1_1 N1_2 90.000 1_554 1_555 1_555
Cl1_1 Cr1_1 N1_2 90.000 1_554 1_555 2_555
Cl1_1 Cr1_1 N1_1 90.000 1_554 1_555 2_655
Cl1_1 Cr1_1 N1_1 90.000 1_554 1_555 1_455
Cl1_1 Cr1_1 Cl1_1 180.000 3_556 1_555 1_554
Cl1_1 Cr1_1 N1_2 90.000 3_556 1_555 1_555
Cl1_1 Cr1_1 N1_2 90.000 3_556 1_555 2_555
Cl1_1 Cr1_1 N1_1 90.000 3_556 1_555 2_655
Cl1_1 Cr1_1 N1_1 90.000 3_556 1_555 1_455
C1_2 Cr1_1 Cl1_1 74.35(4) 6_465 1_555 3_556
C1_2 Cr1_1 Cl1_1 105.65(4) 6_465 1_555 1_554
C1_2 Cr1_1 N1_2 75.68(3) 6_465 1_555 1_555
C1_2 Cr1_1 N1_2 104.32(3) 6_465 1_555 2_555
C1_2 Cr1_1 N1_1 158.53(3) 6_465 1_555 2_655
C1_2 Cr1_1 N1_1 21.47(3) 6_465 1_555 1_455
C1_2 Cr1_1 C1_2 179.99999879(3) 3_645 1_555 6_465
C1_2 Cr1_1 Cl1_1 105.65(4) 3_645 1_555 3_556
C1_2 Cr1_1 Cl1_1 74.35(4) 3_645 1_555 1_554
C1_2 Cr1_1 N1_2 104.32(3) 3_645 1_555 1_555
C1_2 Cr1_1 N1_2 75.68(3) 3_645 1_555 2_555
C1_2 Cr1_1 N1_1 21.47(3) 3_645 1_555 2_655
C1_2 Cr1_1 N1_1 158.53(3) 3_645 1_555 1_455
C1_2 Cr1_1 C1_2 148.69(8) 5_465 1_555 3_645
C1_2 Cr1_1 C1_2 31.31(8) 5_465 1_555 6_465
C1_2 Cr1_1 Cl1_1 105.65(4) 5_465 1_555 3_556
C1_2 Cr1_1 Cl1_1 74.35(4) 5_465 1_555 1_554
C1_2 Cr1_1 N1_2 75.68(3) 5_465 1_555 1_555
C1_2 Cr1_1 N1_2 104.32(3) 5_465 1_555 2_555
C1_2 Cr1_1 N1_1 158.53(3) 5_465 1_555 2_655
C1_2 Cr1_1 N1_1 21.47(3) 5_465 1_555 1_455
C1_2 Cr1_1 C1_2 42.95(7) 1_445 1_555 5_465
C1_2 Cr1_1 C1_2 151.35(5) 1_445 1_555 3_645
C1_2 Cr1_1 C1_2 28.65(5) 1_445 1_555 6_465
C1_2 Cr1_1 Cl1_1 74.35(4) 1_445 1_555 3_556
C1_2 Cr1_1 Cl1_1 105.65(4) 1_445 1_555 1_554
C1_2 Cr1_1 N1_2 104.32(3) 1_445 1_555 1_555
C1_2 Cr1_1 N1_2 75.68(3) 1_445 1_555 2_555
C1_2 Cr1_1 N1_1 158.53(3) 1_445 1_555 2_655
C1_2 Cr1_1 N1_1 21.47(3) 1_445 1_555 1_455
C1_2 Cr1_1 C1_2 180.000 8_665 1_555 1_445
C1_2 Cr1_1 C1_2 137.05(7) 8_665 1_555 5_465
C1_2 Cr1_1 C1_2 28.65(5) 8_665 1_555 3_645
C1_2 Cr1_1 C1_2 151.35(5) 8_665 1_555 6_465
C1_2 Cr1_1 Cl1_1 105.65(4) 8_665 1_555 3_556
C1_2 Cr1_1 Cl1_1 74.35(4) 8_665 1_555 1_554
C1_2 Cr1_1 N1_2 75.68(3) 8_665 1_555 1_555
C1_2 Cr1_1 N1_2 104.32(3) 8_665 1_555 2_555
C1_2 Cr1_1 N1_1 21.47(3) 8_665 1_555 2_655
C1_2 Cr1_1 N1_1 158.53(3) 8_665 1_555 1_455
C1_2 Cr1_1 C1_2 42.95(7) 4_645 1_555 8_665
C1_2 Cr1_1 C1_2 137.05(7) 4_645 1_555 1_445
C1_2 Cr1_1 C1_2 180.000000000(16) 4_645 1_555 5_465
C1_2 Cr1_1 C1_2 31.31(8) 4_645 1_555 3_645
C1_2 Cr1_1 C1_2 148.69(8) 4_645 1_555 6_465
C1_2 Cr1_1 Cl1_1 74.35(4) 4_645 1_555 3_556
C1_2 Cr1_1 Cl1_1 105.65(4) 4_645 1_555 1_554
C1_2 Cr1_1 N1_2 104.32(3) 4_645 1_555 1_555
C1_2 Cr1_1 N1_2 75.68(3) 4_645 1_555 2_555
C1_2 Cr1_1 N1_1 21.47(3) 4_645 1_555 2_655
C1_2 Cr1_1 N1_1 158.53(3) 4_645 1_555 1_455
C1_2 Cr1_1 C1_2 151.35(5) 7_445 1_555 4_645
C1_2 Cr1_1 C1_2 148.69(8) 7_445 1_555 8_665
C1_2 Cr1_1 C1_2 31.31(8) 7_445 1_555 1_445
C1_2 Cr1_1 C1_2 28.65(5) 7_445 1_555 5_465
C1_2 Cr1_1 C1_2 137.05(7) 7_445 1_555 3_645
C1_2 Cr1_1 C1_2 42.95(7) 7_445 1_555 6_465
C1_2 Cr1_1 Cl1_1 105.65(4) 7_445 1_555 3_556
C1_2 Cr1_1 Cl1_1 74.35(4) 7_445 1_555 1_554
C1_2 Cr1_1 N1_2 104.32(3) 7_445 1_555 1_555
C1_2 Cr1_1 N1_2 75.68(3) 7_445 1_555 2_555
C1_2 Cr1_1 N1_1 158.53(3) 7_445 1_555 2_655
C1_2 Cr1_1 N1_1 21.47(3) 7_445 1_555 1_455
C1_2 Cr1_1 C1_2 179.99999879(3) 2_665 1_555 7_445
C1_2 Cr1_1 C1_2 28.65(5) 2_665 1_555 4_645
C1_2 Cr1_1 C1_2 31.31(8) 2_665 1_555 8_665
C1_2 Cr1_1 C1_2 148.69(8) 2_665 1_555 1_445
C1_2 Cr1_1 C1_2 151.35(5) 2_665 1_555 5_465
C1_2 Cr1_1 C1_2 42.95(7) 2_665 1_555 3_645
C1_2 Cr1_1 C1_2 137.05(7) 2_665 1_555 6_465
C1_2 Cr1_1 Cl1_1 74.35(4) 2_665 1_555 3_556
C1_2 Cr1_1 Cl1_1 105.65(4) 2_665 1_555 1_554
C1_2 Cr1_1 N1_2 75.68(3) 2_665 1_555 1_555
C1_2 Cr1_1 N1_2 104.32(3) 2_665 1_555 2_555
C1_2 Cr1_1 N1_1 21.47(3) 2_665 1_555 2_655
C1_2 Cr1_1 N1_1 158.53(3) 2_665 1_555 1_455
C1_1 Cr1_1 C1_2 85.69(4) 13_455 1_555 2_665
C1_1 Cr1_1 C1_2 94.31(4) 13_455 1_555 7_445
C1_1 Cr1_1 C1_2 57.59(4) 13_455 1_555 4_645
C1_1 Cr1_1 C1_2 93.81(4) 13_455 1_555 8_665
C1_1 Cr1_1 C1_2 86.19(4) 13_455 1_555 1_445
C1_1 Cr1_1 C1_2 122.41(4) 13_455 1_555 5_465
C1_1 Cr1_1 C1_2 66.77(4) 13_455 1_555 3_645
C1_1 Cr1_1 C1_2 113.23(4) 13_455 1_555 6_465
C1_1 Cr1_1 Cl1_1 74.79(4) 13_455 1_555 3_556
C1_1 Cr1_1 Cl1_1 105.21(4) 13_455 1_555 1_554
C1_1 Cr1_1 N1_2 158.65(3) 13_455 1_555 1_555
C1_1 Cr1_1 N1_2 21.35(3) 13_455 1_555 2_555
C1_1 Cr1_1 N1_1 75.39(3) 13_455 1_555 2_655
C1_1 Cr1_1 N1_1 104.61(3) 13_455 1_555 1_455
C1_1 Cr1_1 C1_1 179.99999829(4) 12_544 1_555 13_455
C1_1 Cr1_1 C1_2 94.31(4) 12_544 1_555 2_665
C1_1 Cr1_1 C1_2 85.69(4) 12_544 1_555 7_445
C1_1 Cr1_1 C1_2 122.41(4) 12_544 1_555 4_645
C1_1 Cr1_1 C1_2 86.19(4) 12_544 1_555 8_665
C1_1 Cr1_1 C1_2 93.81(4) 12_544 1_555 1_445
C1_1 Cr1_1 C1_2 57.59(4) 12_544 1_555 5_465
C1_1 Cr1_1 C1_2 113.23(4) 12_544 1_555 3_645
C1_1 Cr1_1 C1_2 66.77(4) 12_544 1_555 6_465
C1_1 Cr1_1 Cl1_1 105.21(4) 12_544 1_555 3_556
C1_1 Cr1_1 Cl1_1 74.79(4) 12_544 1_555 1_554
C1_1 Cr1_1 N1_2 21.35(3) 12_544 1_555 1_555
C1_1 Cr1_1 N1_2 158.65(3) 12_544 1_555 2_555
C1_1 Cr1_1 N1_1 104.61(3) 12_544 1_555 2_655
C1_1 Cr1_1 N1_1 75.39(3) 12_544 1_555 1_455
C1_1 Cr1_1 C1_1 150.77(5) 16_555 1_555 12_544
C1_1 Cr1_1 C1_1 29.23(5) 16_555 1_555 13_455
C1_1 Cr1_1 C1_2 113.23(4) 16_555 1_555 2_665
C1_1 Cr1_1 C1_2 66.77(4) 16_555 1_555 7_445
C1_1 Cr1_1 C1_2 86.19(4) 16_555 1_555 4_645
C1_1 Cr1_1 C1_2 122.41(4) 16_555 1_555 8_665
C1_1 Cr1_1 C1_2 57.59(4) 16_555 1_555 1_445
C1_1 Cr1_1 C1_2 93.81(4) 16_555 1_555 5_465
C1_1 Cr1_1 C1_2 94.31(4) 16_555 1_555 3_645
C1_1 Cr1_1 C1_2 85.69(4) 16_555 1_555 6_465
C1_1 Cr1_1 Cl1_1 74.79(4) 16_555 1_555 3_556
C1_1 Cr1_1 Cl1_1 105.21(4) 16_555 1_555 1_554
C1_1 Cr1_1 N1_2 158.65(3) 16_555 1_555 1_555
C1_1 Cr1_1 N1_2 21.35(3) 16_555 1_555 2_555
C1_1 Cr1_1 N1_1 104.61(3) 16_555 1_555 2_655
C1_1 Cr1_1 N1_1 75.39(3) 16_555 1_555 1_455
C1_1 Cr1_1 C1_1 137.31(7) 11_545 1_555 16_555
C1_1 Cr1_1 C1_1 30.42(8) 11_545 1_555 12_544
C1_1 Cr1_1 C1_1 149.58(8) 11_545 1_555 13_455
C1_1 Cr1_1 C1_2 86.19(4) 11_545 1_555 2_665
C1_1 Cr1_1 C1_2 93.81(4) 11_545 1_555 7_445
C1_1 Cr1_1 C1_2 113.23(4) 11_545 1_555 4_645
C1_1 Cr1_1 C1_2 94.31(4) 11_545 1_555 8_665
C1_1 Cr1_1 C1_2 85.69(4) 11_545 1_555 1_445
C1_1 Cr1_1 C1_2 66.77(4) 11_545 1_555 5_465
C1_1 Cr1_1 C1_2 122.41(4) 11_545 1_555 3_645
C1_1 Cr1_1 C1_2 57.59(4) 11_545 1_555 6_465
C1_1 Cr1_1 Cl1_1 74.79(4) 11_545 1_555 3_556
C1_1 Cr1_1 Cl1_1 105.21(4) 11_545 1_555 1_554
C1_1 Cr1_1 N1_2 21.35(3) 11_545 1_555 1_555
C1_1 Cr1_1 N1_2 158.65(3) 11_545 1_555 2_555
C1_1 Cr1_1 N1_1 104.61(3) 11_545 1_555 2_655
C1_1 Cr1_1 N1_1 75.39(3) 11_545 1_555 1_455
C1_1 Cr1_1 C1_1 180.00000000(2) 14_454 1_555 11_545
C1_1 Cr1_1 C1_1 42.69(7) 14_454 1_555 16_555
C1_1 Cr1_1 C1_1 149.58(8) 14_454 1_555 12_544
C1_1 Cr1_1 C1_1 30.42(8) 14_454 1_555 13_455
C1_1 Cr1_1 C1_2 93.81(4) 14_454 1_555 2_665
C1_1 Cr1_1 C1_2 86.19(4) 14_454 1_555 7_445
C1_1 Cr1_1 C1_2 66.77(4) 14_454 1_555 4_645
C1_1 Cr1_1 C1_2 85.69(4) 14_454 1_555 8_665
C1_1 Cr1_1 C1_2 94.31(4) 14_454 1_555 1_445
C1_1 Cr1_1 C1_2 113.23(4) 14_454 1_555 5_465
C1_1 Cr1_1 C1_2 57.59(4) 14_454 1_555 3_645
C1_1 Cr1_1 C1_2 122.41(4) 14_454 1_555 6_465
C1_1 Cr1_1 Cl1_1 105.21(4) 14_454 1_555 3_556
C1_1 Cr1_1 Cl1_1 74.79(4) 14_454 1_555 1_554
C1_1 Cr1_1 N1_2 158.65(3) 14_454 1_555 1_555
C1_1 Cr1_1 N1_2 21.35(3) 14_454 1_555 2_555
C1_1 Cr1_1 N1_1 75.39(3) 14_454 1_555 2_655
C1_1 Cr1_1 N1_1 104.61(3) 14_454 1_555 1_455
C1_1 Cr1_1 C1_1 137.31(7) 9_444 1_555 14_454
C1_1 Cr1_1 C1_1 42.69(7) 9_444 1_555 11_545
C1_1 Cr1_1 C1_1 180.000000000(18) 9_444 1_555 16_555
C1_1 Cr1_1 C1_1 29.23(5) 9_444 1_555 12_544
C1_1 Cr1_1 C1_1 150.77(5) 9_444 1_555 13_455
C1_1 Cr1_1 C1_2 66.77(4) 9_444 1_555 2_665
C1_1 Cr1_1 C1_2 113.23(4) 9_444 1_555 7_445
C1_1 Cr1_1 C1_2 93.81(4) 9_444 1_555 4_645
C1_1 Cr1_1 C1_2 57.59(4) 9_444 1_555 8_665
C1_1 Cr1_1 C1_2 122.41(4) 9_444 1_555 1_445
C1_1 Cr1_1 C1_2 86.19(4) 9_444 1_555 5_465
C1_1 Cr1_1 C1_2 85.69(4) 9_444 1_555 3_645
C1_1 Cr1_1 C1_2 94.31(4) 9_444 1_555 6_465
C1_1 Cr1_1 Cl1_1 105.21(4) 9_444 1_555 3_556
C1_1 Cr1_1 Cl1_1 74.79(4) 9_444 1_555 1_554
C1_1 Cr1_1 N1_2 21.35(3) 9_444 1_555 1_555
C1_1 Cr1_1 N1_2 158.65(3) 9_444 1_555 2_555
C1_1 Cr1_1 N1_1 75.39(3) 9_444 1_555 2_655
C1_1 Cr1_1 N1_1 104.61(3) 9_444 1_555 1_455
C1_1 Cr1_1 C1_1 149.58(8) 10_554 1_555 9_444
C1_1 Cr1_1 C1_1 29.23(5) 10_554 1_555 14_454
C1_1 Cr1_1 C1_1 150.77(5) 10_554 1_555 11_545
C1_1 Cr1_1 C1_1 30.42(8) 10_554 1_555 16_555
C1_1 Cr1_1 C1_1 137.31(7) 10_554 1_555 12_544
C1_1 Cr1_1 C1_1 42.69(7) 10_554 1_555 13_455
C1_1 Cr1_1 C1_2 122.41(4) 10_554 1_555 2_665
C1_1 Cr1_1 C1_2 57.59(4) 10_554 1_555 7_445
C1_1 Cr1_1 C1_2 94.31(4) 10_554 1_555 4_645
C1_1 Cr1_1 C1_2 113.23(4) 10_554 1_555 8_665
C1_1 Cr1_1 C1_2 66.77(4) 10_554 1_555 1_445
C1_1 Cr1_1 C1_2 85.69(4) 10_554 1_555 5_465
C1_1 Cr1_1 C1_2 86.19(4) 10_554 1_555 3_645
C1_1 Cr1_1 C1_2 93.81(4) 10_554 1_555 6_465
C1_1 Cr1_1 Cl1_1 105.21(4) 10_554 1_555 3_556
C1_1 Cr1_1 Cl1_1 74.79(4) 10_554 1_555 1_554
C1_1 Cr1_1 N1_2 158.65(3) 10_554 1_555 1_555
C1_1 Cr1_1 N1_2 21.35(3) 10_554 1_555 2_555
C1_1 Cr1_1 N1_1 104.61(3) 10_554 1_555 2_655
C1_1 Cr1_1 N1_1 75.39(3) 10_554 1_555 1_455
C1_1 Cr1_1 C1_1 180.000000000(19) 15_445 1_555 10_554
C1_1 Cr1_1 C1_1 30.42(8) 15_445 1_555 9_444
C1_1 Cr1_1 C1_1 150.77(5) 15_445 1_555 14_454
C1_1 Cr1_1 C1_1 29.23(5) 15_445 1_555 11_545
C1_1 Cr1_1 C1_1 149.58(8) 15_445 1_555 16_555
C1_1 Cr1_1 C1_1 42.69(7) 15_445 1_555 12_544
C1_1 Cr1_1 C1_1 137.31(7) 15_445 1_555 13_455
C1_1 Cr1_1 C1_2 57.59(4) 15_445 1_555 2_665
C1_1 Cr1_1 C1_2 122.41(4) 15_445 1_555 7_445
C1_1 Cr1_1 C1_2 85.69(4) 15_445 1_555 4_645
C1_1 Cr1_1 C1_2 66.77(4) 15_445 1_555 8_665
C1_1 Cr1_1 C1_2 113.23(4) 15_445 1_555 1_445
C1_1 Cr1_1 C1_2 94.31(4) 15_445 1_555 5_465
C1_1 Cr1_1 C1_2 93.81(4) 15_445 1_555 3_645
C1_1 Cr1_1 C1_2 86.19(4) 15_445 1_555 6_465
C1_1 Cr1_1 Cl1_1 74.79(4) 15_445 1_555 3_556
C1_1 Cr1_1 Cl1_1 105.21(4) 15_445 1_555 1_554
C1_1 Cr1_1 N1_2 21.35(3) 15_445 1_555 1_555
C1_1 Cr1_1 N1_2 158.65(3) 15_445 1_555 2_555
C1_1 Cr1_1 N1_1 75.39(3) 15_445 1_555 2_655
C1_1 Cr1_1 N1_1 104.61(3) 15_445 1_555 1_455
H1_2 Cr1_1 C1_1 68.63(3) 6_465 1_555 15_445
H1_2 Cr1_1 C1_1 111.37(3) 6_465 1_555 10_554
H1_2 Cr1_1 C1_1 82.96(3) 6_465 1_555 9_444
H1_2 Cr1_1 C1_1 138.21(3) 6_465 1_555 14_454
H1_2 Cr1_1 C1_1 41.79(3) 6_465 1_555 11_545
H1_2 Cr1_1 C1_1 97.04(3) 6_465 1_555 16_555
H1_2 Cr1_1 C1_1 59.76(3) 6_465 1_555 12_544
H1_2 Cr1_1 C1_1 120.24(3) 6_465 1_555 13_455
H1_2 Cr1_1 C1_2 117.59(3) 6_465 1_555 2_665
H1_2 Cr1_1 C1_2 62.41(3) 6_465 1_555 7_445
H1_2 Cr1_1 C1_2 133.93(4) 6_465 1_555 4_645
H1_2 Cr1_1 C1_2 135.39(3) 6_465 1_555 8_665
H1_2 Cr1_1 C1_2 44.61(3) 6_465 1_555 1_445
H1_2 Cr1_1 C1_2 46.07(4) 6_465 1_555 5_465
H1_2 Cr1_1 C1_2 160.47(3) 6_465 1_555 3_645
H1_2 Cr1_1 C1_2 19.53(3) 6_465 1_555 6_465
H1_2 Cr1_1 Cl1_1 62.556 6_465 1_555 3_556
H1_2 Cr1_1 Cl1_1 117.444 6_465 1_555 1_554
H1_2 Cr1_1 N1_2 62.223 6_465 1_555 1_555
H1_2 Cr1_1 N1_2 117.777 6_465 1_555 2_555
H1_2 Cr1_1 N1_1 139.047 6_465 1_555 2_655
H1_2 Cr1_1 N1_1 40.953 6_465 1_555 1_455
H1_2 Cr1_1 H1_2 55.554 1_445 1_555 6_465
H1_2 Cr1_1 C1_1 120.24(3) 1_445 1_555 15_445
H1_2 Cr1_1 C1_1 59.76(3) 1_445 1_555 10_554
H1_2 Cr1_1 C1_1 138.21(3) 1_445 1_555 9_444
H1_2 Cr1_1 C1_1 82.96(3) 1_445 1_555 14_454
H1_2 Cr1_1 C1_1 97.04(3) 1_445 1_555 11_545
H1_2 Cr1_1 C1_1 41.79(3) 1_445 1_555 16_555
H1_2 Cr1_1 C1_1 111.37(3) 1_445 1_555 12_544
H1_2 Cr1_1 C1_1 68.63(3) 1_445 1_555 13_455
H1_2 Cr1_1 C1_2 133.93(4) 1_445 1_555 2_665
H1_2 Cr1_1 C1_2 46.07(4) 1_445 1_555 7_445
H1_2 Cr1_1 C1_2 117.59(3) 1_445 1_555 4_645
H1_2 Cr1_1 C1_2 160.47(3) 1_445 1_555 8_665
H1_2 Cr1_1 C1_2 19.53(3) 1_445 1_555 1_445
H1_2 Cr1_1 C1_2 62.41(3) 1_445 1_555 5_465
H1_2 Cr1_1 C1_2 135.39(3) 1_445 1_555 3_645
H1_2 Cr1_1 C1_2 44.61(3) 1_445 1_555 6_465
H1_2 Cr1_1 Cl1_1 62.556 1_445 1_555 3_556
H1_2 Cr1_1 Cl1_1 117.444 1_445 1_555 1_554
H1_2 Cr1_1 N1_2 117.777 1_445 1_555 1_555
H1_2 Cr1_1 N1_2 62.223 1_445 1_555 2_555
H1_2 Cr1_1 N1_1 139.047 1_445 1_555 2_655
H1_2 Cr1_1 N1_1 40.953 1_445 1_555 1_455
H1_2 Cr1_1 H1_2 81.906 5_465 1_555 1_445
H1_2 Cr1_1 H1_2 54.888 5_465 1_555 6_465
H1_2 Cr1_1 C1_1 82.96(3) 5_465 1_555 15_445
H1_2 Cr1_1 C1_1 97.04(3) 5_465 1_555 10_554
H1_2 Cr1_1 C1_1 68.63(3) 5_465 1_555 9_444
H1_2 Cr1_1 C1_1 120.24(3) 5_465 1_555 14_454
H1_2 Cr1_1 C1_1 59.76(3) 5_465 1_555 11_545
H1_2 Cr1_1 C1_1 111.37(3) 5_465 1_555 16_555
H1_2 Cr1_1 C1_1 41.79(3) 5_465 1_555 12_544
H1_2 Cr1_1 C1_1 138.21(3) 5_465 1_555 13_455
H1_2 Cr1_1 C1_2 135.39(3) 5_465 1_555 2_665
H1_2 Cr1_1 C1_2 44.61(3) 5_465 1_555 7_445
H1_2 Cr1_1 C1_2 160.47(3) 5_465 1_555 4_645
H1_2 Cr1_1 C1_2 117.59(3) 5_465 1_555 8_665
H1_2 Cr1_1 C1_2 62.41(3) 5_465 1_555 1_445
H1_2 Cr1_1 C1_2 19.53(3) 5_465 1_555 5_465
H1_2 Cr1_1 C1_2 133.93(4) 5_465 1_555 3_645
H1_2 Cr1_1 C1_2 46.07(4) 5_465 1_555 6_465
H1_2 Cr1_1 Cl1_1 117.444 5_465 1_555 3_556
H1_2 Cr1_1 Cl1_1 62.556 5_465 1_555 1_554
H1_2 Cr1_1 N1_2 62.223 5_465 1_555 1_555
H1_2 Cr1_1 N1_2 117.777 5_465 1_555 2_555
H1_2 Cr1_1 N1_1 139.047 5_465 1_555 2_655
H1_2 Cr1_1 N1_1 40.953 5_465 1_555 1_455
H1_2 Cr1_1 H1_2 125.112 3_645 1_555 5_465
H1_2 Cr1_1 H1_2 124.446 3_645 1_555 1_445
H1_2 Cr1_1 H1_2 180.000 3_645 1_555 6_465
H1_2 Cr1_1 C1_1 111.37(3) 3_645 1_555 15_445
H1_2 Cr1_1 C1_1 68.63(3) 3_645 1_555 10_554
H1_2 Cr1_1 C1_1 97.04(3) 3_645 1_555 9_444
H1_2 Cr1_1 C1_1 41.79(3) 3_645 1_555 14_454
H1_2 Cr1_1 C1_1 138.21(3) 3_645 1_555 11_545
H1_2 Cr1_1 C1_1 82.96(3) 3_645 1_555 16_555
H1_2 Cr1_1 C1_1 120.24(3) 3_645 1_555 12_544
H1_2 Cr1_1 C1_1 59.76(3) 3_645 1_555 13_455
H1_2 Cr1_1 C1_2 62.41(3) 3_645 1_555 2_665
H1_2 Cr1_1 C1_2 117.59(3) 3_645 1_555 7_445
H1_2 Cr1_1 C1_2 46.07(4) 3_645 1_555 4_645
H1_2 Cr1_1 C1_2 44.61(3) 3_645 1_555 8_665
H1_2 Cr1_1 C1_2 135.39(3) 3_645 1_555 1_445
H1_2 Cr1_1 C1_2 133.93(4) 3_645 1_555 5_465
H1_2 Cr1_1 C1_2 19.53(3) 3_645 1_555 3_645
H1_2 Cr1_1 C1_2 160.47(3) 3_645 1_555 6_465
H1_2 Cr1_1 Cl1_1 117.444 3_645 1_555 3_556
H1_2 Cr1_1 Cl1_1 62.556 3_645 1_555 1_554
H1_2 Cr1_1 N1_2 117.777 3_645 1_555 1_555
H1_2 Cr1_1 N1_2 62.223 3_645 1_555 2_555
H1_2 Cr1_1 N1_1 40.953 3_645 1_555 2_655
H1_2 Cr1_1 N1_1 139.047 3_645 1_555 1_455
H1_2 Cr1_1 H1_2 54.888 4_645 1_555 3_645
H1_2 Cr1_1 H1_2 180.000 4_645 1_555 5_465
H1_2 Cr1_1 H1_2 98.094 4_645 1_555 1_445
H1_2 Cr1_1 H1_2 125.112 4_645 1_555 6_465
H1_2 Cr1_1 C1_1 97.04(3) 4_645 1_555 15_445
H1_2 Cr1_1 C1_1 82.96(3) 4_645 1_555 10_554
H1_2 Cr1_1 C1_1 111.37(3) 4_645 1_555 9_444
H1_2 Cr1_1 C1_1 59.76(3) 4_645 1_555 14_454
H1_2 Cr1_1 C1_1 120.24(3) 4_645 1_555 11_545
H1_2 Cr1_1 C1_1 68.63(3) 4_645 1_555 16_555
H1_2 Cr1_1 C1_1 138.21(3) 4_645 1_555 12_544
H1_2 Cr1_1 C1_1 41.79(3) 4_645 1_555 13_455
H1_2 Cr1_1 C1_2 44.61(3) 4_645 1_555 2_665
H1_2 Cr1_1 C1_2 135.39(3) 4_645 1_555 7_445
H1_2 Cr1_1 C1_2 19.53(3) 4_645 1_555 4_645
H1_2 Cr1_1 C1_2 62.41(3) 4_645 1_555 8_665
H1_2 Cr1_1 C1_2 117.59(3) 4_645 1_555 1_445
H1_2 Cr1_1 C1_2 160.47(3) 4_645 1_555 5_465
H1_2 Cr1_1 C1_2 46.07(4) 4_645 1_555 3_645
H1_2 Cr1_1 C1_2 133.93(4) 4_645 1_555 6_465
H1_2 Cr1_1 Cl1_1 62.556 4_645 1_555 3_556
H1_2 Cr1_1 Cl1_1 117.444 4_645 1_555 1_554
H1_2 Cr1_1 N1_2 117.777 4_645 1_555 1_555
H1_2 Cr1_1 N1_2 62.223 4_645 1_555 2_555
H1_2 Cr1_1 N1_1 40.953 4_645 1_555 2_655
H1_2 Cr1_1 N1_1 139.047 4_645 1_555 1_455
H1_2 Cr1_1 H1_2 81.906 8_665 1_555 4_645
H1_2 Cr1_1 H1_2 55.554 8_665 1_555 3_645
H1_2 Cr1_1 H1_2 98.094 8_665 1_555 5_465
H1_2 Cr1_1 H1_2 180.000 8_665 1_555 1_445
H1_2 Cr1_1 H1_2 124.446 8_665 1_555 6_465
H1_2 Cr1_1 C1_1 59.76(3) 8_665 1_555 15_445
H1_2 Cr1_1 C1_1 120.24(3) 8_665 1_555 10_554
H1_2 Cr1_1 C1_1 41.79(3) 8_665 1_555 9_444
H1_2 Cr1_1 C1_1 97.04(3) 8_665 1_555 14_454
H1_2 Cr1_1 C1_1 82.96(3) 8_665 1_555 11_545
H1_2 Cr1_1 C1_1 138.21(3) 8_665 1_555 16_555
H1_2 Cr1_1 C1_1 68.63(3) 8_665 1_555 12_544
H1_2 Cr1_1 C1_1 111.37(3) 8_665 1_555 13_455
H1_2 Cr1_1 C1_2 46.07(4) 8_665 1_555 2_665
H1_2 Cr1_1 C1_2 133.93(4) 8_665 1_555 7_445
H1_2 Cr1_1 C1_2 62.41(3) 8_665 1_555 4_645
H1_2 Cr1_1 C1_2 19.53(3) 8_665 1_555 8_665
H1_2 Cr1_1 C1_2 160.47(3) 8_665 1_555 1_445
H1_2 Cr1_1 C1_2 117.59(3) 8_665 1_555 5_465
H1_2 Cr1_1 C1_2 44.61(3) 8_665 1_555 3_645
H1_2 Cr1_1 C1_2 135.39(3) 8_665 1_555 6_465
H1_2 Cr1_1 Cl1_1 117.444 8_665 1_555 3_556
H1_2 Cr1_1 Cl1_1 62.556 8_665 1_555 1_554
H1_2 Cr1_1 N1_2 62.223 8_665 1_555 1_555
H1_2 Cr1_1 N1_2 117.777 8_665 1_555 2_555
H1_2 Cr1_1 N1_1 40.953 8_665 1_555 2_655
H1_2 Cr1_1 N1_1 139.047 8_665 1_555 1_455
H1_2 Cr1_1 H1_2 125.112 7_445 1_555 8_665
H1_2 Cr1_1 H1_2 124.446 7_445 1_555 4_645
H1_2 Cr1_1 H1_2 98.094 7_445 1_555 3_645
H1_2 Cr1_1 H1_2 55.554 7_445 1_555 5_465
H1_2 Cr1_1 H1_2 54.888 7_445 1_555 1_445
H1_2 Cr1_1 H1_2 81.906 7_445 1_555 6_465
H1_2 Cr1_1 C1_1 138.21(3) 7_445 1_555 15_445
H1_2 Cr1_1 C1_1 41.79(3) 7_445 1_555 10_554
H1_2 Cr1_1 C1_1 120.24(3) 7_445 1_555 9_444
H1_2 Cr1_1 C1_1 68.63(3) 7_445 1_555 14_454
H1_2 Cr1_1 C1_1 111.37(3) 7_445 1_555 11_545
H1_2 Cr1_1 C1_1 59.76(3) 7_445 1_555 16_555
H1_2 Cr1_1 C1_1 97.04(3) 7_445 1_555 12_544
H1_2 Cr1_1 C1_1 82.96(3) 7_445 1_555 13_455
H1_2 Cr1_1 C1_2 160.47(3) 7_445 1_555 2_665
H1_2 Cr1_1 C1_2 19.53(3) 7_445 1_555 7_445
H1_2 Cr1_1 C1_2 135.39(3) 7_445 1_555 4_645
H1_2 Cr1_1 C1_2 133.93(4) 7_445 1_555 8_665
H1_2 Cr1_1 C1_2 46.07(4) 7_445 1_555 1_445
H1_2 Cr1_1 C1_2 44.61(3) 7_445 1_555 5_465
H1_2 Cr1_1 C1_2 117.59(3) 7_445 1_555 3_645
H1_2 Cr1_1 C1_2 62.41(3) 7_445 1_555 6_465
H1_2 Cr1_1 Cl1_1 117.444 7_445 1_555 3_556
H1_2 Cr1_1 Cl1_1 62.556 7_445 1_555 1_554
H1_2 Cr1_1 N1_2 117.777 7_445 1_555 1_555
H1_2 Cr1_1 N1_2 62.223 7_445 1_555 2_555
H1_2 Cr1_1 N1_1 139.047 7_445 1_555 2_655
H1_2 Cr1_1 N1_1 40.953 7_445 1_555 1_455
H1_2 Cr1_1 H1_2 180.000 2_665 1_555 7_445
H1_2 Cr1_1 H1_2 54.888 2_665 1_555 8_665
H1_2 Cr1_1 H1_2 55.554 2_665 1_555 4_645
H1_2 Cr1_1 H1_2 81.906 2_665 1_555 3_645
H1_2 Cr1_1 H1_2 124.446 2_665 1_555 5_465
H1_2 Cr1_1 H1_2 125.112 2_665 1_555 1_445
H1_2 Cr1_1 H1_2 98.094 2_665 1_555 6_465
H1_2 Cr1_1 C1_1 41.79(3) 2_665 1_555 15_445
H1_2 Cr1_1 C1_1 138.21(3) 2_665 1_555 10_554
H1_2 Cr1_1 C1_1 59.76(3) 2_665 1_555 9_444
H1_2 Cr1_1 C1_1 111.37(3) 2_665 1_555 14_454
H1_2 Cr1_1 C1_1 68.63(3) 2_665 1_555 11_545
H1_2 Cr1_1 C1_1 120.24(3) 2_665 1_555 16_555
H1_2 Cr1_1 C1_1 82.96(3) 2_665 1_555 12_544
H1_2 Cr1_1 C1_1 97.04(3) 2_665 1_555 13_455
H1_2 Cr1_1 C1_2 19.53(3) 2_665 1_555 2_665
H1_2 Cr1_1 C1_2 160.47(3) 2_665 1_555 7_445
H1_2 Cr1_1 C1_2 44.61(3) 2_665 1_555 4_645
H1_2 Cr1_1 C1_2 46.07(4) 2_665 1_555 8_665
H1_2 Cr1_1 C1_2 133.93(4) 2_665 1_555 1_445
H1_2 Cr1_1 C1_2 135.39(3) 2_665 1_555 5_465
H1_2 Cr1_1 C1_2 62.41(3) 2_665 1_555 3_645
H1_2 Cr1_1 C1_2 117.59(3) 2_665 1_555 6_465
H1_2 Cr1_1 Cl1_1 62.556 2_665 1_555 3_556
H1_2 Cr1_1 Cl1_1 117.444 2_665 1_555 1_554
H1_2 Cr1_1 N1_2 62.223 2_665 1_555 1_555
H1_2 Cr1_1 N1_2 117.777 2_665 1_555 2_555
H1_2 Cr1_1 N1_1 40.953 2_665 1_555 2_655
H1_2 Cr1_1 N1_1 139.047 2_665 1_555 1_455
H1_1 Cr1_1 H1_2 101.780 12_544 1_555 2_665
H1_1 Cr1_1 H1_2 78.220 12_544 1_555 7_445
H1_1 Cr1_1 H1_2 77.347 12_544 1_555 8_665
H1_1 Cr1_1 H1_2 155.909 12_544 1_555 4_645
H1_1 Cr1_1 H1_2 119.321 12_544 1_555 3_645
H1_1 Cr1_1 H1_2 24.091 12_544 1_555 5_465
H1_1 Cr1_1 H1_2 102.653 12_544 1_555 1_445
H1_1 Cr1_1 H1_2 60.679 12_544 1_555 6_465
H1_1 Cr1_1 C1_1 61.84(3) 12_544 1_555 15_445
H1_1 Cr1_1 C1_1 118.16(3) 12_544 1_555 10_554
H1_1 Cr1_1 C1_1 44.54(3) 12_544 1_555 9_444
H1_1 Cr1_1 C1_1 134.72(4) 12_544 1_555 14_454
H1_1 Cr1_1 C1_1 45.28(4) 12_544 1_555 11_545
H1_1 Cr1_1 C1_1 135.46(3) 12_544 1_555 16_555
H1_1 Cr1_1 C1_1 19.16(3) 12_544 1_555 12_544
H1_1 Cr1_1 C1_1 160.84(3) 12_544 1_555 13_455
H1_1 Cr1_1 C1_2 111.30(3) 12_544 1_555 2_665
H1_1 Cr1_1 C1_2 68.70(3) 12_544 1_555 7_445
H1_1 Cr1_1 C1_2 137.69(3) 12_544 1_555 4_645
H1_1 Cr1_1 C1_2 96.63(3) 12_544 1_555 8_665
H1_1 Cr1_1 C1_2 83.37(3) 12_544 1_555 1_445
H1_1 Cr1_1 C1_2 42.31(3) 12_544 1_555 5_465
H1_1 Cr1_1 C1_2 119.45(3) 12_544 1_555 3_645
H1_1 Cr1_1 C1_2 60.55(3) 12_544 1_555 6_465
H1_1 Cr1_1 Cl1_1 117.331 12_544 1_555 3_556
H1_1 Cr1_1 Cl1_1 62.669 12_544 1_555 1_554
H1_1 Cr1_1 N1_2 40.501 12_544 1_555 1_555
H1_1 Cr1_1 N1_2 139.499 12_544 1_555 2_555
H1_1 Cr1_1 N1_1 117.346 12_544 1_555 2_655
H1_1 Cr1_1 N1_1 62.654 12_544 1_555 1_455
H1_1 Cr1_1 H1_1 180.000 13_455 1_555 12_544
H1_1 Cr1_1 H1_2 78.220 13_455 1_555 2_665
H1_1 Cr1_1 H1_2 101.780 13_455 1_555 7_445
H1_1 Cr1_1 H1_2 102.653 13_455 1_555 8_665
H1_1 Cr1_1 H1_2 24.091 13_455 1_555 4_645
H1_1 Cr1_1 H1_2 60.679 13_455 1_555 3_645
H1_1 Cr1_1 H1_2 155.909 13_455 1_555 5_465
H1_1 Cr1_1 H1_2 77.347 13_455 1_555 1_445
H1_1 Cr1_1 H1_2 119.321 13_455 1_555 6_465
H1_1 Cr1_1 C1_1 118.16(3) 13_455 1_555 15_445
H1_1 Cr1_1 C1_1 61.84(3) 13_455 1_555 10_554
H1_1 Cr1_1 C1_1 135.46(3) 13_455 1_555 9_444
H1_1 Cr1_1 C1_1 45.28(4) 13_455 1_555 14_454
H1_1 Cr1_1 C1_1 134.72(4) 13_455 1_555 11_545
H1_1 Cr1_1 C1_1 44.54(3) 13_455 1_555 16_555
H1_1 Cr1_1 C1_1 160.84(3) 13_455 1_555 12_544
H1_1 Cr1_1 C1_1 19.16(3) 13_455 1_555 13_455
H1_1 Cr1_1 C1_2 68.70(3) 13_455 1_555 2_665
H1_1 Cr1_1 C1_2 111.30(3) 13_455 1_555 7_445
H1_1 Cr1_1 C1_2 42.31(3) 13_455 1_555 4_645
H1_1 Cr1_1 C1_2 83.37(3) 13_455 1_555 8_665
H1_1 Cr1_1 C1_2 96.63(3) 13_455 1_555 1_445
H1_1 Cr1_1 C1_2 137.69(3) 13_455 1_555 5_465
H1_1 Cr1_1 C1_2 60.55(3) 13_455 1_555 3_645
H1_1 Cr1_1 C1_2 119.45(3) 13_455 1_555 6_465
H1_1 Cr1_1 Cl1_1 62.669 13_455 1_555 3_556
H1_1 Cr1_1 Cl1_1 117.331 13_455 1_555 1_554
H1_1 Cr1_1 N1_2 139.499 13_455 1_555 1_555
H1_1 Cr1_1 N1_2 40.501 13_455 1_555 2_555
H1_1 Cr1_1 N1_1 62.654 13_455 1_555 2_655
H1_1 Cr1_1 N1_1 117.346 13_455 1_555 1_455
H1_1 Cr1_1 H1_1 54.691 16_555 1_555 13_455
H1_1 Cr1_1 H1_1 125.309 16_555 1_555 12_544
H1_1 Cr1_1 H1_2 119.321 16_555 1_555 2_665
H1_1 Cr1_1 H1_2 60.679 16_555 1_555 7_445
H1_1 Cr1_1 H1_2 155.909 16_555 1_555 8_665
H1_1 Cr1_1 H1_2 77.347 16_555 1_555 4_645
H1_1 Cr1_1 H1_2 101.780 16_555 1_555 3_645
H1_1 Cr1_1 H1_2 102.653 16_555 1_555 5_465
H1_1 Cr1_1 H1_2 24.091 16_555 1_555 1_445
H1_1 Cr1_1 H1_2 78.220 16_555 1_555 6_465
H1_1 Cr1_1 C1_1 134.72(4) 16_555 1_555 15_445
H1_1 Cr1_1 C1_1 45.28(4) 16_555 1_555 10_554
H1_1 Cr1_1 C1_1 160.84(3) 16_555 1_555 9_444
H1_1 Cr1_1 C1_1 61.84(3) 16_555 1_555 14_454
H1_1 Cr1_1 C1_1 118.16(3) 16_555 1_555 11_545
H1_1 Cr1_1 C1_1 19.16(3) 16_555 1_555 16_555
H1_1 Cr1_1 C1_1 135.46(3) 16_555 1_555 12_544
H1_1 Cr1_1 C1_1 44.54(3) 16_555 1_555 13_455
H1_1 Cr1_1 C1_2 119.45(3) 16_555 1_555 2_665
H1_1 Cr1_1 C1_2 60.55(3) 16_555 1_555 7_445
H1_1 Cr1_1 C1_2 96.63(3) 16_555 1_555 4_645
H1_1 Cr1_1 C1_2 137.69(3) 16_555 1_555 8_665
H1_1 Cr1_1 C1_2 42.31(3) 16_555 1_555 1_445
H1_1 Cr1_1 C1_2 83.37(3) 16_555 1_555 5_465
H1_1 Cr1_1 C1_2 111.30(3) 16_555 1_555 3_645
H1_1 Cr1_1 C1_2 68.70(3) 16_555 1_555 6_465
H1_1 Cr1_1 Cl1_1 62.669 16_555 1_555 3_556
H1_1 Cr1_1 Cl1_1 117.331 16_555 1_555 1_554
H1_1 Cr1_1 N1_2 139.499 16_555 1_555 1_555
H1_1 Cr1_1 N1_2 40.501 16_555 1_555 2_555
H1_1 Cr1_1 N1_1 117.346 16_555 1_555 2_655
H1_1 Cr1_1 N1_1 62.654 16_555 1_555 1_455
H1_1 Cr1_1 H1_1 98.998 11_545 1_555 16_555
H1_1 Cr1_1 H1_1 125.339 11_545 1_555 13_455
H1_1 Cr1_1 H1_1 54.661 11_545 1_555 12_544
H1_1 Cr1_1 H1_2 77.347 11_545 1_555 2_665
H1_1 Cr1_1 H1_2 102.653 11_545 1_555 7_445
H1_1 Cr1_1 H1_2 101.780 11_545 1_555 8_665
H1_1 Cr1_1 H1_2 119.321 11_545 1_555 4_645
H1_1 Cr1_1 H1_2 155.909 11_545 1_555 3_645
H1_1 Cr1_1 H1_2 60.679 11_545 1_555 5_465
H1_1 Cr1_1 H1_2 78.220 11_545 1_555 1_445
H1_1 Cr1_1 H1_2 24.091 11_545 1_555 6_465
H1_1 Cr1_1 C1_1 44.54(3) 11_545 1_555 15_445
H1_1 Cr1_1 C1_1 135.46(3) 11_545 1_555 10_554
H1_1 Cr1_1 C1_1 61.84(3) 11_545 1_555 9_444
H1_1 Cr1_1 C1_1 160.84(3) 11_545 1_555 14_454
H1_1 Cr1_1 C1_1 19.16(3) 11_545 1_555 11_545
H1_1 Cr1_1 C1_1 118.16(3) 11_545 1_555 16_555
H1_1 Cr1_1 C1_1 45.28(4) 11_545 1_555 12_544
H1_1 Cr1_1 C1_1 134.72(4) 11_545 1_555 13_455
H1_1 Cr1_1 C1_2 96.63(3) 11_545 1_555 2_665
H1_1 Cr1_1 C1_2 83.37(3) 11_545 1_555 7_445
H1_1 Cr1_1 C1_2 119.45(3) 11_545 1_555 4_645
H1_1 Cr1_1 C1_2 111.30(3) 11_545 1_555 8_665
H1_1 Cr1_1 C1_2 68.70(3) 11_545 1_555 1_445
H1_1 Cr1_1 C1_2 60.55(3) 11_545 1_555 5_465
H1_1 Cr1_1 C1_2 137.69(3) 11_545 1_555 3_645
H1_1 Cr1_1 C1_2 42.31(3) 11_545 1_555 6_465
H1_1 Cr1_1 Cl1_1 62.669 11_545 1_555 3_556
H1_1 Cr1_1 Cl1_1 117.331 11_545 1_555 1_554
H1_1 Cr1_1 N1_2 40.501 11_545 1_555 1_555
H1_1 Cr1_1 N1_2 139.499 11_545 1_555 2_555
H1_1 Cr1_1 N1_1 117.346 11_545 1_555 2_655
H1_1 Cr1_1 N1_1 62.654 11_545 1_555 1_455
H1_1 Cr1_1 H1_1 81.002 9_444 1_555 11_545
H1_1 Cr1_1 H1_1 180.000 9_444 1_555 16_555
H1_1 Cr1_1 H1_1 125.309 9_444 1_555 13_455
H1_1 Cr1_1 H1_1 54.691 9_444 1_555 12_544
H1_1 Cr1_1 H1_2 60.679 9_444 1_555 2_665
H1_1 Cr1_1 H1_2 119.321 9_444 1_555 7_445
H1_1 Cr1_1 H1_2 24.091 9_444 1_555 8_665
H1_1 Cr1_1 H1_2 102.653 9_444 1_555 4_645
H1_1 Cr1_1 H1_2 78.220 9_444 1_555 3_645
H1_1 Cr1_1 H1_2 77.347 9_444 1_555 5_465
H1_1 Cr1_1 H1_2 155.909 9_444 1_555 1_445
H1_1 Cr1_1 H1_2 101.780 9_444 1_555 6_465
H1_1 Cr1_1 C1_1 45.28(4) 9_444 1_555 15_445
H1_1 Cr1_1 C1_1 134.72(4) 9_444 1_555 10_554
H1_1 Cr1_1 C1_1 19.16(3) 9_444 1_555 9_444
H1_1 Cr1_1 C1_1 118.16(3) 9_444 1_555 14_454
H1_1 Cr1_1 C1_1 61.84(3) 9_444 1_555 11_545
H1_1 Cr1_1 C1_1 160.84(3) 9_444 1_555 16_555
H1_1 Cr1_1 C1_1 44.54(3) 9_444 1_555 12_544
H1_1 Cr1_1 C1_1 135.46(3) 9_444 1_555 13_455
H1_1 Cr1_1 C1_2 60.55(3) 9_444 1_555 2_665
H1_1 Cr1_1 C1_2 119.45(3) 9_444 1_555 7_445
H1_1 Cr1_1 C1_2 83.37(3) 9_444 1_555 4_645
H1_1 Cr1_1 C1_2 42.31(3) 9_444 1_555 8_665
H1_1 Cr1_1 C1_2 137.69(3) 9_444 1_555 1_445
H1_1 Cr1_1 C1_2 96.63(3) 9_444 1_555 5_465
H1_1 Cr1_1 C1_2 68.70(3) 9_444 1_555 3_645
H1_1 Cr1_1 C1_2 111.30(3) 9_444 1_555 6_465
H1_1 Cr1_1 Cl1_1 117.331 9_444 1_555 3_556
H1_1 Cr1_1 Cl1_1 62.669 9_444 1_555 1_554
H1_1 Cr1_1 N1_2 40.501 9_444 1_555 1_555
H1_1 Cr1_1 N1_2 139.499 9_444 1_555 2_555
H1_1 Cr1_1 N1_1 62.654 9_444 1_555 2_655
H1_1 Cr1_1 N1_1 117.346 9_444 1_555 1_455
H1_1 Cr1_1 H1_1 98.998 14_454 1_555 9_444
H1_1 Cr1_1 H1_1 180.000 14_454 1_555 11_545
H1_1 Cr1_1 H1_1 81.002 14_454 1_555 16_555
H1_1 Cr1_1 H1_1 54.661 14_454 1_555 13_455
H1_1 Cr1_1 H1_1 125.339 14_454 1_555 12_544
H1_1 Cr1_1 H1_2 102.653 14_454 1_555 2_665
H1_1 Cr1_1 H1_2 77.347 14_454 1_555 7_445
H1_1 Cr1_1 H1_2 78.220 14_454 1_555 8_665
H1_1 Cr1_1 H1_2 60.679 14_454 1_555 4_645
H1_1 Cr1_1 H1_2 24.091 14_454 1_555 3_645
H1_1 Cr1_1 H1_2 119.321 14_454 1_555 5_465
H1_1 Cr1_1 H1_2 101.780 14_454 1_555 1_445
H1_1 Cr1_1 H1_2 155.909 14_454 1_555 6_465
H1_1 Cr1_1 C1_1 135.46(3) 14_454 1_555 15_445
H1_1 Cr1_1 C1_1 44.54(3) 14_454 1_555 10_554
H1_1 Cr1_1 C1_1 118.16(3) 14_454 1_555 9_444
H1_1 Cr1_1 C1_1 19.16(3) 14_454 1_555 14_454
H1_1 Cr1_1 C1_1 160.84(3) 14_454 1_555 11_545
H1_1 Cr1_1 C1_1 61.84(3) 14_454 1_555 16_555
H1_1 Cr1_1 C1_1 134.72(4) 14_454 1_555 12_544
H1_1 Cr1_1 C1_1 45.28(4) 14_454 1_555 13_455
H1_1 Cr1_1 C1_2 83.37(3) 14_454 1_555 2_665
H1_1 Cr1_1 C1_2 96.63(3) 14_454 1_555 7_445
H1_1 Cr1_1 C1_2 60.55(3) 14_454 1_555 4_645
H1_1 Cr1_1 C1_2 68.70(3) 14_454 1_555 8_665
H1_1 Cr1_1 C1_2 111.30(3) 14_454 1_555 1_445
H1_1 Cr1_1 C1_2 119.45(3) 14_454 1_555 5_465
H1_1 Cr1_1 C1_2 42.31(3) 14_454 1_555 3_645
H1_1 Cr1_1 C1_2 137.69(3) 14_454 1_555 6_465
H1_1 Cr1_1 Cl1_1 117.331 14_454 1_555 3_556
H1_1 Cr1_1 Cl1_1 62.669 14_454 1_555 1_554
H1_1 Cr1_1 N1_2 139.499 14_454 1_555 1_555
H1_1 Cr1_1 N1_2 40.501 14_454 1_555 2_555
H1_1 Cr1_1 N1_1 62.654 14_454 1_555 2_655
H1_1 Cr1_1 N1_1 117.346 14_454 1_555 1_455
H1_1 Cr1_1 H1_1 125.309 15_445 1_555 14_454
H1_1 Cr1_1 H1_1 54.661 15_445 1_555 9_444
H1_1 Cr1_1 H1_1 54.691 15_445 1_555 11_545
H1_1 Cr1_1 H1_1 125.339 15_445 1_555 16_555
H1_1 Cr1_1 H1_1 98.998 15_445 1_555 13_455
H1_1 Cr1_1 H1_1 81.002 15_445 1_555 12_544
H1_1 Cr1_1 H1_2 24.091 15_445 1_555 2_665
H1_1 Cr1_1 H1_2 155.909 15_445 1_555 7_445
H1_1 Cr1_1 H1_2 60.679 15_445 1_555 8_665
H1_1 Cr1_1 H1_2 78.220 15_445 1_555 4_645
H1_1 Cr1_1 H1_2 102.653 15_445 1_555 3_645
H1_1 Cr1_1 H1_2 101.780 15_445 1_555 5_465
H1_1 Cr1_1 H1_2 119.321 15_445 1_555 1_445
H1_1 Cr1_1 H1_2 77.347 15_445 1_555 6_465
H1_1 Cr1_1 C1_1 19.16(3) 15_445 1_555 15_445
H1_1 Cr1_1 C1_1 160.84(3) 15_445 1_555 10_554
H1_1 Cr1_1 C1_1 45.28(4) 15_445 1_555 9_444
H1_1 Cr1_1 C1_1 135.46(3) 15_445 1_555 14_454
H1_1 Cr1_1 C1_1 44.54(3) 15_445 1_555 11_545
H1_1 Cr1_1 C1_1 134.72(4) 15_445 1_555 16_555
H1_1 Cr1_1 C1_1 61.84(3) 15_445 1_555 12_544
H1_1 Cr1_1 C1_1 118.16(3) 15_445 1_555 13_455
H1_1 Cr1_1 C1_2 42.31(3) 15_445 1_555 2_665
H1_1 Cr1_1 C1_2 137.69(3) 15_445 1_555 7_445
H1_1 Cr1_1 C1_2 68.70(3) 15_445 1_555 4_645
H1_1 Cr1_1 C1_2 60.55(3) 15_445 1_555 8_665
H1_1 Cr1_1 C1_2 119.45(3) 15_445 1_555 1_445
H1_1 Cr1_1 C1_2 111.30(3) 15_445 1_555 5_465
H1_1 Cr1_1 C1_2 83.37(3) 15_445 1_555 3_645
H1_1 Cr1_1 C1_2 96.63(3) 15_445 1_555 6_465
H1_1 Cr1_1 Cl1_1 62.669 15_445 1_555 3_556
H1_1 Cr1_1 Cl1_1 117.331 15_445 1_555 1_554
H1_1 Cr1_1 N1_2 40.501 15_445 1_555 1_555
H1_1 Cr1_1 N1_2 139.499 15_445 1_555 2_555
H1_1 Cr1_1 N1_1 62.654 15_445 1_555 2_655
H1_1 Cr1_1 N1_1 117.346 15_445 1_555 1_455
H1_1 Cr1_1 H1_1 180.000 10_554 1_555 15_445
H1_1 Cr1_1 H1_1 54.691 10_554 1_555 14_454
H1_1 Cr1_1 H1_1 125.339 10_554 1_555 9_444
H1_1 Cr1_1 H1_1 125.309 10_554 1_555 11_545
H1_1 Cr1_1 H1_1 54.661 10_554 1_555 16_555
H1_1 Cr1_1 H1_1 81.002 10_554 1_555 13_455
H1_1 Cr1_1 H1_1 98.998 10_554 1_555 12_544
H1_1 Cr1_1 H1_2 155.909 10_554 1_555 2_665
H1_1 Cr1_1 H1_2 24.091 10_554 1_555 7_445
H1_1 Cr1_1 H1_2 119.321 10_554 1_555 8_665
H1_1 Cr1_1 H1_2 101.780 10_554 1_555 4_645
H1_1 Cr1_1 H1_2 77.347 10_554 1_555 3_645
H1_1 Cr1_1 H1_2 78.220 10_554 1_555 5_465
H1_1 Cr1_1 H1_2 60.679 10_554 1_555 1_445
H1_1 Cr1_1 H1_2 102.653 10_554 1_555 6_465
H1_1 Cr1_1 C1_1 160.84(3) 10_554 1_555 15_445
H1_1 Cr1_1 C1_1 19.16(3) 10_554 1_555 10_554
H1_1 Cr1_1 C1_1 134.72(4) 10_554 1_555 9_444
H1_1 Cr1_1 C1_1 44.54(3) 10_554 1_555 14_454
H1_1 Cr1_1 C1_1 135.46(3) 10_554 1_555 11_545
H1_1 Cr1_1 C1_1 45.28(4) 10_554 1_555 16_555
H1_1 Cr1_1 C1_1 118.16(3) 10_554 1_555 12_544
H1_1 Cr1_1 C1_1 61.84(3) 10_554 1_555 13_455
H1_1 Cr1_1 C1_2 137.69(3) 10_554 1_555 2_665
H1_1 Cr1_1 C1_2 42.31(3) 10_554 1_555 7_445
H1_1 Cr1_1 C1_2 111.30(3) 10_554 1_555 4_645
H1_1 Cr1_1 C1_2 119.45(3) 10_554 1_555 8_665
H1_1 Cr1_1 C1_2 60.55(3) 10_554 1_555 1_445
H1_1 Cr1_1 C1_2 68.70(3) 10_554 1_555 5_465
H1_1 Cr1_1 C1_2 96.63(3) 10_554 1_555 3_645
H1_1 Cr1_1 C1_2 83.37(3) 10_554 1_555 6_465
H1_1 Cr1_1 Cl1_1 117.331 10_554 1_555 3_556
H1_1 Cr1_1 Cl1_1 62.669 10_554 1_555 1_554
H1_1 Cr1_1 N1_2 139.499 10_554 1_555 1_555
H1_1 Cr1_1 N1_2 40.501 10_554 1_555 2_555
H1_1 Cr1_1 N1_1 117.346 10_554 1_555 2_655
H1_1 Cr1_1 N1_1 62.654 10_554 1_555 1_455
H1_1 Cl1_1 Cr1_1 125.407 3_646 1_555 1_556
H1_1 Cl1_1 H1_1 47.142 8_666 1_555 3_646
H1_1 Cl1_1 Cr1_1 125.407 8_666 1_555 1_556
H1_1 Cl1_1 H1_1 90.505 5_466 1_555 8_666
H1_1 Cl1_1 H1_1 109.186 5_466 1_555 3_646
H1_1 Cl1_1 Cr1_1 125.407 5_466 1_555 1_556
H1_1 Cl1_1 H1_1 47.142 7_446 1_555 5_466
H1_1 Cl1_1 H1_1 109.186 7_446 1_555 8_666
H1_1 Cl1_1 H1_1 90.505 7_446 1_555 3_646
H1_1 Cl1_1 Cr1_1 125.407 7_446 1_555 1_556
H1_2 Cl1_1 H1_1 79.195 5_466 1_555 7_446
H1_2 Cl1_1 H1_1 54.183 5_466 1_555 5_466
H1_2 Cl1_1 H1_1 124.028 5_466 1_555 8_666
H1_2 Cl1_1 H1_1 163.202 5_466 1_555 3_646
H1_2 Cl1_1 Cr1_1 71.268 5_466 1_555 1_556
H1_2 Cl1_1 H1_2 59.645 7_446 1_555 5_466
H1_2 Cl1_1 H1_1 54.183 7_446 1_555 7_446
H1_2 Cl1_1 H1_1 79.195 7_446 1_555 5_466
H1_2 Cl1_1 H1_1 163.202 7_446 1_555 8_666
H1_2 Cl1_1 H1_1 124.028 7_446 1_555 3_646
H1_2 Cl1_1 Cr1_1 71.268 7_446 1_555 1_556
H1_2 Cl1_1 H1_2 107.403 3_646 1_555 7_446
H1_2 Cl1_1 H1_2 142.535 3_646 1_555 5_466
H1_2 Cl1_1 H1_1 124.028 3_646 1_555 7_446
H1_2 Cl1_1 H1_1 163.202 3_646 1_555 5_466
H1_2 Cl1_1 H1_1 79.195 3_646 1_555 8_666
H1_2 Cl1_1 H1_1 54.183 3_646 1_555 3_646
H1_2 Cl1_1 Cr1_1 71.268 3_646 1_555 1_556
H1_2 Cl1_1 H1_2 59.645 8_666 1_555 3_646
H1_2 Cl1_1 H1_2 142.535 8_666 1_555 7_446
H1_2 Cl1_1 H1_2 107.403 8_666 1_555 5_466
H1_2 Cl1_1 H1_1 163.202 8_666 1_555 7_446
H1_2 Cl1_1 H1_1 124.028 8_666 1_555 5_466
H1_2 Cl1_1 H1_1 54.183 8_666 1_555 8_666
H1_2 Cl1_1 H1_1 79.195 8_666 1_555 3_646
H1_2 Cl1_1 Cr1_1 71.268 8_666 1_555 1_556
H1_2 Cl1_1 H1_2 98.478 12_545 1_555 8_666
H1_2 Cl1_1 H1_2 149.173 12_545 1_555 3_646
H1_2 Cl1_1 H1_2 102.904 12_545 1_555 7_446
H1_2 Cl1_1 H1_2 60.793 12_545 1_555 5_466
H1_2 Cl1_1 H1_1 70.826 12_545 1_555 7_446
H1_2 Cl1_1 H1_1 25.793 12_545 1_555 5_466
H1_2 Cl1_1 H1_1 70.096 12_545 1_555 8_666
H1_2 Cl1_1 H1_1 103.385 12_545 1_555 3_646
H1_2 Cl1_1 Cr1_1 125.256 12_545 1_555 1_556
H1_2 Cl1_1 H1_2 46.432 9_445 1_555 12_545
H1_2 Cl1_1 H1_2 60.793 9_445 1_555 8_666
H1_2 Cl1_1 H1_2 102.904 9_445 1_555 3_646
H1_2 Cl1_1 H1_2 149.173 9_445 1_555 7_446
H1_2 Cl1_1 H1_2 98.478 9_445 1_555 5_466
H1_2 Cl1_1 H1_1 103.385 9_445 1_555 7_446
H1_2 Cl1_1 H1_1 70.096 9_445 1_555 5_466
H1_2 Cl1_1 H1_1 25.793 9_445 1_555 8_666
H1_2 Cl1_1 H1_1 70.826 9_445 1_555 3_646
H1_2 Cl1_1 Cr1_1 125.256 9_445 1_555 1_556
H1_2 Cl1_1 H1_2 91.308 14_455 1_555 9_445
H1_2 Cl1_1 H1_2 109.488 14_455 1_555 12_545
H1_2 Cl1_1 H1_2 102.904 14_455 1_555 8_666
H1_2 Cl1_1 H1_2 60.793 14_455 1_555 3_646
H1_2 Cl1_1 H1_2 98.478 14_455 1_555 7_446
H1_2 Cl1_1 H1_2 149.173 14_455 1_555 5_466
H1_2 Cl1_1 H1_1 70.096 14_455 1_555 7_446
H1_2 Cl1_1 H1_1 103.385 14_455 1_555 5_466
H1_2 Cl1_1 H1_1 70.826 14_455 1_555 8_666
H1_2 Cl1_1 H1_1 25.793 14_455 1_555 3_646
H1_2 Cl1_1 Cr1_1 125.256 14_455 1_555 1_556
H1_2 Cl1_1 H1_2 46.432 10_555 1_555 14_455
H1_2 Cl1_1 H1_2 109.488 10_555 1_555 9_445
H1_2 Cl1_1 H1_2 91.308 10_555 1_555 12_545
H1_2 Cl1_1 H1_2 149.173 10_555 1_555 8_666
H1_2 Cl1_1 H1_2 98.478 10_555 1_555 3_646
H1_2 Cl1_1 H1_2 60.793 10_555 1_555 7_446
H1_2 Cl1_1 H1_2 102.904 10_555 1_555 5_466
H1_2 Cl1_1 H1_1 25.793 10_555 1_555 7_446
H1_2 Cl1_1 H1_1 70.826 10_555 1_555 5_466
H1_2 Cl1_1 H1_1 103.385 10_555 1_555 8_666
H1_2 Cl1_1 H1_1 70.096 10_555 1_555 3_646
H1_2 Cl1_1 Cr1_1 125.256 10_555 1_555 1_556
H1_1 Cl1_1 H1_2 78.330 14_455 1_555 10_555
H1_1 Cl1_1 H1_2 53.947 14_455 1_555 14_455
H1_1 Cl1_1 H1_2 124.849 14_455 1_555 9_445
H1_1 Cl1_1 H1_2 163.270 14_455 1_555 12_545
H1_1 Cl1_1 H1_2 84.593 14_455 1_555 8_666
H1_1 Cl1_1 H1_2 25.728 14_455 1_555 3_646
H1_1 Cl1_1 H1_2 83.618 14_455 1_555 7_446
H1_1 Cl1_1 H1_2 134.066 14_455 1_555 5_466
H1_1 Cl1_1 H1_1 102.059 14_455 1_555 7_446
H1_1 Cl1_1 H1_1 149.040 14_455 1_555 5_466
H1_1 Cl1_1 H1_1 99.300 14_455 1_555 8_666
H1_1 Cl1_1 H1_1 60.856 14_455 1_555 3_646
H1_1 Cl1_1 Cr1_1 71.352 14_455 1_555 1_556
H1_1 Cl1_1 H1_1 142.704 12_545 1_555 14_455
H1_1 Cl1_1 H1_2 124.849 12_545 1_555 10_555
H1_1 Cl1_1 H1_2 163.270 12_545 1_555 14_455
H1_1 Cl1_1 H1_2 78.330 12_545 1_555 9_445
H1_1 Cl1_1 H1_2 53.947 12_545 1_555 12_545
H1_1 Cl1_1 H1_2 83.618 12_545 1_555 8_666
H1_1 Cl1_1 H1_2 134.066 12_545 1_555 3_646
H1_1 Cl1_1 H1_2 84.593 12_545 1_555 7_446
H1_1 Cl1_1 H1_2 25.728 12_545 1_555 5_466
H1_1 Cl1_1 H1_1 99.300 12_545 1_555 7_446
H1_1 Cl1_1 H1_1 60.856 12_545 1_555 5_466
H1_1 Cl1_1 H1_1 102.059 12_545 1_555 8_666
H1_1 Cl1_1 H1_1 149.040 12_545 1_555 3_646
H1_1 Cl1_1 Cr1_1 71.352 12_545 1_555 1_556
H1_1 Cl1_1 H1_1 108.388 10_555 1_555 12_545
H1_1 Cl1_1 H1_1 58.672 10_555 1_555 14_455
H1_1 Cl1_1 H1_2 53.947 10_555 1_555 10_555
H1_1 Cl1_1 H1_2 78.330 10_555 1_555 14_455
H1_1 Cl1_1 H1_2 163.270 10_555 1_555 9_445
H1_1 Cl1_1 H1_2 124.849 10_555 1_555 12_545
H1_1 Cl1_1 H1_2 134.066 10_555 1_555 8_666
H1_1 Cl1_1 H1_2 83.618 10_555 1_555 3_646
H1_1 Cl1_1 H1_2 25.728 10_555 1_555 7_446
H1_1 Cl1_1 H1_2 84.593 10_555 1_555 5_466
H1_1 Cl1_1 H1_1 60.856 10_555 1_555 7_446
H1_1 Cl1_1 H1_1 99.300 10_555 1_555 5_466
H1_1 Cl1_1 H1_1 149.040 10_555 1_555 8_666
H1_1 Cl1_1 H1_1 102.059 10_555 1_555 3_646
H1_1 Cl1_1 Cr1_1 71.352 10_555 1_555 1_556
H1_1 Cl1_1 H1_1 142.704 9_445 1_555 10_555
H1_1 Cl1_1 H1_1 58.672 9_445 1_555 12_545
H1_1 Cl1_1 H1_1 108.388 9_445 1_555 14_455
H1_1 Cl1_1 H1_2 163.270 9_445 1_555 10_555
H1_1 Cl1_1 H1_2 124.849 9_445 1_555 14_455
H1_1 Cl1_1 H1_2 53.947 9_445 1_555 9_445
H1_1 Cl1_1 H1_2 78.330 9_445 1_555 12_545
H1_1 Cl1_1 H1_2 25.728 9_445 1_555 8_666
H1_1 Cl1_1 H1_2 84.593 9_445 1_555 3_646
H1_1 Cl1_1 H1_2 134.066 9_445 1_555 7_446
H1_1 Cl1_1 H1_2 83.618 9_445 1_555 5_466
H1_1 Cl1_1 H1_1 149.040 9_445 1_555 7_446
H1_1 Cl1_1 H1_1 102.059 9_445 1_555 5_466
H1_1 Cl1_1 H1_1 60.856 9_445 1_555 8_666
H1_1 Cl1_1 H1_1 99.300 9_445 1_555 3_646
H1_1 Cl1_1 Cr1_1 71.352 9_445 1_555 1_556
N1_1 Cl1_1 H1_1 94.361(13) 1_456 1_555 9_445
N1_1 Cl1_1 H1_1 55.833(5) 1_456 1_555 10_555
N1_1 Cl1_1 H1_1 55.833(5) 1_456 1_555 12_545
N1_1 Cl1_1 H1_1 94.361(13) 1_456 1_555 14_455
N1_1 Cl1_1 H1_2 100.472(16) 1_456 1_555 10_555
N1_1 Cl1_1 H1_2 134.012(2) 1_456 1_555 14_455
N1_1 Cl1_1 H1_2 134.012(2) 1_456 1_555 9_445
N1_1 Cl1_1 H1_2 100.472(16) 1_456 1_555 12_545
N1_1 Cl1_1 H1_2 106.30(2) 1_456 1_555 8_666
N1_1 Cl1_1 H1_2 106.30(2) 1_456 1_555 3_646
N1_1 Cl1_1 H1_2 39.797(15) 1_456 1_555 7_446
N1_1 Cl1_1 H1_2 39.797(15) 1_456 1_555 5_466
N1_1 Cl1_1 H1_1 88.72(2) 1_456 1_555 7_446
N1_1 Cl1_1 H1_1 88.72(2) 1_456 1_555 5_466
N1_1 Cl1_1 H1_1 154.435(9) 1_456 1_555 8_666
N1_1 Cl1_1 H1_1 154.435(9) 1_456 1_555 3_646
N1_1 Cl1_1 Cr1_1 40.60(2) 1_456 1_555 1_556
N1_1 Cl1_1 N1_1 81.20(5) 2_656 1_555 1_456
N1_1 Cl1_1 H1_1 55.833(5) 2_656 1_555 9_445
N1_1 Cl1_1 H1_1 94.361(13) 2_656 1_555 10_555
N1_1 Cl1_1 H1_1 94.361(13) 2_656 1_555 12_545
N1_1 Cl1_1 H1_1 55.833(5) 2_656 1_555 14_455
N1_1 Cl1_1 H1_2 134.012(2) 2_656 1_555 10_555
N1_1 Cl1_1 H1_2 100.472(16) 2_656 1_555 14_455
N1_1 Cl1_1 H1_2 100.472(16) 2_656 1_555 9_445
N1_1 Cl1_1 H1_2 134.012(2) 2_656 1_555 12_545
N1_1 Cl1_1 H1_2 39.797(15) 2_656 1_555 8_666
N1_1 Cl1_1 H1_2 39.797(15) 2_656 1_555 3_646
N1_1 Cl1_1 H1_2 106.30(2) 2_656 1_555 7_446
N1_1 Cl1_1 H1_2 106.30(2) 2_656 1_555 5_466
N1_1 Cl1_1 H1_1 154.435(9) 2_656 1_555 7_446
N1_1 Cl1_1 H1_1 154.435(9) 2_656 1_555 5_466
N1_1 Cl1_1 H1_1 88.72(2) 2_656 1_555 8_666
N1_1 Cl1_1 H1_1 88.72(2) 2_656 1_555 3_646
N1_1 Cl1_1 Cr1_1 40.60(2) 2_656 1_555 1_556
N1_2 Cl1_1 N1_1 55.269(19) 2_556 1_555 2_656
N1_2 Cl1_1 N1_1 55.269(19) 2_556 1_555 1_456
N1_2 Cl1_1 H1_1 107.229(18) 2_556 1_555 9_445
N1_2 Cl1_1 H1_1 39.101(13) 2_556 1_555 10_555
N1_2 Cl1_1 H1_1 107.229(18) 2_556 1_555 12_545
N1_2 Cl1_1 H1_1 39.101(13) 2_556 1_555 14_455
N1_2 Cl1_1 H1_2 87.730(19) 2_556 1_555 10_555
N1_2 Cl1_1 H1_2 87.730(19) 2_556 1_555 14_455
N1_2 Cl1_1 H1_2 154.939(7) 2_556 1_555 9_445
N1_2 Cl1_1 H1_2 154.939(7) 2_556 1_555 12_545
N1_2 Cl1_1 H1_2 95.036(12) 2_556 1_555 8_666
N1_2 Cl1_1 H1_2 55.269(4) 2_556 1_555 3_646
N1_2 Cl1_1 H1_2 55.269(4) 2_556 1_555 7_446
N1_2 Cl1_1 H1_2 95.036(12) 2_556 1_555 5_466
N1_2 Cl1_1 H1_1 99.811(14) 2_556 1_555 7_446
N1_2 Cl1_1 H1_1 134.353(3) 2_556 1_555 5_466
N1_2 Cl1_1 H1_1 134.353(3) 2_556 1_555 8_666
N1_2 Cl1_1 H1_1 99.811(14) 2_556 1_555 3_646
N1_2 Cl1_1 Cr1_1 41.38(2) 2_556 1_555 1_556
N1_2 Cl1_1 N1_2 82.76(4) 1_556 1_555 2_556
N1_2 Cl1_1 N1_1 55.269(19) 1_556 1_555 2_656
N1_2 Cl1_1 N1_1 55.269(19) 1_556 1_555 1_456
N1_2 Cl1_1 H1_1 39.101(13) 1_556 1_555 9_445
N1_2 Cl1_1 H1_1 107.229(18) 1_556 1_555 10_555
N1_2 Cl1_1 H1_1 39.101(13) 1_556 1_555 12_545
N1_2 Cl1_1 H1_1 107.229(18) 1_556 1_555 14_455
N1_2 Cl1_1 H1_2 154.939(7) 1_556 1_555 10_555
N1_2 Cl1_1 H1_2 154.939(7) 1_556 1_555 14_455
N1_2 Cl1_1 H1_2 87.730(19) 1_556 1_555 9_445
N1_2 Cl1_1 H1_2 87.730(19) 1_556 1_555 12_545
N1_2 Cl1_1 H1_2 55.269(4) 1_556 1_555 8_666
N1_2 Cl1_1 H1_2 95.036(12) 1_556 1_555 3_646
N1_2 Cl1_1 H1_2 95.036(12) 1_556 1_555 7_446
N1_2 Cl1_1 H1_2 55.269(4) 1_556 1_555 5_466
N1_2 Cl1_1 H1_1 134.353(3) 1_556 1_555 7_446
N1_2 Cl1_1 H1_1 99.811(14) 1_556 1_555 5_466
N1_2 Cl1_1 H1_1 99.811(14) 1_556 1_555 8_666
N1_2 Cl1_1 H1_1 134.353(3) 1_556 1_555 3_646
N1_2 Cl1_1 Cr1_1 41.38(2) 1_556 1_555 1_556
N1_2 C1_1 H1_1 117.86(12) 9_555 1_555 1_555
C1_1 C1_1 N1_2 124.45(8) 6_575 1_555 9_555
C1_1 C1_1 H1_1 117.64(8) 6_575 1_555 1_555
C1_1 C1_1 C1_1 90.000 4_655 1_555 6_575
C1_1 C1_1 N1_2 55.14(7) 4_655 1_555 9_555
C1_1 C1_1 H1_1 129.91(10) 4_655 1_555 1_555
C1_1 C1_1 C1_1 90.000 7_556 1_555 4_655
C1_1 C1_1 C1_1 90.000 7_556 1_555 6_575
C1_1 C1_1 N1_2 53.53(9) 7_556 1_555 9_555
C1_1 C1_1 H1_1 127.66(10) 7_556 1_555 1_555
H1_1 C1_1 C1_1 107.80(6) 6_575 1_555 7_556
H1_1 C1_1 C1_1 108.72(4) 6_575 1_555 4_655
H1_1 C1_1 C1_1 26.31(5) 6_575 1_555 6_575
H1_1 C1_1 N1_2 150.72(12) 6_575 1_555 9_555
H1_1 C1_1 H1_1 91.33(10) 6_575 1_555 1_555
C1_1 C1_1 H1_1 69.25(7) 2_675 1_555 6_575
C1_1 C1_1 C1_1 90.000 2_675 1_555 7_556
C1_1 C1_1 C1_1 41.54(8) 2_675 1_555 4_655
C1_1 C1_1 C1_1 48.46(8) 2_675 1_555 6_575
C1_1 C1_1 N1_2 86.99(10) 2_675 1_555 9_555
C1_1 C1_1 H1_1 141.98(10) 2_675 1_555 1_555
C1_1 C1_1 C1_1 64.52(8) 5_576 1_555 2_675
C1_1 C1_1 H1_1 69.59(7) 5_576 1_555 6_575
C1_1 C1_1 C1_1 40.43(10) 5_576 1_555 7_556
C1_1 C1_1 C1_1 90.000 5_576 1_555 4_655
C1_1 C1_1 C1_1 49.57(10) 5_576 1_555 6_575
C1_1 C1_1 N1_2 85.10(14) 5_576 1_555 9_555
C1_1 C1_1 H1_1 139.99(8) 5_576 1_555 1_555
H1_2 C1_1 C1_1 129.12(7) 16_665 1_555 5_576
H1_2 C1_1 C1_1 163.38(6) 16_665 1_555 2_675
H1_2 C1_1 H1_1 104.71(7) 16_665 1_555 6_575
H1_2 C1_1 C1_1 106.62(5) 16_665 1_555 7_556
H1_2 C1_1 C1_1 135.71(4) 16_665 1_555 4_655
H1_2 C1_1 C1_1 129.57(4) 16_665 1_555 6_575
H1_2 C1_1 N1_2 102.63(9) 16_665 1_555 9_555
H1_2 C1_1 H1_1 21.65(5) 16_665 1_555 1_555
C1_1 C1_1 H1_2 134.61(8) 3_656 1_555 16_665
C1_1 C1_1 C1_1 56.73(11) 3_656 1_555 5_576
C1_1 C1_1 C1_1 58.75(9) 3_656 1_555 2_675
C1_1 C1_1 H1_1 116.28(5) 3_656 1_555 6_575
C1_1 C1_1 C1_1 43.88(10) 3_656 1_555 7_556
C1_1 C1_1 C1_1 46.12(10) 3_656 1_555 4_655
C1_1 C1_1 C1_1 90.000 3_656 1_555 6_575
C1_1 C1_1 N1_2 34.45(8) 3_656 1_555 9_555
C1_1 C1_1 H1_1 152.26(8) 3_656 1_555 1_555
H1_1 C1_1 C1_1 62.69(7) 4_655 1_555 3_656
H1_1 C1_1 H1_2 117.84(7) 4_655 1_555 16_665
H1_1 C1_1 C1_1 109.69(4) 4_655 1_555 5_576
H1_1 C1_1 C1_1 55.30(6) 4_655 1_555 2_675
H1_1 C1_1 H1_1 113.76(7) 4_655 1_555 6_575
H1_1 C1_1 C1_1 105.59(5) 4_655 1_555 7_556
H1_1 C1_1 C1_1 19.72(5) 4_655 1_555 4_655
H1_1 C1_1 C1_1 101.77(3) 4_655 1_555 6_575
H1_1 C1_1 N1_2 60.41(6) 4_655 1_555 9_555
H1_1 C1_1 H1_1 110.19(12) 4_655 1_555 1_555
H1_1 C1_1 H1_1 118.23(7) 7_556 1_555 4_655
H1_1 C1_1 C1_1 61.02(10) 7_556 1_555 3_656
H1_1 C1_1 H1_2 86.67(6) 7_556 1_555 16_665
H1_1 C1_1 C1_1 54.21(10) 7_556 1_555 5_576
H1_1 C1_1 C1_1 109.95(4) 7_556 1_555 2_675
H1_1 C1_1 H1_1 112.21(7) 7_556 1_555 6_575
H1_1 C1_1 C1_1 20.05(4) 7_556 1_555 7_556
H1_1 C1_1 C1_1 106.13(4) 7_556 1_555 4_655
H1_1 C1_1 C1_1 101.59(3) 7_556 1_555 6_575
H1_1 C1_1 N1_2 59.12(8) 7_556 1_555 9_555
H1_1 C1_1 H1_1 107.61(11) 7_556 1_555 1_555
N1_2 C1_1 H1_1 87.35(7) 10_565 1_555 7_556
N1_2 C1_1 H1_1 88.19(5) 10_565 1_555 4_655
N1_2 C1_1 C1_1 62.42(5) 10_565 1_555 3_656
N1_2 C1_1 H1_2 152.85(7) 10_565 1_555 16_665
N1_2 C1_1 C1_1 34.02(5) 10_565 1_555 5_576
N1_2 C1_1 C1_1 34.10(5) 10_565 1_555 2_675
N1_2 C1_1 H1_1 53.87(4) 10_565 1_555 6_575
N1_2 C1_1 C1_1 70.51(5) 10_565 1_555 7_556
N1_2 C1_1 C1_1 71.28(4) 10_565 1_555 4_655
N1_2 C1_1 C1_1 27.58(5) 10_565 1_555 6_575
N1_2 C1_1 N1_2 96.88(12) 10_565 1_555 9_555
N1_2 C1_1 H1_1 145.18(12) 10_565 1_555 1_555
C1_1 C1_1 N1_2 30.86(4) 8_676 1_555 10_565
C1_1 C1_1 H1_1 72.07(10) 8_676 1_555 7_556
C1_1 C1_1 H1_1 73.49(6) 8_676 1_555 4_655
C1_1 C1_1 C1_1 31.56(7) 8_676 1_555 3_656
C1_1 C1_1 H1_2 158.73(14) 8_676 1_555 16_665
C1_1 C1_1 C1_1 36.20(7) 8_676 1_555 5_576
C1_1 C1_1 C1_1 37.89(9) 8_676 1_555 2_675
C1_1 C1_1 H1_1 84.73(7) 8_676 1_555 6_575
C1_1 C1_1 C1_1 52.11(9) 8_676 1_555 7_556
C1_1 C1_1 C1_1 53.80(7) 8_676 1_555 4_655
C1_1 C1_1 C1_1 58.44(7) 8_676 1_555 6_575
C1_1 C1_1 N1_2 66.01(11) 8_676 1_555 9_555
C1_1 C1_1 H1_1 175.51(9) 8_676 1_555 1_555
C1_2 C1_1 C1_1 142.23(13) 16_665 1_555 8_676
C1_2 C1_1 N1_2 149.31(8) 16_665 1_555 10_565
C1_2 C1_1 H1_1 70.57(6) 16_665 1_555 7_556
C1_2 C1_1 H1_1 120.72(6) 16_665 1_555 4_655
C1_2 C1_1 C1_1 119.25(9) 16_665 1_555 3_656
C1_2 C1_1 H1_2 16.77(4) 16_665 1_555 16_665
C1_2 C1_1 C1_1 117.90(10) 16_665 1_555 5_576
C1_2 C1_1 C1_1 175.89(11) 16_665 1_555 2_675
C1_2 C1_1 H1_1 114.51(7) 16_665 1_555 6_575
C1_2 C1_1 C1_1 90.32(6) 16_665 1_555 7_556
C1_2 C1_1 C1_1 134.36(4) 16_665 1_555 4_655
C1_2 C1_1 C1_1 135.64(4) 16_665 1_555 6_575
C1_2 C1_1 N1_2 89.91(9) 16_665 1_555 9_555
C1_2 C1_1 H1_1 38.41(8) 16_665 1_555 1_555
H1_1 C1_1 C1_2 166.13(9) 2_675 1_555 16_665
H1_1 C1_1 C1_1 50.26(6) 2_675 1_555 8_676
H1_1 C1_1 N1_2 43.54(2) 2_675 1_555 10_565
H1_1 C1_1 H1_1 122.34(7) 2_675 1_555 7_556
H1_1 C1_1 H1_1 50.61(3) 2_675 1_555 4_655
H1_1 C1_1 C1_1 68.59(6) 2_675 1_555 3_656
H1_1 C1_1 H1_2 150.98(10) 2_675 1_555 16_665
H1_1 C1_1 C1_1 75.88(5) 2_675 1_555 5_576
H1_1 C1_1 C1_1 12.45(4) 2_675 1_555 2_675
H1_1 C1_1 H1_1 67.23(4) 2_675 1_555 6_575
H1_1 C1_1 C1_1 102.35(4) 2_675 1_555 7_556
H1_1 C1_1 C1_1 41.49(3) 2_675 1_555 4_655
H1_1 C1_1 C1_1 51.16(3) 2_675 1_555 6_575
H1_1 C1_1 N1_2 93.08(8) 2_675 1_555 9_555
H1_1 C1_1 H1_1 129.85(14) 2_675 1_555 1_555
H1_1 C1_1 H1_1 86.44(4) 5_576 1_555 2_675
H1_1 C1_1 C1_2 107.02(7) 5_576 1_555 16_665
H1_1 C1_1 C1_1 49.05(6) 5_576 1_555 8_676
H1_1 C1_1 N1_2 43.13(3) 5_576 1_555 10_565
H1_1 C1_1 H1_1 49.97(4) 5_576 1_555 7_556
H1_1 C1_1 H1_1 122.54(6) 5_576 1_555 4_655
H1_1 C1_1 C1_1 67.18(8) 5_576 1_555 3_656
H1_1 C1_1 H1_2 116.84(6) 5_576 1_555 16_665
H1_1 C1_1 C1_1 12.87(3) 5_576 1_555 5_576
H1_1 C1_1 C1_1 75.79(5) 5_576 1_555 2_675
H1_1 C1_1 H1_1 66.54(4) 5_576 1_555 6_575
H1_1 C1_1 C1_1 41.26(3) 5_576 1_555 7_556
H1_1 C1_1 C1_1 102.84(3) 5_576 1_555 4_655
H1_1 C1_1 C1_1 51.62(3) 5_576 1_555 6_575
H1_1 C1_1 N1_2 91.81(11) 5_576 1_555 9_555
H1_1 C1_1 H1_1 127.20(11) 5_576 1_555 1_555
Cr1_1 C1_1 H1_1 115.92(7) 9_555 1_555 5_576
Cr1_1 C1_1 H1_1 116.82(5) 9_555 1_555 2_675
Cr1_1 C1_1 C1_2 60.79(4) 9_555 1_555 16_665
Cr1_1 C1_1 C1_1 100.21(9) 9_555 1_555 8_676
Cr1_1 C1_1 N1_2 131.07(7) 9_555 1_555 10_565
Cr1_1 C1_1 H1_1 68.69(4) 9_555 1_555 7_556
Cr1_1 C1_1 H1_1 69.08(3) 9_555 1_555 4_655
Cr1_1 C1_1 C1_1 68.65(3) 9_555 1_555 3_656
Cr1_1 C1_1 H1_2 70.26(3) 9_555 1_555 16_665
Cr1_1 C1_1 C1_1 113.85(13) 9_555 1_555 5_576
Cr1_1 C1_1 C1_1 115.39(9) 9_555 1_555 2_675
Cr1_1 C1_1 H1_1 174.94(8) 9_555 1_555 6_575
Cr1_1 C1_1 C1_1 74.79(4) 9_555 1_555 7_556
Cr1_1 C1_1 C1_1 75.39(3) 9_555 1_555 4_655
Cr1_1 C1_1 C1_1 158.65(3) 9_555 1_555 6_575
Cr1_1 C1_1 N1_2 34.20(7) 9_555 1_555 9_555
Cr1_1 C1_1 H1_1 83.69(7) 9_555 1_555 1_555
H1_2 C1_1 Cr1_1 60.89(3) 10_665 1_555 9_555
H1_2 C1_1 H1_1 67.82(4) 10_665 1_555 5_576
H1_2 C1_1 H1_1 145.64(7) 10_665 1_555 2_675
H1_2 C1_1 C1_2 47.12(5) 10_665 1_555 16_665
H1_2 C1_1 C1_1 95.44(11) 10_665 1_555 8_676
H1_2 C1_1 N1_2 109.03(7) 10_665 1_555 10_565
H1_2 C1_1 H1_1 23.456(16) 10_665 1_555 7_556
H1_2 C1_1 H1_1 125.80(6) 10_665 1_555 4_655
H1_2 C1_1 C1_1 80.27(10) 10_665 1_555 3_656
H1_2 C1_1 H1_2 63.29(4) 10_665 1_555 16_665
H1_2 C1_1 C1_1 75.06(10) 10_665 1_555 5_576
H1_2 C1_1 C1_1 133.33(3) 10_665 1_555 2_675
H1_2 C1_1 H1_1 117.82(6) 10_665 1_555 6_575
H1_2 C1_1 C1_1 43.33(3) 10_665 1_555 7_556
H1_2 C1_1 C1_1 120.84(3) 10_665 1_555 4_655
H1_2 C1_1 C1_1 117.14(3) 10_665 1_555 6_575
H1_2 C1_1 N1_2 66.58(8) 10_665 1_555 9_555
H1_2 C1_1 H1_1 84.49(9) 10_665 1_555 1_555
H1_1 C1_1 H1_2 77.02(5) 3_656 1_555 10_665
H1_1 C1_1 Cr1_1 60.00(3) 3_656 1_555 9_555
H1_1 C1_1 H1_1 73.66(5) 3_656 1_555 5_576
H1_1 C1_1 H1_1 74.03(3) 3_656 1_555 2_675
H1_1 C1_1 C1_2 112.44(6) 3_656 1_555 16_665
H1_1 C1_1 C1_1 40.22(6) 3_656 1_555 8_676
H1_1 C1_1 N1_2 71.08(5) 3_656 1_555 10_565
H1_1 C1_1 H1_1 60.10(5) 3_656 1_555 7_556
H1_1 C1_1 H1_1 60.32(4) 3_656 1_555 4_655
H1_1 C1_1 C1_1 8.69(2) 3_656 1_555 3_656
H1_1 C1_1 H1_2 127.04(6) 3_656 1_555 16_665
H1_1 C1_1 C1_1 64.02(8) 3_656 1_555 5_576
H1_1 C1_1 C1_1 65.17(5) 3_656 1_555 2_675
H1_1 C1_1 H1_1 124.95(6) 3_656 1_555 6_575
H1_1 C1_1 C1_1 45.27(3) 3_656 1_555 7_556
H1_1 C1_1 C1_1 46.03(3) 3_656 1_555 4_655
H1_1 C1_1 C1_1 98.65(2) 3_656 1_555 6_575
H1_1 C1_1 N1_2 25.81(7) 3_656 1_555 9_555
H1_1 C1_1 H1_1 143.67(9) 3_656 1_555 1_555
N1_1 C1_1 H1_1 87.84(5) 10_655 1_555 3_656
N1_1 C1_1 H1_2 38.18(2) 10_655 1_555 10_665
N1_1 C1_1 Cr1_1 37.62(3) 10_655 1_555 9_555
N1_1 C1_1 H1_1 106.00(6) 10_655 1_555 5_576
N1_1 C1_1 H1_1 154.38(6) 10_655 1_555 2_675
N1_1 C1_1 C1_2 25.14(4) 10_655 1_555 16_665
N1_1 C1_1 C1_1 122.77(11) 10_655 1_555 8_676
N1_1 C1_1 N1_2 145.84(9) 10_655 1_555 10_565
N1_1 C1_1 H1_1 58.60(3) 10_655 1_555 7_556
N1_1 C1_1 H1_1 104.72(5) 10_655 1_555 4_655
N1_1 C1_1 C1_1 95.22(7) 10_655 1_555 3_656
N1_1 C1_1 H1_2 39.40(3) 10_655 1_555 16_665
N1_1 C1_1 C1_1 112.62(12) 10_655 1_555 5_576
N1_1 C1_1 C1_1 151.65(9) 10_655 1_555 2_675
N1_1 C1_1 H1_1 138.17(7) 10_655 1_555 6_575
N1_1 C1_1 C1_1 75.55(4) 10_655 1_555 7_556
N1_1 C1_1 C1_1 113.00(4) 10_655 1_555 4_655
N1_1 C1_1 C1_1 152.37(4) 10_655 1_555 6_575
N1_1 C1_1 N1_2 64.77(7) 10_655 1_555 9_555
N1_1 C1_1 H1_1 59.39(7) 10_655 1_555 1_555
C1_2 C1_2 H1_2 117.21(8) 4_655 1_555 1_555
N1_1 C1_2 C1_2 125.60(8) 1_565 1_555 4_655
N1_1 C1_2 H1_2 116.92(13) 1_565 1_555 1_555
C1_2 C1_2 N1_1 56.67(7) 6_575 1_555 1_565
C1_2 C1_2 C1_2 90.000 6_575 1_555 4_655
C1_2 C1_2 H1_2 131.90(9) 6_575 1_555 1_555
C1_2 C1_2 C1_2 90.000 7_555 1_555 6_575
C1_2 C1_2 N1_1 53.18(8) 7_555 1_555 1_565
C1_2 C1_2 C1_2 90.000 7_555 1_555 4_655
C1_2 C1_2 H1_2 125.96(11) 7_555 1_555 1_555
C1_2 C1_2 C1_2 90.000 2_675 1_555 7_555
C1_2 C1_2 C1_2 41.83(8) 2_675 1_555 6_575
C1_2 C1_2 N1_1 88.79(10) 2_675 1_555 1_565
C1_2 C1_2 C1_2 48.17(8) 2_675 1_555 4_655
C1_2 C1_2 H1_2 143.38(12) 2_675 1_555 1_555
H1_2 C1_2 C1_2 70.11(7) 4_655 1_555 2_675
H1_2 C1_2 C1_2 107.45(6) 4_655 1_555 7_555
H1_2 C1_2 C1_2 109.94(4) 4_655 1_555 6_575
H1_2 C1_2 N1_1 152.35(13) 4_655 1_555 1_565
H1_2 C1_2 C1_2 27.01(5) 4_655 1_555 4_655
H1_2 C1_2 H1_2 90.21(10) 4_655 1_555 1_555
C1_2 C1_2 H1_2 70.52(6) 3_655 1_555 4_655
C1_2 C1_2 C1_2 64.97(8) 3_655 1_555 2_675
C1_2 C1_2 C1_2 39.38(9) 3_655 1_555 7_555
C1_2 C1_2 C1_2 90.000 3_655 1_555 6_575
C1_2 C1_2 N1_1 84.61(13) 3_655 1_555 1_565
C1_2 C1_2 C1_2 50.62(9) 3_655 1_555 4_655
C1_2 C1_2 H1_2 138.08(10) 3_655 1_555 1_555
C1_2 C1_2 C1_2 55.27(10) 5_575 1_555 3_655
C1_2 C1_2 H1_2 116.84(5) 5_575 1_555 4_655
C1_2 C1_2 C1_2 59.77(8) 5_575 1_555 2_675
C1_2 C1_2 C1_2 42.52(9) 5_575 1_555 7_555
C1_2 C1_2 C1_2 47.48(9) 5_575 1_555 6_575
C1_2 C1_2 N1_1 35.60(8) 5_575 1_555 1_565
C1_2 C1_2 C1_2 90.000 5_575 1_555 4_655
C1_2 C1_2 H1_2 152.15(11) 5_575 1_555 1_555
H1_1 C1_2 C1_2 134.13(9) 16_665 1_555 5_575
H1_1 C1_2 C1_2 127.62(8) 16_665 1_555 3_655
H1_1 C1_2 H1_2 103.08(7) 16_665 1_555 4_655
H1_1 C1_2 C1_2 163.94(6) 16_665 1_555 2_675
H1_1 C1_2 C1_2 106.01(6) 16_665 1_555 7_555
H1_1 C1_2 C1_2 136.83(4) 16_665 1_555 6_575
H1_1 C1_2 N1_1 101.63(9) 16_665 1_555 1_565
H1_1 C1_2 C1_2 128.76(4) 16_665 1_555 4_655
H1_1 C1_2 H1_2 20.71(6) 16_665 1_555 1_555
H1_2 C1_2 H1_1 119.14(7) 6_575 1_555 16_665
H1_2 C1_2 C1_2 63.68(7) 6_575 1_555 5_575
H1_2 C1_2 C1_2 109.46(5) 6_575 1_555 3_655
H1_2 C1_2 H1_2 115.16(7) 6_575 1_555 4_655
H1_2 C1_2 C1_2 55.53(7) 6_575 1_555 2_675
H1_2 C1_2 C1_2 105.24(5) 6_575 1_555 7_555
H1_2 C1_2 C1_2 19.47(4) 6_575 1_555 6_575
H1_2 C1_2 N1_1 61.34(5) 6_575 1_555 1_565
H1_2 C1_2 C1_2 101.81(3) 6_575 1_555 4_655
H1_2 C1_2 H1_2 112.43(12) 6_575 1_555 1_555
H1_2 C1_2 H1_2 118.61(7) 7_555 1_555 6_575
H1_2 C1_2 H1_1 85.55(5) 7_555 1_555 16_665
H1_2 C1_2 C1_2 60.39(9) 7_555 1_555 5_575
H1_2 C1_2 C1_2 53.30(8) 7_555 1_555 3_655
H1_2 C1_2 H1_2 111.03(7) 7_555 1_555 4_655
H1_2 C1_2 C1_2 110.40(4) 7_555 1_555 2_675
H1_2 C1_2 C1_2 20.58(3) 7_555 1_555 7_555
H1_2 C1_2 C1_2 106.86(3) 7_555 1_555 6_575
H1_2 C1_2 N1_1 58.85(7) 7_555 1_555 1_565
H1_2 C1_2 C1_2 101.45(3) 7_555 1_555 4_655
H1_2 C1_2 H1_2 105.38(11) 7_555 1_555 1_555
N1_1 C1_2 H1_2 87.05(7) 2_665 1_555 7_555
N1_1 C1_2 H1_2 88.70(5) 2_665 1_555 6_575
N1_1 C1_2 H1_1 151.22(7) 2_665 1_555 16_665
N1_1 C1_2 C1_2 62.56(5) 2_665 1_555 5_575
N1_1 C1_2 C1_2 34.35(4) 2_665 1_555 3_655
N1_1 C1_2 H1_2 54.36(4) 2_665 1_555 4_655
N1_1 C1_2 C1_2 34.52(5) 2_665 1_555 2_675
N1_1 C1_2 C1_2 70.14(5) 2_665 1_555 7_555
N1_1 C1_2 C1_2 71.86(4) 2_665 1_555 6_575
N1_1 C1_2 N1_1 98.16(11) 2_665 1_555 1_565
N1_1 C1_2 C1_2 27.44(5) 2_665 1_555 4_655
N1_1 C1_2 H1_2 144.42(11) 2_665 1_555 1_555
C1_2 C1_2 N1_1 31.39(4) 8_675 1_555 2_665
C1_2 C1_2 H1_2 71.34(9) 8_675 1_555 7_555
C1_2 C1_2 H1_2 74.14(6) 8_675 1_555 6_575
C1_2 C1_2 H1_1 156.89(14) 8_675 1_555 16_665
C1_2 C1_2 C1_2 31.17(6) 8_675 1_555 5_575
C1_2 C1_2 C1_2 35.32(7) 8_675 1_555 3_655
C1_2 C1_2 H1_2 85.71(6) 8_675 1_555 4_655
C1_2 C1_2 C1_2 39.10(8) 8_675 1_555 2_675
C1_2 C1_2 C1_2 50.90(8) 8_675 1_555 7_555
C1_2 C1_2 C1_2 54.68(7) 8_675 1_555 6_575
C1_2 C1_2 N1_1 66.77(10) 8_675 1_555 1_565
C1_2 C1_2 C1_2 58.83(6) 8_675 1_555 4_655
C1_2 C1_2 H1_2 173.33(19) 8_675 1_555 1_555
H1_2 C1_2 C1_2 51.26(5) 2_675 1_555 8_675
H1_2 C1_2 N1_1 44.22(2) 2_675 1_555 2_665
H1_2 C1_2 H1_2 122.60(7) 2_675 1_555 7_555
H1_2 C1_2 H1_2 50.41(3) 2_675 1_555 6_575
H1_2 C1_2 H1_1 151.85(10) 2_675 1_555 16_665
H1_2 C1_2 C1_2 69.27(6) 2_675 1_555 5_575
H1_2 C1_2 C1_2 76.50(5) 2_675 1_555 3_655
H1_2 C1_2 H1_2 68.78(4) 2_675 1_555 4_655
H1_2 C1_2 C1_2 12.31(4) 2_675 1_555 2_675
H1_2 C1_2 C1_2 102.12(4) 2_675 1_555 7_555
H1_2 C1_2 C1_2 41.16(3) 2_675 1_555 6_575
H1_2 C1_2 N1_1 94.32(8) 2_675 1_555 1_565
H1_2 C1_2 C1_2 51.41(3) 2_675 1_555 4_655
H1_2 C1_2 H1_2 131.66(15) 2_675 1_555 1_555
C1_1 C1_2 H1_2 167.30(9) 16_665 1_555 2_675
C1_1 C1_2 C1_2 140.52(13) 16_665 1_555 8_675
C1_1 C1_2 N1_1 147.27(8) 16_665 1_555 2_665
C1_1 C1_2 H1_2 69.43(6) 16_665 1_555 7_555
C1_1 C1_2 H1_2 122.17(6) 16_665 1_555 6_575
C1_1 C1_2 H1_1 16.74(4) 16_665 1_555 16_665
C1_1 C1_2 C1_2 118.63(9) 16_665 1_555 5_575
C1_1 C1_2 C1_2 116.06(9) 16_665 1_555 3_655
C1_1 C1_2 H1_2 112.38(6) 16_665 1_555 4_655
C1_1 C1_2 C1_2 177.46(4) 16_665 1_555 2_675
C1_1 C1_2 C1_2 89.68(6) 16_665 1_555 7_555
C1_1 C1_2 C1_2 135.64(4) 16_665 1_555 6_575
C1_1 C1_2 N1_1 89.00(9) 16_665 1_555 1_565
C1_1 C1_2 C1_2 134.36(4) 16_665 1_555 4_655
C1_1 C1_2 H1_2 37.44(8) 16_665 1_555 1_555
H1_2 C1_2 C1_1 104.84(7) 3_655 1_555 16_665
H1_2 C1_2 H1_2 87.33(4) 3_655 1_555 2_675
H1_2 C1_2 C1_2 48.87(6) 3_655 1_555 8_675
H1_2 C1_2 N1_1 43.40(3) 3_655 1_555 2_665
H1_2 C1_2 H1_2 49.16(4) 3_655 1_555 7_555
H1_2 C1_2 H1_2 123.00(7) 3_655 1_555 6_575
H1_2 C1_2 H1_1 114.88(6) 3_655 1_555 16_665
H1_2 C1_2 C1_2 66.49(8) 3_655 1_555 5_575
H1_2 C1_2 C1_2 13.54(3) 3_655 1_555 3_655
H1_2 C1_2 H1_2 66.54(4) 3_655 1_555 4_655
H1_2 C1_2 C1_2 76.50(5) 3_655 1_555 2_675
H1_2 C1_2 C1_2 40.91(3) 3_655 1_555 7_555
H1_2 C1_2 C1_2 103.54(3) 3_655 1_555 6_575
H1_2 C1_2 N1_1 91.82(10) 3_655 1_555 1_565
H1_2 C1_2 C1_2 52.29(3) 3_655 1_555 4_655
H1_2 C1_2 H1_2 124.55(11) 3_655 1_555 1_555
Cr1_1 C1_2 H1_2 115.03(7) 1_665 1_555 3_655
Cr1_1 C1_2 C1_1 61.63(4) 1_665 1_555 16_665
Cr1_1 C1_2 H1_2 116.80(5) 1_665 1_555 2_675
Cr1_1 C1_2 C1_2 99.70(8) 1_665 1_555 8_675
Cr1_1 C1_2 N1_1 131.09(7) 1_665 1_555 2_665
Cr1_1 C1_2 H1_2 68.55(4) 1_665 1_555 7_555
Cr1_1 C1_2 H1_2 69.34(3) 1_665 1_555 6_575
Cr1_1 C1_2 H1_1 70.87(4) 1_665 1_555 16_665
Cr1_1 C1_2 C1_2 68.53(3) 1_665 1_555 5_575
Cr1_1 C1_2 C1_2 112.45(11) 1_665 1_555 3_655
Cr1_1 C1_2 H1_2 173.92(6) 1_665 1_555 4_655
Cr1_1 C1_2 C1_2 115.87(9) 1_665 1_555 2_675
Cr1_1 C1_2 C1_2 74.35(4) 1_665 1_555 7_555
Cr1_1 C1_2 C1_2 75.68(3) 1_665 1_555 6_575
Cr1_1 C1_2 N1_1 32.93(7) 1_665 1_555 1_565
Cr1_1 C1_2 C1_2 158.53(3) 1_665 1_555 4_655
Cr1_1 C1_2 H1_2 84.15(8) 1_665 1_555 1_555
H1_1 C1_2 Cr1_1 61.07(3) 10_664 1_555 1_665
H1_1 C1_2 H1_2 66.66(4) 10_664 1_555 3_655
H1_1 C1_2 C1_1 46.30(5) 10_664 1_555 16_665
H1_1 C1_2 H1_2 145.61(7) 10_664 1_555 2_675
H1_1 C1_2 C1_2 94.40(10) 10_664 1_555 8_675
H1_1 C1_2 N1_1 108.31(7) 10_664 1_555 2_665
H1_1 C1_2 H1_2 23.134(16) 10_664 1_555 7_555
H1_1 C1_2 H1_2 126.26(6) 10_664 1_555 6_575
H1_1 C1_2 H1_1 62.51(4) 10_664 1_555 16_665
H1_1 C1_2 C1_2 79.53(9) 10_664 1_555 5_575
H1_1 C1_2 C1_2 73.96(9) 10_664 1_555 3_655
H1_1 C1_2 H1_2 116.03(7) 10_664 1_555 4_655
H1_1 C1_2 C1_2 133.49(3) 10_664 1_555 2_675
H1_1 C1_2 C1_2 43.50(3) 10_664 1_555 7_555
H1_1 C1_2 C1_2 121.49(3) 10_664 1_555 6_575
H1_1 C1_2 N1_1 65.88(7) 10_664 1_555 1_565
H1_1 C1_2 C1_2 116.64(3) 10_664 1_555 4_655
H1_1 C1_2 H1_2 82.65(10) 10_664 1_555 1_555
H1_2 C1_2 H1_1 77.33(5) 5_575 1_555 10_664
H1_2 C1_2 Cr1_1 59.91(3) 5_575 1_555 1_665
H1_2 C1_2 H1_2 73.68(5) 5_575 1_555 3_655
H1_2 C1_2 C1_1 112.65(7) 5_575 1_555 16_665
H1_2 C1_2 H1_2 73.85(4) 5_575 1_555 2_675
H1_2 C1_2 C1_2 39.84(5) 5_575 1_555 8_675
H1_2 C1_2 N1_1 71.20(5) 5_575 1_555 2_665
H1_2 C1_2 H1_2 60.56(4) 5_575 1_555 7_555
H1_2 C1_2 H1_2 60.25(4) 5_575 1_555 6_575
H1_2 C1_2 H1_1 127.23(7) 5_575 1_555 16_665
H1_2 C1_2 C1_2 8.82(3) 5_575 1_555 5_575
H1_2 C1_2 C1_2 63.16(7) 5_575 1_555 3_655
H1_2 C1_2 H1_2 125.55(7) 5_575 1_555 4_655
H1_2 C1_2 C1_2 65.50(5) 5_575 1_555 2_675
H1_2 C1_2 C1_2 44.99(3) 5_575 1_555 7_555
H1_2 C1_2 C1_2 46.30(3) 5_575 1_555 6_575
H1_2 C1_2 N1_1 27.02(7) 5_575 1_555 1_565
H1_2 C1_2 C1_2 98.63(2) 5_575 1_555 4_655
H1_2 C1_2 H1_2 143.91(11) 5_575 1_555 1_555
N1_2 C1_2 H1_2 88.57(5) 2_665 1_555 5_575
N1_2 C1_2 H1_1 37.63(2) 2_665 1_555 10_664
N1_2 C1_2 Cr1_1 38.74(3) 2_665 1_555 1_665
N1_2 C1_2 H1_2 104.27(6) 2_665 1_555 3_655
N1_2 C1_2 C1_1 24.72(4) 2_665 1_555 16_665
N1_2 C1_2 H1_2 155.50(6) 2_665 1_555 2_675
N1_2 C1_2 C1_2 122.12(11) 2_665 1_555 8_675
N1_2 C1_2 N1_1 144.96(9) 2_665 1_555 2_665
N1_2 C1_2 H1_2 57.93(3) 2_665 1_555 7_555
N1_2 C1_2 H1_2 106.10(5) 2_665 1_555 6_575
N1_2 C1_2 H1_1 38.83(3) 2_665 1_555 16_665
N1_2 C1_2 C1_2 95.30(7) 2_665 1_555 5_575
N1_2 C1_2 C1_2 111.03(11) 2_665 1_555 3_655
N1_2 C1_2 H1_2 135.58(6) 2_665 1_555 4_655
N1_2 C1_2 C1_2 153.03(9) 2_665 1_555 2_675
N1_2 C1_2 C1_2 75.31(4) 2_665 1_555 7_555
N1_2 C1_2 C1_2 114.41(4) 2_665 1_555 6_575
N1_2 C1_2 N1_1 64.28(7) 2_665 1_555 1_565
N1_2 C1_2 C1_2 150.99(4) 2_665 1_555 4_655
N1_2 C1_2 H1_2 58.19(8) 2_665 1_555 1_555
H1_1 C1_2 N1_2 125.44(5) 13_465 1_555 2_665
H1_1 C1_2 H1_2 127.33(5) 13_465 1_555 5_575
H1_1 C1_2 H1_1 104.75(5) 13_465 1_555 10_664
H1_1 C1_2 Cr1_1 163.95(6) 13_465 1_555 1_665
H1_1 C1_2 H1_2 60.61(3) 13_465 1_555 3_655
H1_1 C1_2 C1_1 103.52(5) 13_465 1_555 16_665
H1_1 C1_2 H1_2 79.06(3) 13_465 1_555 2_675
H1_1 C1_2 C1_2 88.37(6) 13_465 1_555 8_675
H1_1 C1_2 N1_1 58.03(3) 13_465 1_555 2_665
H1_1 C1_2 H1_2 101.53(5) 13_465 1_555 7_555
H1_1 C1_2 H1_2 126.52(6) 13_465 1_555 6_575
H1_1 C1_2 H1_1 96.40(5) 13_465 1_555 16_665
H1_1 C1_2 C1_2 118.54(5) 13_465 1_555 5_575
H1_1 C1_2 C1_2 67.07(6) 13_465 1_555 3_655
H1_1 C1_2 H1_2 11.450(17) 13_465 1_555 4_655
H1_1 C1_2 C1_2 79.02(7) 13_465 1_555 2_675
H1_1 C1_2 C1_2 100.91(4) 13_465 1_555 7_555
H1_1 C1_2 C1_2 120.04(2) 13_465 1_555 6_575
H1_1 C1_2 N1_1 151.68(12) 13_465 1_555 1_565
H1_1 C1_2 C1_2 32.36(3) 13_465 1_555 4_655
H1_1 C1_2 H1_2 86.61(8) 13_465 1_555 1_555
C1_2 N1_1 C1_2 66.66(14) 1_545 1_555 6_565
C1_2 N1_1 C1_2 108.80(17) 5_565 1_555 1_545
C1_2 N1_1 C1_2 73.64(17) 5_565 1_555 6_565
C1_2 N1_1 C1_2 66.66(14) 7_545 1_555 5_565
C1_2 N1_1 C1_2 73.64(17) 7_545 1_555 1_545
C1_2 N1_1 C1_2 108.80(17) 7_545 1_555 6_565
Cr1_1 N1_1 C1_2 125.60(8) 1_655 1_555 7_545
Cr1_1 N1_1 C1_2 125.60(8) 1_655 1_555 5_565
Cr1_1 N1_1 C1_2 125.60(8) 1_655 1_555 1_545
Cr1_1 N1_1 C1_2 125.60(8) 1_655 1_555 6_565
H1_2 N1_1 Cr1_1 98.87(4) 1_545 1_555 1_655
H1_2 N1_1 C1_2 86.59(8) 1_545 1_555 7_545
H1_2 N1_1 C1_2 135.45(11) 1_545 1_555 5_565
H1_2 N1_1 C1_2 26.85(6) 1_545 1_555 1_545
H1_2 N1_1 C1_2 83.10(8) 1_545 1_555 6_565
H1_2 N1_1 H1_2 162.26(9) 5_565 1_555 1_545
H1_2 N1_1 Cr1_1 98.87(4) 5_565 1_555 1_655
H1_2 N1_1 C1_2 83.10(8) 5_565 1_555 7_545
H1_2 N1_1 C1_2 26.85(6) 5_565 1_555 5_565
H1_2 N1_1 C1_2 135.45(11) 5_565 1_555 1_545
H1_2 N1_1 C1_2 86.59(8) 5_565 1_555 6_565
H1_2 N1_1 H1_2 88.015(15) 6_565 1_555 5_565
H1_2 N1_1 H1_2 89.259(15) 6_565 1_555 1_545
H1_2 N1_1 Cr1_1 98.87(4) 6_565 1_555 1_655
H1_2 N1_1 C1_2 135.45(11) 6_565 1_555 7_545
H1_2 N1_1 C1_2 86.59(8) 6_565 1_555 5_565
H1_2 N1_1 C1_2 83.10(8) 6_565 1_555 1_545
H1_2 N1_1 C1_2 26.85(6) 6_565 1_555 6_565
H1_2 N1_1 H1_2 162.26(9) 7_545 1_555 6_565
H1_2 N1_1 H1_2 89.259(15) 7_545 1_555 5_565
H1_2 N1_1 H1_2 88.015(15) 7_545 1_555 1_545
H1_2 N1_1 Cr1_1 98.87(4) 7_545 1_555 1_655
H1_2 N1_1 C1_2 26.85(6) 7_545 1_555 7_545
H1_2 N1_1 C1_2 83.10(8) 7_545 1_555 5_565
H1_2 N1_1 C1_2 86.59(8) 7_545 1_555 1_545
H1_2 N1_1 C1_2 135.45(11) 7_545 1_555 6_565
C1_2 N1_1 H1_2 108.54(7) 2_665 1_555 7_545
C1_2 N1_1 H1_2 53.73(5) 2_665 1_555 6_565
C1_2 N1_1 H1_2 83.13(6) 2_665 1_555 5_565
C1_2 N1_1 H1_2 81.14(6) 2_665 1_555 1_545
C1_2 N1_1 Cr1_1 152.56(5) 2_665 1_555 1_655
C1_2 N1_1 C1_2 81.84(11) 2_665 1_555 7_545
C1_2 N1_1 C1_2 61.04(13) 2_665 1_555 5_565
C1_2 N1_1 C1_2 56.69(10) 2_665 1_555 1_545
C1_2 N1_1 C1_2 26.96(7) 2_665 1_555 6_565
C1_2 N1_1 C1_2 36.29(7) 4_645 1_555 2_665
C1_2 N1_1 H1_2 83.13(6) 4_645 1_555 7_545
C1_2 N1_1 H1_2 81.14(6) 4_645 1_555 6_565
C1_2 N1_1 H1_2 108.54(7) 4_645 1_555 5_565
C1_2 N1_1 H1_2 53.73(5) 4_645 1_555 1_545
C1_2 N1_1 Cr1_1 152.56(5) 4_645 1_555 1_655
C1_2 N1_1 C1_2 61.04(13) 4_645 1_555 7_545
C1_2 N1_1 C1_2 81.84(11) 4_645 1_555 5_565
C1_2 N1_1 C1_2 26.96(7) 4_645 1_555 1_545
C1_2 N1_1 C1_2 56.69(10) 4_645 1_555 6_565
C1_2 N1_1 C1_2 54.88(9) 8_665 1_555 4_645
C1_2 N1_1 C1_2 39.71(10) 8_665 1_555 2_665
C1_2 N1_1 H1_2 81.14(6) 8_665 1_555 7_545
C1_2 N1_1 H1_2 83.13(6) 8_665 1_555 6_565
C1_2 N1_1 H1_2 53.73(5) 8_665 1_555 5_565
C1_2 N1_1 H1_2 108.54(7) 8_665 1_555 1_545
C1_2 N1_1 Cr1_1 152.56(5) 8_665 1_555 1_655
C1_2 N1_1 C1_2 56.69(10) 8_665 1_555 7_545
C1_2 N1_1 C1_2 26.96(7) 8_665 1_555 5_565
C1_2 N1_1 C1_2 81.84(11) 8_665 1_555 1_545
C1_2 N1_1 C1_2 61.04(13) 8_665 1_555 6_565
C1_2 N1_1 C1_2 36.29(7) 3_645 1_555 8_665
C1_2 N1_1 C1_2 39.71(10) 3_645 1_555 4_645
C1_2 N1_1 C1_2 54.88(9) 3_645 1_555 2_665
C1_2 N1_1 H1_2 53.73(5) 3_645 1_555 7_545
C1_2 N1_1 H1_2 108.54(7) 3_645 1_555 6_565
C1_2 N1_1 H1_2 81.14(6) 3_645 1_555 5_565
C1_2 N1_1 H1_2 83.13(6) 3_645 1_555 1_545
C1_2 N1_1 Cr1_1 152.56(5) 3_645 1_555 1_655
C1_2 N1_1 C1_2 26.96(7) 3_645 1_555 7_545
C1_2 N1_1 C1_2 56.69(10) 3_645 1_555 5_565
C1_2 N1_1 C1_2 61.04(13) 3_645 1_555 1_545
C1_2 N1_1 C1_2 81.84(11) 3_645 1_555 6_565
H1_1 N1_1 C1_2 95.61(5) 16_655 1_555 3_645
H1_1 N1_1 C1_2 128.24(6) 16_655 1_555 8_665
H1_1 N1_1 C1_2 75.78(4) 16_655 1_555 4_645
H1_1 N1_1 C1_2 106.00(5) 16_655 1_555 2_665
H1_1 N1_1 H1_2 78.204(3) 16_655 1_555 7_545
H1_1 N1_1 H1_2 105.623(2) 16_655 1_555 6_565
H1_1 N1_1 H1_2 166.277(5) 16_655 1_555 5_565
H1_1 N1_1 H1_2 24.963(10) 16_655 1_555 1_545
H1_1 N1_1 Cr1_1 77.86(3) 16_655 1_555 1_655
H1_1 N1_1 C1_2 88.02(7) 16_655 1_555 7_545
H1_1 N1_1 C1_2 152.27(9) 16_655 1_555 5_565
H1_1 N1_1 C1_2 50.19(6) 16_655 1_555 1_545
H1_1 N1_1 C1_2 106.23(8) 16_655 1_555 6_565
H1_1 N1_1 H1_1 155.72(6) 12_644 1_555 16_655
H1_1 N1_1 C1_2 106.00(5) 12_644 1_555 3_645
H1_1 N1_1 C1_2 75.78(4) 12_644 1_555 8_665
H1_1 N1_1 C1_2 128.24(6) 12_644 1_555 4_645
H1_1 N1_1 C1_2 95.61(5) 12_644 1_555 2_665
H1_1 N1_1 H1_2 105.623(2) 12_644 1_555 7_545
H1_1 N1_1 H1_2 78.204(3) 12_644 1_555 6_565
H1_1 N1_1 H1_2 24.963(10) 12_644 1_555 5_565
H1_1 N1_1 H1_2 166.277(5) 12_644 1_555 1_545
H1_1 N1_1 Cr1_1 77.86(3) 12_644 1_555 1_655
H1_1 N1_1 C1_2 106.23(8) 12_644 1_555 7_545
H1_1 N1_1 C1_2 50.19(6) 12_644 1_555 5_565
H1_1 N1_1 C1_2 152.27(9) 12_644 1_555 1_545
H1_1 N1_1 C1_2 88.02(7) 12_644 1_555 6_565
H1_1 N1_1 H1_1 113.630(19) 10_654 1_555 12_644
H1_1 N1_1 H1_1 60.706(7) 10_654 1_555 16_655
H1_1 N1_1 C1_2 75.78(4) 10_654 1_555 3_645
H1_1 N1_1 C1_2 106.00(5) 10_654 1_555 8_665
H1_1 N1_1 C1_2 95.61(5) 10_654 1_555 4_645
H1_1 N1_1 C1_2 128.24(6) 10_654 1_555 2_665
H1_1 N1_1 H1_2 24.963(10) 10_654 1_555 7_545
H1_1 N1_1 H1_2 166.277(5) 10_654 1_555 6_565
H1_1 N1_1 H1_2 105.623(2) 10_654 1_555 5_565
H1_1 N1_1 H1_2 78.204(3) 10_654 1_555 1_545
H1_1 N1_1 Cr1_1 77.86(3) 10_654 1_555 1_655
H1_1 N1_1 C1_2 50.19(6) 10_654 1_555 7_545
H1_1 N1_1 C1_2 106.23(8) 10_654 1_555 5_565
H1_1 N1_1 C1_2 88.02(7) 10_654 1_555 1_545
H1_1 N1_1 C1_2 152.27(9) 10_654 1_555 6_565
H1_1 N1_1 H1_1 155.72(6) 11_645 1_555 10_654
H1_1 N1_1 H1_1 60.706(7) 11_645 1_555 12_644
H1_1 N1_1 H1_1 113.630(19) 11_645 1_555 16_655
H1_1 N1_1 C1_2 128.24(6) 11_645 1_555 3_645
H1_1 N1_1 C1_2 95.61(5) 11_645 1_555 8_665
H1_1 N1_1 C1_2 106.00(5) 11_645 1_555 4_645
H1_1 N1_1 C1_2 75.78(4) 11_645 1_555 2_665
H1_1 N1_1 H1_2 166.277(5) 11_645 1_555 7_545
H1_1 N1_1 H1_2 24.963(10) 11_645 1_555 6_565
H1_1 N1_1 H1_2 78.204(3) 11_645 1_555 5_565
H1_1 N1_1 H1_2 105.623(2) 11_645 1_555 1_545
H1_1 N1_1 Cr1_1 77.86(3) 11_645 1_555 1_655
H1_1 N1_1 C1_2 152.27(9) 11_645 1_555 7_545
H1_1 N1_1 C1_2 88.02(7) 11_645 1_555 5_565
H1_1 N1_1 C1_2 106.23(8) 11_645 1_555 1_545
H1_1 N1_1 C1_2 50.19(6) 11_645 1_555 6_565
N1_2 N1_1 H1_1 116.95(5) 2_655 1_555 11_645
N1_2 N1_1 H1_1 41.709(18) 2_655 1_555 10_654
N1_2 N1_1 H1_1 116.95(5) 2_655 1_555 12_644
N1_2 N1_1 H1_1 41.709(18) 2_655 1_555 16_655
N1_2 N1_1 C1_2 113.31(4) 2_655 1_555 3_645
N1_2 N1_1 C1_2 147.36(5) 2_655 1_555 8_665
N1_2 N1_1 C1_2 113.31(4) 2_655 1_555 4_645
N1_2 N1_1 C1_2 147.36(5) 2_655 1_555 2_665
N1_2 N1_1 H1_2 66.67(3) 2_655 1_555 7_545
N1_2 N1_1 H1_2 127.67(4) 2_655 1_555 6_565
N1_2 N1_1 H1_2 127.67(4) 2_655 1_555 5_565
N1_2 N1_1 H1_2 66.67(3) 2_655 1_555 1_545
N1_2 N1_1 Cr1_1 45.79(3) 2_655 1_555 1_655
N1_2 N1_1 C1_2 90.69(7) 2_655 1_555 7_545
N1_2 N1_1 C1_2 143.11(8) 2_655 1_555 5_565
N1_2 N1_1 C1_2 90.69(7) 2_655 1_555 1_545
N1_2 N1_1 C1_2 143.11(8) 2_655 1_555 6_565
N1_2 N1_1 N1_2 91.58(6) 1_655 1_555 2_655
N1_2 N1_1 H1_1 41.709(18) 1_655 1_555 11_645
N1_2 N1_1 H1_1 116.95(5) 1_655 1_555 10_654
N1_2 N1_1 H1_1 41.709(18) 1_655 1_555 12_644
N1_2 N1_1 H1_1 116.95(5) 1_655 1_555 16_655
N1_2 N1_1 C1_2 147.36(5) 1_655 1_555 3_645
N1_2 N1_1 C1_2 113.31(4) 1_655 1_555 8_665
N1_2 N1_1 C1_2 147.36(5) 1_655 1_555 4_645
N1_2 N1_1 C1_2 113.31(4) 1_655 1_555 2_665
N1_2 N1_1 H1_2 127.67(4) 1_655 1_555 7_545
N1_2 N1_1 H1_2 66.67(3) 1_655 1_555 6_565
N1_2 N1_1 H1_2 66.67(3) 1_655 1_555 5_565
N1_2 N1_1 H1_2 127.67(4) 1_655 1_555 1_545
N1_2 N1_1 Cr1_1 45.79(3) 1_655 1_555 1_655
N1_2 N1_1 C1_2 143.11(8) 1_655 1_555 7_545
N1_2 N1_1 C1_2 90.69(7) 1_655 1_555 5_565
N1_2 N1_1 C1_2 143.11(8) 1_655 1_555 1_545
N1_2 N1_1 C1_2 90.69(7) 1_655 1_555 6_565
N1_1 N1_1 N1_2 134.21(3) 2_655 1_555 1_655
N1_1 N1_1 N1_2 134.21(3) 2_655 1_555 2_655
N1_1 N1_1 H1_1 102.14(3) 2_655 1_555 11_645
N1_1 N1_1 H1_1 102.14(3) 2_655 1_555 10_654
N1_1 N1_1 H1_1 102.14(3) 2_655 1_555 12_644
N1_1 N1_1 H1_1 102.14(3) 2_655 1_555 16_655
N1_1 N1_1 C1_2 27.44(5) 2_655 1_555 3_645
N1_1 N1_1 C1_2 27.44(5) 2_655 1_555 8_665
N1_1 N1_1 C1_2 27.44(5) 2_655 1_555 4_645
N1_1 N1_1 C1_2 27.44(5) 2_655 1_555 2_665
N1_1 N1_1 H1_2 81.13(4) 2_655 1_555 7_545
N1_1 N1_1 H1_2 81.13(4) 2_655 1_555 6_565
N1_1 N1_1 H1_2 81.13(4) 2_655 1_555 5_565
N1_1 N1_1 H1_2 81.13(4) 2_655 1_555 1_545
N1_1 N1_1 Cr1_1 180.000 2_655 1_555 1_655
N1_1 N1_1 C1_2 54.40(8) 2_655 1_555 7_545
N1_1 N1_1 C1_2 54.40(8) 2_655 1_555 5_565
N1_1 N1_1 C1_2 54.40(8) 2_655 1_555 1_545
N1_1 N1_1 C1_2 54.40(8) 2_655 1_555 6_565
Cl1_1 N1_1 N1_1 130.60(2) 1_654 1_555 2_655
Cl1_1 N1_1 N1_2 63.01(3) 1_654 1_555 1_655
Cl1_1 N1_1 N1_2 63.01(3) 1_654 1_555 2_655
Cl1_1 N1_1 H1_1 104.29(3) 1_654 1_555 11_645
Cl1_1 N1_1 H1_1 58.631(16) 1_654 1_555 10_654
Cl1_1 N1_1 H1_1 58.631(16) 1_654 1_555 12_644
Cl1_1 N1_1 H1_1 104.29(3) 1_654 1_555 16_655
Cl1_1 N1_1 C1_2 108.64(5) 1_654 1_555 3_645
Cl1_1 N1_1 C1_2 108.64(5) 1_654 1_555 8_665
Cl1_1 N1_1 C1_2 146.66(5) 1_654 1_555 4_645
Cl1_1 N1_1 C1_2 146.66(5) 1_654 1_555 2_665
Cl1_1 N1_1 H1_2 64.71(2) 1_654 1_555 7_545
Cl1_1 N1_1 H1_2 128.89(4) 1_654 1_555 6_565
Cl1_1 N1_1 H1_2 64.71(2) 1_654 1_555 5_565
Cl1_1 N1_1 H1_2 128.89(4) 1_654 1_555 1_545
Cl1_1 N1_1 Cr1_1 49.40(2) 1_654 1_555 1_655
Cl1_1 N1_1 C1_2 85.63(8) 1_654 1_555 7_545
Cl1_1 N1_1 C1_2 85.63(8) 1_654 1_555 5_565
Cl1_1 N1_1 C1_2 146.50(7) 1_654 1_555 1_545
Cl1_1 N1_1 C1_2 146.50(7) 1_654 1_555 6_565
Cl1_1 N1_1 Cl1_1 98.80(5) 3_656 1_555 1_654
Cl1_1 N1_1 N1_1 130.60(2) 3_656 1_555 2_655
Cl1_1 N1_1 N1_2 63.01(3) 3_656 1_555 1_655
Cl1_1 N1_1 N1_2 63.01(3) 3_656 1_555 2_655
Cl1_1 N1_1 H1_1 58.631(16) 3_656 1_555 11_645
Cl1_1 N1_1 H1_1 104.29(3) 3_656 1_555 10_654
Cl1_1 N1_1 H1_1 104.29(3) 3_656 1_555 12_644
Cl1_1 N1_1 H1_1 58.631(16) 3_656 1_555 16_655
Cl1_1 N1_1 C1_2 146.66(5) 3_656 1_555 3_645
Cl1_1 N1_1 C1_2 146.66(5) 3_656 1_555 8_665
Cl1_1 N1_1 C1_2 108.64(5) 3_656 1_555 4_645
Cl1_1 N1_1 C1_2 108.64(5) 3_656 1_555 2_665
Cl1_1 N1_1 H1_2 128.89(4) 3_656 1_555 7_545
Cl1_1 N1_1 H1_2 64.71(2) 3_656 1_555 6_565
Cl1_1 N1_1 H1_2 128.89(4) 3_656 1_555 5_565
Cl1_1 N1_1 H1_2 64.71(2) 3_656 1_555 1_545
Cl1_1 N1_1 Cr1_1 49.40(2) 3_656 1_555 1_655
Cl1_1 N1_1 C1_2 146.50(7) 3_656 1_555 7_545
Cl1_1 N1_1 C1_2 146.50(7) 3_656 1_555 5_565
Cl1_1 N1_1 C1_2 85.63(8) 3_656 1_555 1_545
Cl1_1 N1_1 C1_2 85.63(8) 3_656 1_555 6_565
C1_1 N1_1 Cl1_1 63.65(4) 16_655 1_555 3_656
C1_1 N1_1 Cl1_1 86.28(4) 16_655 1_555 1_654
C1_1 N1_1 N1_1 113.00(4) 16_655 1_555 2_655
C1_1 N1_1 N1_2 111.26(6) 16_655 1_555 1_655
C1_1 N1_1 N1_2 24.83(3) 16_655 1_555 2_655
C1_1 N1_1 H1_1 122.22(5) 16_655 1_555 11_645
C1_1 N1_1 H1_1 45.77(4) 16_655 1_555 10_654
C1_1 N1_1 H1_1 141.76(6) 16_655 1_555 12_644
C1_1 N1_1 H1_1 18.23(4) 16_655 1_555 16_655
C1_1 N1_1 C1_2 98.96(5) 16_655 1_555 3_645
C1_1 N1_1 C1_2 135.03(6) 16_655 1_555 8_665
C1_1 N1_1 C1_2 89.21(5) 16_655 1_555 4_645
C1_1 N1_1 C1_2 122.54(6) 16_655 1_555 2_665
C1_1 N1_1 H1_2 67.12(4) 16_655 1_555 7_545
C1_1 N1_1 H1_2 120.62(4) 16_655 1_555 6_565
C1_1 N1_1 H1_2 148.88(5) 16_655 1_555 5_565
C1_1 N1_1 H1_2 42.65(4) 16_655 1_555 1_545
C1_1 N1_1 Cr1_1 67.00(4) 16_655 1_555 1_655
C1_1 N1_1 C1_2 83.70(7) 16_655 1_555 7_545
C1_1 N1_1 C1_2 149.76(9) 16_655 1_555 5_565
C1_1 N1_1 C1_2 65.86(7) 16_655 1_555 1_545
C1_1 N1_1 C1_2 124.38(9) 16_655 1_555 6_565
C1_1 N1_1 C1_1 28.91(8) 10_654 1_555 16_655
C1_1 N1_1 Cl1_1 86.28(4) 10_654 1_555 3_656
C1_1 N1_1 Cl1_1 63.65(4) 10_654 1_555 1_654
C1_1 N1_1 N1_1 113.00(4) 10_654 1_555 2_655
C1_1 N1_1 N1_2 111.26(6) 10_654 1_555 1_655
C1_1 N1_1 N1_2 24.83(3) 10_654 1_555 2_655
C1_1 N1_1 H1_1 141.76(6) 10_654 1_555 11_645
C1_1 N1_1 H1_1 18.23(4) 10_654 1_555 10_654
C1_1 N1_1 H1_1 122.22(5) 10_654 1_555 12_644
C1_1 N1_1 H1_1 45.77(4) 10_654 1_555 16_655
C1_1 N1_1 C1_2 89.21(5) 10_654 1_555 3_645
C1_1 N1_1 C1_2 122.54(6) 10_654 1_555 8_665
C1_1 N1_1 C1_2 98.96(5) 10_654 1_555 4_645
C1_1 N1_1 C1_2 135.03(6) 10_654 1_555 2_665
C1_1 N1_1 H1_2 42.65(4) 10_654 1_555 7_545
C1_1 N1_1 H1_2 148.88(5) 10_654 1_555 6_565
C1_1 N1_1 H1_2 120.62(4) 10_654 1_555 5_565
C1_1 N1_1 H1_2 67.12(4) 10_654 1_555 1_545
C1_1 N1_1 Cr1_1 67.00(4) 10_654 1_555 1_655
C1_1 N1_1 C1_2 65.86(7) 10_654 1_555 7_545
C1_1 N1_1 C1_2 124.38(9) 10_654 1_555 5_565
C1_1 N1_1 C1_2 83.70(7) 10_654 1_555 1_545
C1_1 N1_1 C1_2 149.76(9) 10_654 1_555 6_565
C1_1 N1_1 C1_1 124.75(7) 12_644 1_555 10_654
C1_1 N1_1 C1_1 133.99(7) 12_644 1_555 16_655
C1_1 N1_1 Cl1_1 86.28(4) 12_644 1_555 3_656
C1_1 N1_1 Cl1_1 63.65(4) 12_644 1_555 1_654
C1_1 N1_1 N1_1 113.00(4) 12_644 1_555 2_655
C1_1 N1_1 N1_2 24.83(3) 12_644 1_555 1_655
C1_1 N1_1 N1_2 111.26(6) 12_644 1_555 2_655
C1_1 N1_1 H1_1 45.77(4) 12_644 1_555 11_645
C1_1 N1_1 H1_1 122.22(5) 12_644 1_555 10_654
C1_1 N1_1 H1_1 18.23(4) 12_644 1_555 12_644
C1_1 N1_1 H1_1 141.76(6) 12_644 1_555 16_655
C1_1 N1_1 C1_2 122.54(6) 12_644 1_555 3_645
C1_1 N1_1 C1_2 89.21(5) 12_644 1_555 8_665
C1_1 N1_1 C1_2 135.03(6) 12_644 1_555 4_645
C1_1 N1_1 C1_2 98.96(5) 12_644 1_555 2_665
C1_1 N1_1 H1_2 120.62(4) 12_644 1_555 7_545
C1_1 N1_1 H1_2 67.12(4) 12_644 1_555 6_565
C1_1 N1_1 H1_2 42.65(4) 12_644 1_555 5_565
C1_1 N1_1 H1_2 148.88(5) 12_644 1_555 1_545
C1_1 N1_1 Cr1_1 67.00(4) 12_644 1_555 1_655
C1_1 N1_1 C1_2 124.38(9) 12_644 1_555 7_545
C1_1 N1_1 C1_2 65.86(7) 12_644 1_555 5_565
C1_1 N1_1 C1_2 149.76(9) 12_644 1_555 1_545
C1_1 N1_1 C1_2 83.70(7) 12_644 1_555 6_565
C1_1 N1_1 C1_1 28.91(8) 11_645 1_555 12_644
C1_1 N1_1 C1_1 133.99(7) 11_645 1_555 10_654
C1_1 N1_1 C1_1 124.75(7) 11_645 1_555 16_655
C1_1 N1_1 Cl1_1 63.65(4) 11_645 1_555 3_656
C1_1 N1_1 Cl1_1 86.28(4) 11_645 1_555 1_654
C1_1 N1_1 N1_1 113.00(4) 11_645 1_555 2_655
C1_1 N1_1 N1_2 24.83(3) 11_645 1_555 1_655
C1_1 N1_1 N1_2 111.26(6) 11_645 1_555 2_655
C1_1 N1_1 H1_1 18.23(4) 11_645 1_555 11_645
C1_1 N1_1 H1_1 141.76(6) 11_645 1_555 10_654
C1_1 N1_1 H1_1 45.77(4) 11_645 1_555 12_644
C1_1 N1_1 H1_1 122.22(5) 11_645 1_555 16_655
C1_1 N1_1 C1_2 135.03(6) 11_645 1_555 3_645
C1_1 N1_1 C1_2 98.96(5) 11_645 1_555 8_665
C1_1 N1_1 C1_2 122.54(6) 11_645 1_555 4_645
C1_1 N1_1 C1_2 89.21(5) 11_645 1_555 2_665
C1_1 N1_1 H1_2 148.88(5) 11_645 1_555 7_545
C1_1 N1_1 H1_2 42.65(4) 11_645 1_555 6_565
C1_1 N1_1 H1_2 67.12(4) 11_645 1_555 5_565
C1_1 N1_1 H1_2 120.62(4) 11_645 1_555 1_545
C1_1 N1_1 Cr1_1 67.00(4) 11_645 1_555 1_655
C1_1 N1_1 C1_2 149.76(9) 11_645 1_555 7_545
C1_1 N1_1 C1_2 83.70(7) 11_645 1_555 5_565
C1_1 N1_1 C1_2 124.38(9) 11_645 1_555 1_545
C1_1 N1_1 C1_2 65.86(7) 11_645 1_555 6_565
C1_1 N1_2 C1_1 72.93(18) 12_544 1_555 11_545
C1_1 N1_2 C1_1 69.72(14) 9_444 1_555 12_544
C1_1 N1_2 C1_1 111.09(17) 9_444 1_555 11_545
C1_1 N1_2 C1_1 72.93(18) 15_445 1_555 9_444
C1_1 N1_2 C1_1 111.09(17) 15_445 1_555 12_544
C1_1 N1_2 C1_1 69.72(14) 15_445 1_555 11_545
H1_1 N1_2 C1_1 84.55(8) 11_545 1_555 15_445
H1_1 N1_2 C1_1 137.49(12) 11_545 1_555 9_444
H1_1 N1_2 C1_1 86.36(9) 11_545 1_555 12_544
H1_1 N1_2 C1_1 26.43(6) 11_545 1_555 11_545
H1_1 N1_2 H1_1 163.91(9) 9_444 1_555 11_545
H1_1 N1_2 C1_1 86.36(9) 9_444 1_555 15_445
H1_1 N1_2 C1_1 26.43(6) 9_444 1_555 9_444
H1_1 N1_2 C1_1 84.55(8) 9_444 1_555 12_544
H1_1 N1_2 C1_1 137.49(12) 9_444 1_555 11_545
H1_1 N1_2 H1_1 88.907(10) 12_544 1_555 9_444
H1_1 N1_2 H1_1 88.849(10) 12_544 1_555 11_545
H1_1 N1_2 C1_1 137.49(12) 12_544 1_555 15_445
H1_1 N1_2 C1_1 84.55(8) 12_544 1_555 9_444
H1_1 N1_2 C1_1 26.43(6) 12_544 1_555 12_544
H1_1 N1_2 C1_1 86.36(9) 12_544 1_555 11_545
H1_1 N1_2 H1_1 163.91(9) 15_445 1_555 12_544
H1_1 N1_2 H1_1 88.849(10) 15_445 1_555 9_444
H1_1 N1_2 H1_1 88.907(10) 15_445 1_555 11_545
H1_1 N1_2 C1_1 26.43(6) 15_445 1_555 15_445
H1_1 N1_2 C1_1 86.36(9) 15_445 1_555 9_444
H1_1 N1_2 C1_1 137.49(12) 15_445 1_555 12_544
H1_1 N1_2 C1_1 84.55(8) 15_445 1_555 11_545
Cr1_1 N1_2 H1_1 98.04(4) 1_555 1_555 15_445
Cr1_1 N1_2 H1_1 98.04(4) 1_555 1_555 12_544
Cr1_1 N1_2 H1_1 98.04(4) 1_555 1_555 9_444
Cr1_1 N1_2 H1_1 98.04(4) 1_555 1_555 11_545
Cr1_1 N1_2 C1_1 124.45(8) 1_555 1_555 15_445
Cr1_1 N1_2 C1_1 124.45(8) 1_555 1_555 9_444
Cr1_1 N1_2 C1_1 124.45(8) 1_555 1_555 12_544
Cr1_1 N1_2 C1_1 124.45(8) 1_555 1_555 11_545
C1_1 N1_2 Cr1_1 152.42(5) 10_564 1_555 1_555
C1_1 N1_2 H1_1 109.53(7) 10_564 1_555 15_445
C1_1 N1_2 H1_1 54.38(5) 10_564 1_555 12_544
C1_1 N1_2 H1_1 82.36(6) 10_564 1_555 9_444
C1_1 N1_2 H1_1 83.39(6) 10_564 1_555 11_545
C1_1 N1_2 C1_1 83.12(12) 10_564 1_555 15_445
C1_1 N1_2 C1_1 58.91(10) 10_564 1_555 9_444
C1_1 N1_2 C1_1 27.97(7) 10_564 1_555 12_544
C1_1 N1_2 C1_1 60.89(13) 10_564 1_555 11_545
C1_1 N1_2 C1_1 38.99(10) 16_565 1_555 10_564
C1_1 N1_2 Cr1_1 152.42(5) 16_565 1_555 1_555
C1_1 N1_2 H1_1 82.36(6) 16_565 1_555 15_445
C1_1 N1_2 H1_1 83.39(6) 16_565 1_555 12_544
C1_1 N1_2 H1_1 109.53(7) 16_565 1_555 9_444
C1_1 N1_2 H1_1 54.38(5) 16_565 1_555 11_545
C1_1 N1_2 C1_1 58.91(10) 16_565 1_555 15_445
C1_1 N1_2 C1_1 83.12(12) 16_565 1_555 9_444
C1_1 N1_2 C1_1 60.89(13) 16_565 1_555 12_544
C1_1 N1_2 C1_1 27.97(7) 16_565 1_555 11_545
C1_1 N1_2 C1_1 55.16(9) 14_464 1_555 16_565
C1_1 N1_2 C1_1 37.44(7) 14_464 1_555 10_564
C1_1 N1_2 Cr1_1 152.42(5) 14_464 1_555 1_555
C1_1 N1_2 H1_1 83.39(6) 14_464 1_555 15_445
C1_1 N1_2 H1_1 82.36(6) 14_464 1_555 12_544
C1_1 N1_2 H1_1 54.38(5) 14_464 1_555 9_444
C1_1 N1_2 H1_1 109.53(7) 14_464 1_555 11_545
C1_1 N1_2 C1_1 60.89(13) 14_464 1_555 15_445
C1_1 N1_2 C1_1 27.97(7) 14_464 1_555 9_444
C1_1 N1_2 C1_1 58.91(10) 14_464 1_555 12_544
C1_1 N1_2 C1_1 83.12(12) 14_464 1_555 11_545
C1_1 N1_2 C1_1 38.99(10) 13_465 1_555 14_464
C1_1 N1_2 C1_1 37.44(7) 13_465 1_555 16_565
C1_1 N1_2 C1_1 55.16(9) 13_465 1_555 10_564
C1_1 N1_2 Cr1_1 152.42(5) 13_465 1_555 1_555
C1_1 N1_2 H1_1 54.38(5) 13_465 1_555 15_445
C1_1 N1_2 H1_1 109.53(7) 13_465 1_555 12_544
C1_1 N1_2 H1_1 83.39(6) 13_465 1_555 9_444
C1_1 N1_2 H1_1 82.36(6) 13_465 1_555 11_545
C1_1 N1_2 C1_1 27.97(7) 13_465 1_555 15_445
C1_1 N1_2 C1_1 60.89(13) 13_465 1_555 9_444
C1_1 N1_2 C1_1 83.12(12) 13_465 1_555 12_544
C1_1 N1_2 C1_1 58.91(10) 13_465 1_555 11_545
H1_2 N1_2 C1_1 107.32(5) 6_465 1_555 13_465
H1_2 N1_2 C1_1 129.52(6) 6_465 1_555 14_464
H1_2 N1_2 C1_1 76.35(4) 6_465 1_555 16_565
H1_2 N1_2 C1_1 95.89(5) 6_465 1_555 10_564
H1_2 N1_2 Cr1_1 76.95(3) 6_465 1_555 1_555
H1_2 N1_2 H1_1 104.997(8) 6_465 1_555 15_445
H1_2 N1_2 H1_1 78.723(7) 6_465 1_555 12_544
H1_2 N1_2 H1_1 165.73(4) 6_465 1_555 9_444
H1_2 N1_2 H1_1 25.048(11) 6_465 1_555 11_545
H1_2 N1_2 C1_1 107.55(8) 6_465 1_555 15_445
H1_2 N1_2 C1_1 154.78(9) 6_465 1_555 9_444
H1_2 N1_2 C1_1 87.37(7) 6_465 1_555 12_544
H1_2 N1_2 C1_1 49.53(6) 6_465 1_555 11_545
H1_2 N1_2 H1_2 153.89(6) 8_665 1_555 6_465
H1_2 N1_2 C1_1 95.89(5) 8_665 1_555 13_465
H1_2 N1_2 C1_1 76.35(4) 8_665 1_555 14_464
H1_2 N1_2 C1_1 129.52(6) 8_665 1_555 16_565
H1_2 N1_2 C1_1 107.32(5) 8_665 1_555 10_564
H1_2 N1_2 Cr1_1 76.95(3) 8_665 1_555 1_555
H1_2 N1_2 H1_1 78.723(7) 8_665 1_555 15_445
H1_2 N1_2 H1_1 104.997(8) 8_665 1_555 12_544
H1_2 N1_2 H1_1 25.048(11) 8_665 1_555 9_444
H1_2 N1_2 H1_1 165.73(4) 8_665 1_555 11_545
H1_2 N1_2 C1_1 87.37(7) 8_665 1_555 15_445
H1_2 N1_2 C1_1 49.53(6) 8_665 1_555 9_444
H1_2 N1_2 C1_1 107.55(8) 8_665 1_555 12_544
H1_2 N1_2 C1_1 154.78(9) 8_665 1_555 11_545
H1_2 N1_2 H1_2 60.988(9) 2_665 1_555 8_665
H1_2 N1_2 H1_2 112.52(2) 2_665 1_555 6_465
H1_2 N1_2 C1_1 76.35(4) 2_665 1_555 13_465
H1_2 N1_2 C1_1 95.89(5) 2_665 1_555 14_464
H1_2 N1_2 C1_1 107.32(5) 2_665 1_555 16_565
H1_2 N1_2 C1_1 129.52(6) 2_665 1_555 10_564
H1_2 N1_2 Cr1_1 76.95(3) 2_665 1_555 1_555
H1_2 N1_2 H1_1 25.048(11) 2_665 1_555 15_445
H1_2 N1_2 H1_1 165.73(4) 2_665 1_555 12_544
H1_2 N1_2 H1_1 78.723(7) 2_665 1_555 9_444
H1_2 N1_2 H1_1 104.997(8) 2_665 1_555 11_545
H1_2 N1_2 C1_1 49.53(6) 2_665 1_555 15_445
H1_2 N1_2 C1_1 87.37(7) 2_665 1_555 9_444
H1_2 N1_2 C1_1 154.78(9) 2_665 1_555 12_544
H1_2 N1_2 C1_1 107.55(8) 2_665 1_555 11_545
H1_2 N1_2 H1_2 153.89(6) 5_465 1_555 2_665
H1_2 N1_2 H1_2 112.52(2) 5_465 1_555 8_665
H1_2 N1_2 H1_2 60.988(9) 5_465 1_555 6_465
H1_2 N1_2 C1_1 129.52(6) 5_465 1_555 13_465
H1_2 N1_2 C1_1 107.32(5) 5_465 1_555 14_464
H1_2 N1_2 C1_1 95.89(5) 5_465 1_555 16_565
H1_2 N1_2 C1_1 76.35(4) 5_465 1_555 10_564
H1_2 N1_2 Cr1_1 76.95(3) 5_465 1_555 1_555
H1_2 N1_2 H1_1 165.73(4) 5_465 1_555 15_445
H1_2 N1_2 H1_1 25.048(11) 5_465 1_555 12_544
H1_2 N1_2 H1_1 104.997(8) 5_465 1_555 9_444
H1_2 N1_2 H1_1 78.723(7) 5_465 1_555 11_545
H1_2 N1_2 C1_1 154.78(9) 5_465 1_555 15_445
H1_2 N1_2 C1_1 107.55(8) 5_465 1_555 9_444
H1_2 N1_2 C1_1 49.53(6) 5_465 1_555 12_544
H1_2 N1_2 C1_1 87.37(7) 5_465 1_555 11_545
N1_2 N1_2 H1_2 103.05(3) 2_565 1_555 5_465
N1_2 N1_2 H1_2 103.05(3) 2_565 1_555 2_665
N1_2 N1_2 H1_2 103.05(3) 2_565 1_555 8_665
N1_2 N1_2 H1_2 103.05(3) 2_565 1_555 6_465
N1_2 N1_2 C1_1 27.58(5) 2_565 1_555 13_465
N1_2 N1_2 C1_1 27.58(5) 2_565 1_555 14_464
N1_2 N1_2 C1_1 27.58(5) 2_565 1_555 16_565
N1_2 N1_2 C1_1 27.58(5) 2_565 1_555 10_564
N1_2 N1_2 Cr1_1 180.000 2_565 1_555 1_555
N1_2 N1_2 H1_1 81.96(4) 2_565 1_555 15_445
N1_2 N1_2 H1_1 81.96(4) 2_565 1_555 12_544
N1_2 N1_2 H1_1 81.96(4) 2_565 1_555 9_444
N1_2 N1_2 H1_1 81.96(4) 2_565 1_555 11_545
N1_2 N1_2 C1_1 55.55(8) 2_565 1_555 15_445
N1_2 N1_2 C1_1 55.55(8) 2_565 1_555 9_444
N1_2 N1_2 C1_1 55.55(8) 2_565 1_555 12_544
N1_2 N1_2 C1_1 55.55(8) 2_565 1_555 11_545
N1_1 N1_2 N1_2 135.79(3) 2_655 1_555 2_565
N1_1 N1_2 H1_2 114.71(5) 2_655 1_555 5_465
N1_1 N1_2 H1_2 42.12(2) 2_655 1_555 2_665
N1_1 N1_2 H1_2 42.12(2) 2_655 1_555 8_665
N1_1 N1_2 H1_2 114.71(5) 2_655 1_555 6_465
N1_1 N1_2 C1_1 114.30(4) 2_655 1_555 13_465
N1_1 N1_2 C1_1 114.30(4) 2_655 1_555 14_464
N1_1 N1_2 C1_1 149.22(5) 2_655 1_555 16_565
N1_1 N1_2 C1_1 149.22(5) 2_655 1_555 10_564
N1_1 N1_2 Cr1_1 44.21(3) 2_655 1_555 1_555
N1_1 N1_2 H1_1 67.17(3) 2_655 1_555 15_445
N1_1 N1_2 H1_1 126.06(5) 2_655 1_555 12_544
N1_1 N1_2 H1_1 67.17(3) 2_655 1_555 9_444
N1_1 N1_2 H1_1 126.06(5) 2_655 1_555 11_545
N1_1 N1_2 C1_1 90.40(7) 2_655 1_555 15_445
N1_1 N1_2 C1_1 90.40(7) 2_655 1_555 9_444
N1_1 N1_2 C1_1 143.52(9) 2_655 1_555 12_544
N1_1 N1_2 C1_1 143.52(9) 2_655 1_555 11_545
N1_1 N1_2 N1_1 88.42(6) 1_455 1_555 2_655
N1_1 N1_2 N1_2 135.79(3) 1_455 1_555 2_565
N1_1 N1_2 H1_2 42.12(2) 1_455 1_555 5_465
N1_1 N1_2 H1_2 114.71(5) 1_455 1_555 2_665
N1_1 N1_2 H1_2 114.71(5) 1_455 1_555 8_665
N1_1 N1_2 H1_2 42.12(2) 1_455 1_555 6_465
N1_1 N1_2 C1_1 149.22(5) 1_455 1_555 13_465
N1_1 N1_2 C1_1 149.22(5) 1_455 1_555 14_464
N1_1 N1_2 C1_1 114.30(4) 1_455 1_555 16_565
N1_1 N1_2 C1_1 114.30(4) 1_455 1_555 10_564
N1_1 N1_2 Cr1_1 44.21(3) 1_455 1_555 1_555
N1_1 N1_2 H1_1 126.06(5) 1_455 1_555 15_445
N1_1 N1_2 H1_1 67.17(3) 1_455 1_555 12_544
N1_1 N1_2 H1_1 126.06(5) 1_455 1_555 9_444
N1_1 N1_2 H1_1 67.17(3) 1_455 1_555 11_545
N1_1 N1_2 C1_1 143.52(9) 1_455 1_555 15_445
N1_1 N1_2 C1_1 143.52(9) 1_455 1_555 9_444
N1_1 N1_2 C1_1 90.40(7) 1_455 1_555 12_544
N1_1 N1_2 C1_1 90.40(7) 1_455 1_555 11_545
Cl1_1 N1_2 N1_1 61.72(3) 3_556 1_555 1_455
Cl1_1 N1_2 N1_1 61.72(3) 3_556 1_555 2_655
Cl1_1 N1_2 N1_2 131.38(2) 3_556 1_555 2_565
Cl1_1 N1_2 H1_2 103.38(3) 3_556 1_555 5_465
Cl1_1 N1_2 H1_2 57.990(16) 3_556 1_555 2_665
Cl1_1 N1_2 H1_2 103.38(3) 3_556 1_555 8_665
Cl1_1 N1_2 H1_2 57.990(16) 3_556 1_555 6_465
Cl1_1 N1_2 C1_1 109.60(5) 3_556 1_555 13_465
Cl1_1 N1_2 C1_1 146.76(5) 3_556 1_555 14_464
Cl1_1 N1_2 C1_1 109.60(5) 3_556 1_555 16_565
Cl1_1 N1_2 C1_1 146.76(5) 3_556 1_555 10_564
Cl1_1 N1_2 Cr1_1 48.62(2) 3_556 1_555 1_555
Cl1_1 N1_2 H1_1 64.36(2) 3_556 1_555 15_445
Cl1_1 N1_2 H1_1 128.15(4) 3_556 1_555 12_544
Cl1_1 N1_2 H1_1 128.15(4) 3_556 1_555 9_444
Cl1_1 N1_2 H1_1 64.36(2) 3_556 1_555 11_545
Cl1_1 N1_2 C1_1 85.87(8) 3_556 1_555 15_445
Cl1_1 N1_2 C1_1 145.08(7) 3_556 1_555 9_444
Cl1_1 N1_2 C1_1 145.08(7) 3_556 1_555 12_544
Cl1_1 N1_2 C1_1 85.87(8) 3_556 1_555 11_545
Cl1_1 N1_2 Cl1_1 97.24(4) 1_554 1_555 3_556
Cl1_1 N1_2 N1_1 61.72(3) 1_554 1_555 1_455
Cl1_1 N1_2 N1_1 61.72(3) 1_554 1_555 2_655
Cl1_1 N1_2 N1_2 131.38(2) 1_554 1_555 2_565
Cl1_1 N1_2 H1_2 57.990(16) 1_554 1_555 5_465
Cl1_1 N1_2 H1_2 103.38(3) 1_554 1_555 2_665
Cl1_1 N1_2 H1_2 57.990(16) 1_554 1_555 8_665
Cl1_1 N1_2 H1_2 103.38(3) 1_554 1_555 6_465
Cl1_1 N1_2 C1_1 146.76(5) 1_554 1_555 13_465
Cl1_1 N1_2 C1_1 109.60(5) 1_554 1_555 14_464
Cl1_1 N1_2 C1_1 146.76(5) 1_554 1_555 16_565
Cl1_1 N1_2 C1_1 109.60(5) 1_554 1_555 10_564
Cl1_1 N1_2 Cr1_1 48.62(2) 1_554 1_555 1_555
Cl1_1 N1_2 H1_1 128.15(4) 1_554 1_555 15_445
Cl1_1 N1_2 H1_1 64.36(2) 1_554 1_555 12_544
Cl1_1 N1_2 H1_1 64.36(2) 1_554 1_555 9_444
Cl1_1 N1_2 H1_1 128.15(4) 1_554 1_555 11_545
Cl1_1 N1_2 C1_1 145.08(7) 1_554 1_555 15_445
Cl1_1 N1_2 C1_1 85.87(8) 1_554 1_555 9_444
Cl1_1 N1_2 C1_1 85.87(8) 1_554 1_555 12_544
Cl1_1 N1_2 C1_1 145.08(7) 1_554 1_555 11_545
C1_2 N1_2 Cl1_1 62.39(4) 8_665 1_555 1_554
C1_2 N1_2 Cl1_1 85.24(4) 8_665 1_555 3_556
C1_2 N1_2 N1_1 108.28(6) 8_665 1_555 1_455
C1_2 N1_2 N1_1 25.03(4) 8_665 1_555 2_655
C1_2 N1_2 N1_2 114.41(4) 8_665 1_555 2_565
C1_2 N1_2 H1_2 120.35(5) 8_665 1_555 5_465
C1_2 N1_2 H1_2 46.22(4) 8_665 1_555 2_665
C1_2 N1_2 H1_2 18.33(4) 8_665 1_555 8_665
C1_2 N1_2 H1_2 139.69(6) 8_665 1_555 6_465
C1_2 N1_2 C1_1 99.81(5) 8_665 1_555 13_465
C1_2 N1_2 C1_1 90.06(5) 8_665 1_555 14_464
C1_2 N1_2 C1_1 137.02(6) 8_665 1_555 16_565
C1_2 N1_2 C1_1 124.22(6) 8_665 1_555 10_564
C1_2 N1_2 Cr1_1 65.59(4) 8_665 1_555 1_555
C1_2 N1_2 H1_1 67.84(4) 8_665 1_555 15_445
C1_2 N1_2 H1_1 119.53(4) 8_665 1_555 12_544
C1_2 N1_2 H1_1 42.93(4) 8_665 1_555 9_444
C1_2 N1_2 H1_1 147.98(5) 8_665 1_555 11_545
C1_2 N1_2 C1_1 83.38(7) 8_665 1_555 15_445
C1_2 N1_2 C1_1 65.37(7) 8_665 1_555 9_444
C1_2 N1_2 C1_1 125.66(9) 8_665 1_555 12_544
C1_2 N1_2 C1_1 152.18(8) 8_665 1_555 11_545
C1_2 N1_2 C1_2 29.38(8) 2_665 1_555 8_665
C1_2 N1_2 Cl1_1 85.24(4) 2_665 1_555 1_554
C1_2 N1_2 Cl1_1 62.39(4) 2_665 1_555 3_556
C1_2 N1_2 N1_1 108.28(6) 2_665 1_555 1_455
C1_2 N1_2 N1_1 25.03(4) 2_665 1_555 2_655
C1_2 N1_2 N1_2 114.41(4) 2_665 1_555 2_565
C1_2 N1_2 H1_2 139.69(6) 2_665 1_555 5_465
C1_2 N1_2 H1_2 18.33(4) 2_665 1_555 2_665
C1_2 N1_2 H1_2 46.22(4) 2_665 1_555 8_665
C1_2 N1_2 H1_2 120.35(5) 2_665 1_555 6_465
C1_2 N1_2 C1_1 90.06(5) 2_665 1_555 13_465
C1_2 N1_2 C1_1 99.81(5) 2_665 1_555 14_464
C1_2 N1_2 C1_1 124.22(6) 2_665 1_555 16_565
C1_2 N1_2 C1_1 137.02(6) 2_665 1_555 10_564
C1_2 N1_2 Cr1_1 65.59(4) 2_665 1_555 1_555
C1_2 N1_2 H1_1 42.93(4) 2_665 1_555 15_445
C1_2 N1_2 H1_1 147.98(5) 2_665 1_555 12_544
C1_2 N1_2 H1_1 67.84(4) 2_665 1_555 9_444
C1_2 N1_2 H1_1 119.53(4) 2_665 1_555 11_545
C1_2 N1_2 C1_1 65.37(7) 2_665 1_555 15_445
C1_2 N1_2 C1_1 83.38(7) 2_665 1_555 9_444
C1_2 N1_2 C1_1 152.18(8) 2_665 1_555 12_544
C1_2 N1_2 C1_1 125.66(9) 2_665 1_555 11_545
C1_2 N1_2 C1_2 121.99(7) 6_465 1_555 2_665
C1_2 N1_2 C1_2 131.17(7) 6_465 1_555 8_665
C1_2 N1_2 Cl1_1 85.24(4) 6_465 1_555 1_554
C1_2 N1_2 Cl1_1 62.39(4) 6_465 1_555 3_556
C1_2 N1_2 N1_1 25.03(4) 6_465 1_555 1_455
C1_2 N1_2 N1_1 108.28(6) 6_465 1_555 2_655
C1_2 N1_2 N1_2 114.41(4) 6_465 1_555 2_565
C1_2 N1_2 H1_2 46.22(4) 6_465 1_555 5_465
C1_2 N1_2 H1_2 120.35(5) 6_465 1_555 2_665
C1_2 N1_2 H1_2 139.69(6) 6_465 1_555 8_665
C1_2 N1_2 H1_2 18.33(4) 6_465 1_555 6_465
C1_2 N1_2 C1_1 124.22(6) 6_465 1_555 13_465
C1_2 N1_2 C1_1 137.02(6) 6_465 1_555 14_464
C1_2 N1_2 C1_1 90.06(5) 6_465 1_555 16_565
C1_2 N1_2 C1_1 99.81(5) 6_465 1_555 10_564
C1_2 N1_2 Cr1_1 65.59(4) 6_465 1_555 1_555
C1_2 N1_2 H1_1 119.53(4) 6_465 1_555 15_445
C1_2 N1_2 H1_1 67.84(4) 6_465 1_555 12_544
C1_2 N1_2 H1_1 147.98(5) 6_465 1_555 9_444
C1_2 N1_2 H1_1 42.93(4) 6_465 1_555 11_545
C1_2 N1_2 C1_1 125.66(9) 6_465 1_555 15_445
C1_2 N1_2 C1_1 152.18(8) 6_465 1_555 9_444
C1_2 N1_2 C1_1 83.38(7) 6_465 1_555 12_544
C1_2 N1_2 C1_1 65.37(7) 6_465 1_555 11_545
C1_2 N1_2 C1_2 29.38(8) 5_465 1_555 6_465
C1_2 N1_2 C1_2 131.17(7) 5_465 1_555 2_665
C1_2 N1_2 C1_2 121.99(7) 5_465 1_555 8_665
C1_2 N1_2 Cl1_1 62.39(4) 5_465 1_555 1_554
C1_2 N1_2 Cl1_1 85.24(4) 5_465 1_555 3_556
C1_2 N1_2 N1_1 25.03(4) 5_465 1_555 1_455
C1_2 N1_2 N1_1 108.28(6) 5_465 1_555 2_655
C1_2 N1_2 N1_2 114.41(4) 5_465 1_555 2_565
C1_2 N1_2 H1_2 18.33(4) 5_465 1_555 5_465
C1_2 N1_2 H1_2 139.69(6) 5_465 1_555 2_665
C1_2 N1_2 H1_2 120.35(5) 5_465 1_555 8_665
C1_2 N1_2 H1_2 46.22(4) 5_465 1_555 6_465
C1_2 N1_2 C1_1 137.02(6) 5_465 1_555 13_465
C1_2 N1_2 C1_1 124.22(6) 5_465 1_555 14_464
C1_2 N1_2 C1_1 99.81(5) 5_465 1_555 16_565
C1_2 N1_2 C1_1 90.06(5) 5_465 1_555 10_564
C1_2 N1_2 Cr1_1 65.59(4) 5_465 1_555 1_555
C1_2 N1_2 H1_1 147.98(5) 5_465 1_555 15_445
C1_2 N1_2 H1_1 42.93(4) 5_465 1_555 12_544
C1_2 N1_2 H1_1 119.53(4) 5_465 1_555 9_444
C1_2 N1_2 H1_1 67.84(4) 5_465 1_555 11_545
C1_2 N1_2 C1_1 152.18(8) 5_465 1_555 15_445
C1_2 N1_2 C1_1 125.66(9) 5_465 1_555 9_444
C1_2 N1_2 C1_1 65.37(7) 5_465 1_555 12_544
C1_2 N1_2 C1_1 83.38(7) 5_465 1_555 11_545
H1_2 H1_1 C1_1 141.35(10) 16_665 1_555 1_555
N1_2 H1_1 H1_2 113.15(4) 9_555 1_555 16_665
N1_2 H1_1 C1_1 35.71(9) 9_555 1_555 1_555
C1_1 H1_1 N1_2 71.74(7) 6_575 1_555 9_555
C1_1 H1_1 H1_2 149.65(5) 6_575 1_555 16_665
C1_1 H1_1 C1_1 36.05(8) 6_575 1_555 1_555
C1_2 H1_1 C1_1 140.39(7) 16_665 1_555 6_575
C1_2 H1_1 N1_2 98.24(6) 16_665 1_555 9_555
C1_2 H1_1 H1_2 16.51(5) 16_665 1_555 16_665
C1_2 H1_1 C1_1 124.85(11) 16_665 1_555 1_555
H1_1 H1_1 C1_2 136.83(4) 6_575 1_555 16_665
H1_1 H1_1 C1_1 26.31(5) 6_575 1_555 6_575
H1_1 H1_1 N1_2 98.04(4) 6_575 1_555 9_555
H1_1 H1_1 H1_2 135.304 6_575 1_555 16_665
H1_1 H1_1 C1_1 62.36(8) 6_575 1_555 1_555
C1_1 H1_1 H1_1 78.23(3) 4_655 1_555 6_575
C1_1 H1_1 C1_2 131.61(6) 4_655 1_555 16_665
C1_1 H1_1 C1_1 55.45(7) 4_655 1_555 6_575
C1_1 H1_1 N1_2 35.03(5) 4_655 1_555 9_555
C1_1 H1_1 H1_2 143.82(4) 4_655 1_555 16_665
C1_1 H1_1 C1_1 30.38(8) 4_655 1_555 1_555
C1_1 H1_1 C1_1 56.30(8) 7_556 1_555 4_655
C1_1 H1_1 H1_1 78.41(3) 7_556 1_555 6_575
C1_1 H1_1 C1_2 93.51(7) 7_556 1_555 16_665
C1_1 H1_1 C1_1 56.20(8) 7_556 1_555 6_575
C1_1 H1_1 N1_2 34.51(4) 7_556 1_555 9_555
C1_1 H1_1 H1_2 109.77(4) 7_556 1_555 16_665
C1_1 H1_1 C1_1 32.30(11) 7_556 1_555 1_555
H1_2 H1_1 C1_1 157.00(4) 1_555 1_555 7_556
H1_2 H1_1 C1_1 100.78(5) 1_555 1_555 4_655
H1_2 H1_1 H1_1 96.202 1_555 1_555 6_575
H1_2 H1_1 C1_2 105.12(6) 1_555 1_555 16_665
H1_2 H1_1 C1_1 111.38(6) 1_555 1_555 6_575
H1_2 H1_1 N1_2 127.003(10) 1_555 1_555 9_555
H1_2 H1_1 H1_2 89.908 1_555 1_555 16_665
H1_2 H1_1 C1_1 125.83(10) 1_555 1_555 1_555
N1_1 H1_1 H1_2 115.5639(9) 10_655 1_555 1_555
N1_1 H1_1 C1_1 75.63(4) 10_655 1_555 7_556
N1_1 H1_1 C1_1 103.47(5) 10_655 1_555 4_655
N1_1 H1_1 H1_1 146.815(10) 10_655 1_555 6_575
N1_1 H1_1 C1_2 28.18(5) 10_655 1_555 16_665
N1_1 H1_1 C1_1 131.55(6) 10_655 1_555 6_575
N1_1 H1_1 N1_2 71.12(5) 10_655 1_555 9_555
N1_1 H1_1 H1_2 42.03(3) 10_655 1_555 16_665
N1_1 H1_1 C1_1 102.38(9) 10_655 1_555 1_555
H1_1 H1_1 N1_1 59.647(4) 7_556 1_555 10_655
H1_1 H1_1 H1_2 171.258 7_556 1_555 1_555
H1_1 H1_1 C1_1 20.05(4) 7_556 1_555 7_556
H1_1 H1_1 C1_1 74.41(5) 7_556 1_555 4_655
H1_1 H1_1 H1_1 90.000 7_556 1_555 6_575
H1_1 H1_1 C1_2 73.99(6) 7_556 1_555 16_665
H1_1 H1_1 C1_1 72.20(6) 7_556 1_555 6_575
H1_1 H1_1 N1_2 45.575(5) 7_556 1_555 9_555
H1_1 H1_1 H1_2 90.000 7_556 1_555 16_665
H1_1 H1_1 C1_1 52.34(10) 7_556 1_555 1_555
H1_1 H1_1 H1_1 90.000 4_655 1_555 7_556
H1_1 H1_1 N1_1 102.14(3) 4_655 1_555 10_655
H1_1 H1_1 H1_2 83.863 4_655 1_555 1_555
H1_1 H1_1 C1_1 73.87(4) 4_655 1_555 7_556
H1_1 H1_1 C1_1 19.72(5) 4_655 1_555 4_655
H1_1 H1_1 H1_1 90.000 4_655 1_555 6_575
H1_1 H1_1 C1_2 128.76(4) 4_655 1_555 16_665
H1_1 H1_1 C1_1 71.28(4) 4_655 1_555 6_575
H1_1 H1_1 N1_2 45.547(5) 4_655 1_555 9_555
H1_1 H1_1 H1_2 134.696 4_655 1_555 16_665
H1_1 H1_1 C1_1 50.09(10) 4_655 1_555 1_555
Cl1_1 H1_1 H1_1 135.253 3_666 1_555 4_655
Cl1_1 H1_1 H1_1 125.407 3_666 1_555 7_556
Cl1_1 H1_1 N1_1 118.56(3) 3_666 1_555 10_655
Cl1_1 H1_1 H1_2 63.030 3_666 1_555 1_555
Cl1_1 H1_1 C1_1 131.39(3) 3_666 1_555 7_556
Cl1_1 H1_1 C1_1 137.96(4) 3_666 1_555 4_655
Cl1_1 H1_1 H1_1 66.429 3_666 1_555 6_575
Cl1_1 H1_1 C1_2 90.39(4) 3_666 1_555 16_665
Cl1_1 H1_1 C1_1 92.67(5) 3_666 1_555 6_575
Cl1_1 H1_1 N1_2 163.51(4) 3_666 1_555 9_555
Cl1_1 H1_1 H1_2 77.568 3_666 1_555 16_665
Cl1_1 H1_1 C1_1 128.62(8) 3_666 1_555 1_555
Cl1_1 H1_1 Cl1_1 119.144 9_554 1_555 3_666
Cl1_1 H1_1 H1_1 60.664 9_554 1_555 4_655
Cl1_1 H1_1 H1_1 108.648 9_554 1_555 7_556
Cl1_1 H1_1 N1_1 65.54(2) 9_554 1_555 10_655
Cl1_1 H1_1 H1_2 62.869 9_554 1_555 1_555
Cl1_1 H1_1 C1_1 109.10(3) 9_554 1_555 7_556
Cl1_1 H1_1 C1_1 77.89(4) 9_554 1_555 4_655
Cl1_1 H1_1 H1_1 144.194 9_554 1_555 6_575
Cl1_1 H1_1 C1_2 78.66(4) 9_554 1_555 16_665
Cl1_1 H1_1 C1_1 131.87(4) 9_554 1_555 6_575
Cl1_1 H1_1 N1_2 76.54(4) 9_554 1_555 9_555
Cl1_1 H1_1 H1_2 76.591 9_554 1_555 16_665
Cl1_1 H1_1 C1_1 104.91(8) 9_554 1_555 1_555
C1_1 H1_1 Cl1_1 102.12(3) 2_675 1_555 9_554
C1_1 H1_1 Cl1_1 113.90(3) 2_675 1_555 3_666
C1_1 H1_1 H1_1 41.49(3) 2_675 1_555 4_655
C1_1 H1_1 H1_1 77.65(4) 2_675 1_555 7_556
C1_1 H1_1 N1_1 125.05(4) 2_675 1_555 10_655
C1_1 H1_1 H1_2 101.48(4) 2_675 1_555 1_555
C1_1 H1_1 C1_1 57.66(7) 2_675 1_555 7_556
C1_1 H1_1 C1_1 27.06(5) 2_675 1_555 4_655
C1_1 H1_1 H1_1 51.16(3) 2_675 1_555 6_575
C1_1 H1_1 C1_2 150.15(7) 2_675 1_555 16_665
C1_1 H1_1 C1_1 29.79(6) 2_675 1_555 6_575
C1_1 H1_1 N1_2 54.09(5) 2_675 1_555 9_555
C1_1 H1_1 H1_2 166.56(4) 2_675 1_555 16_665
C1_1 H1_1 C1_1 25.57(7) 2_675 1_555 1_555
H1_1 H1_1 C1_1 127.34(4) 16_665 1_555 2_675
H1_1 H1_1 Cl1_1 59.254 16_665 1_555 9_554
H1_1 H1_1 Cl1_1 59.890 16_665 1_555 3_666
H1_1 H1_1 H1_1 102.334 16_665 1_555 4_655
H1_1 H1_1 H1_1 152.477 16_665 1_555 7_556
H1_1 H1_1 N1_1 93.455(7) 16_665 1_555 10_655
H1_1 H1_1 H1_2 26.109 16_665 1_555 1_555
H1_1 H1_1 C1_1 167.09(3) 16_665 1_555 7_556
H1_1 H1_1 C1_1 121.53(5) 16_665 1_555 4_655
H1_1 H1_1 H1_1 114.190 16_665 1_555 6_575
H1_1 H1_1 C1_2 79.17(6) 16_665 1_555 16_665
H1_1 H1_1 C1_1 134.99(6) 16_665 1_555 6_575
H1_1 H1_1 N1_2 135.48(3) 16_665 1_555 9_555
H1_1 H1_1 H1_2 63.799 16_665 1_555 16_665
H1_1 H1_1 C1_1 150.33(10) 16_665 1_555 1_555
C1_1 H1_1 H1_1 165.59(3) 5_576 1_555 16_665
C1_1 H1_1 C1_1 44.23(7) 5_576 1_555 2_675
C1_1 H1_1 Cl1_1 129.42(3) 5_576 1_555 9_554
C1_1 H1_1 Cl1_1 110.19(3) 5_576 1_555 3_666
C1_1 H1_1 H1_1 77.16(3) 5_576 1_555 4_655
C1_1 H1_1 H1_1 41.26(3) 5_576 1_555 7_556
C1_1 H1_1 N1_1 100.75(3) 5_576 1_555 10_655
C1_1 H1_1 H1_2 141.84(3) 5_576 1_555 1_555
C1_1 H1_1 C1_1 26.79(5) 5_576 1_555 7_556
C1_1 H1_1 C1_1 57.46(6) 5_576 1_555 4_655
C1_1 H1_1 H1_1 51.62(3) 5_576 1_555 6_575
C1_1 H1_1 C1_2 112.62(6) 5_576 1_555 16_665
C1_1 H1_1 C1_1 30.94(9) 5_576 1_555 6_575
C1_1 H1_1 N1_2 53.49(5) 5_576 1_555 9_555
C1_1 H1_1 H1_2 126.71(3) 5_576 1_555 16_665
C1_1 H1_1 C1_1 27.14(7) 5_576 1_555 1_555
C1_2 H1_1 C1_1 83.03(5) 10_665 1_555 5_576
C1_2 H1_1 H1_1 109.48(3) 10_665 1_555 16_665
C1_2 H1_1 C1_1 120.55(5) 10_665 1_555 2_675
C1_2 H1_1 Cl1_1 91.60(3) 10_665 1_555 9_554
C1_2 H1_1 Cl1_1 108.10(3) 10_665 1_555 3_666
C1_2 H1_1 H1_1 116.64(3) 10_665 1_555 4_655
C1_2 H1_1 H1_1 43.50(3) 10_665 1_555 7_556
C1_2 H1_1 N1_1 26.11(3) 10_665 1_555 10_655
C1_2 H1_1 H1_2 135.11(3) 10_665 1_555 1_555
C1_2 H1_1 C1_1 63.13(5) 10_665 1_555 7_556
C1_2 H1_1 C1_1 109.50(6) 10_665 1_555 4_655
C1_2 H1_1 H1_1 121.49(3) 10_665 1_555 6_575
C1_2 H1_1 C1_2 30.48(8) 10_665 1_555 16_665
C1_2 H1_1 C1_1 112.98(7) 10_665 1_555 6_575
C1_2 H1_1 N1_2 74.53(4) 10_665 1_555 9_555
C1_2 H1_1 H1_2 46.63(3) 10_665 1_555 16_665
C1_2 H1_1 C1_1 94.98(11) 10_665 1_555 1_555
Cr1_1 H1_1 C1_2 58.38(2) 9_555 1_555 10_665
Cr1_1 H1_1 C1_1 91.43(3) 9_555 1_555 5_576
Cr1_1 H1_1 H1_1 101.169 9_555 1_555 16_665
Cr1_1 H1_1 C1_1 91.98(3) 9_555 1_555 2_675
Cr1_1 H1_1 Cl1_1 45.979 9_555 1_555 9_554
Cr1_1 H1_1 Cl1_1 153.678 9_555 1_555 3_666
Cr1_1 H1_1 H1_1 62.654 9_555 1_555 4_655
Cr1_1 H1_1 H1_1 62.669 9_555 1_555 7_556
Cr1_1 H1_1 N1_1 39.49(3) 9_555 1_555 10_655
Cr1_1 H1_1 H1_2 108.816 9_555 1_555 1_555
Cr1_1 H1_1 C1_1 66.04(3) 9_555 1_555 7_556
Cr1_1 H1_1 C1_1 66.38(4) 9_555 1_555 4_655
Cr1_1 H1_1 H1_1 139.499 9_555 1_555 6_575
Cr1_1 H1_1 C1_2 66.82(4) 9_555 1_555 16_665
Cr1_1 H1_1 C1_1 113.20(5) 9_555 1_555 6_575
Cr1_1 H1_1 N1_2 41.46(4) 9_555 1_555 9_555
Cr1_1 H1_1 H1_2 77.442 9_555 1_555 16_665
Cr1_1 H1_1 C1_1 77.15(8) 9_555 1_555 1_555
H1_2 H1_1 Cr1_1 59.473 10_665 1_555 9_555
H1_2 H1_1 C1_2 19.22(3) 10_665 1_555 10_665
H1_2 H1_1 C1_1 64.05(3) 10_665 1_555 5_576
H1_2 H1_1 H1_1 128.695 10_665 1_555 16_665
H1_2 H1_1 C1_1 101.95(4) 10_665 1_555 2_675
H1_2 H1_1 Cl1_1 101.267 10_665 1_555 9_554
H1_2 H1_1 Cl1_1 116.020 10_665 1_555 3_666
H1_2 H1_1 H1_1 106.893 10_665 1_555 4_655
H1_2 H1_1 H1_1 24.403 10_665 1_555 7_556
H1_2 H1_1 N1_1 39.907(7) 10_665 1_555 10_655
H1_2 H1_1 H1_2 154.081 10_665 1_555 1_555
H1_2 H1_1 C1_1 44.29(4) 10_665 1_555 7_556
H1_2 H1_1 C1_1 95.09(5) 10_665 1_555 4_655
H1_2 H1_1 H1_1 107.079 10_665 1_555 6_575
H1_2 H1_1 C1_2 49.66(6) 10_665 1_555 16_665
H1_2 H1_1 C1_1 94.49(6) 10_665 1_555 6_575
H1_2 H1_1 N1_2 61.639(12) 10_665 1_555 9_555
H1_2 H1_1 H1_2 65.597 10_665 1_555 16_665
H1_2 H1_1 C1_1 76.49(10) 10_665 1_555 1_555
C1_1 H1_1 H1_2 66.74(3) 3_656 1_555 10_665
C1_1 H1_1 Cr1_1 58.15(2) 3_656 1_555 9_555
C1_1 H1_1 C1_2 83.08(4) 3_656 1_555 10_665
C1_1 H1_1 C1_1 39.03(5) 3_656 1_555 5_576
C1_1 H1_1 H1_1 146.52(3) 3_656 1_555 16_665
C1_1 H1_1 C1_1 40.10(6) 3_656 1_555 2_675
C1_1 H1_1 Cl1_1 90.40(3) 3_656 1_555 9_554
C1_1 H1_1 Cl1_1 147.21(2) 3_656 1_555 3_666
C1_1 H1_1 H1_1 46.03(3) 3_656 1_555 4_655
C1_1 H1_1 H1_1 45.27(3) 3_656 1_555 7_556
C1_1 H1_1 N1_1 85.20(4) 3_656 1_555 10_655
C1_1 H1_1 H1_2 129.62(3) 3_656 1_555 1_555
C1_1 H1_1 C1_1 27.84(6) 3_656 1_555 7_556
C1_1 H1_1 C1_1 29.14(8) 3_656 1_555 4_655
C1_1 H1_1 H1_1 81.35(2) 3_656 1_555 6_575
C1_1 H1_1 C1_2 110.50(6) 3_656 1_555 16_665
C1_1 H1_1 C1_1 55.05(6) 3_656 1_555 6_575
C1_1 H1_1 N1_2 16.70(5) 3_656 1_555 9_555
C1_1 H1_1 H1_2 126.53(3) 3_656 1_555 16_665
C1_1 H1_1 C1_1 19.06(6) 3_656 1_555 1_555
C1_2 H1_1 C1_1 121.91(5) 13_565 1_555 3_656
C1_2 H1_1 H1_2 55.60(4) 13_565 1_555 10_665
C1_2 H1_1 Cr1_1 85.44(3) 13_565 1_555 9_555
C1_2 H1_1 C1_2 38.96(7) 13_565 1_555 10_665
C1_2 H1_1 C1_1 110.87(5) 13_565 1_555 5_576
C1_2 H1_1 H1_1 77.43(4) 13_565 1_555 16_665
C1_2 H1_1 C1_1 154.98(5) 13_565 1_555 2_675
C1_2 H1_1 Cl1_1 93.93(3) 13_565 1_555 9_554
C1_2 H1_1 Cl1_1 73.14(3) 13_565 1_555 3_666
C1_2 H1_1 H1_1 147.64(3) 13_565 1_555 4_655
C1_2 H1_1 H1_1 79.09(4) 13_565 1_555 7_556
C1_2 H1_1 N1_1 46.19(4) 13_565 1_555 10_655
C1_2 H1_1 H1_2 102.91(4) 13_565 1_555 1_555
C1_2 H1_1 C1_1 99.05(5) 13_565 1_555 7_556
C1_2 H1_1 C1_1 147.83(6) 13_565 1_555 4_655
C1_2 H1_1 H1_1 120.04(2) 13_565 1_555 6_575
C1_2 H1_1 C1_2 18.88(4) 13_565 1_555 16_665
C1_2 H1_1 C1_1 131.45(6) 13_565 1_555 6_575
C1_2 H1_1 N1_2 112.89(4) 13_565 1_555 9_555
C1_2 H1_1 H1_2 18.20(3) 13_565 1_555 16_665
C1_2 H1_1 C1_1 131.18(11) 13_565 1_555 1_555
H1_1 H1_2 C1_2 142.79(11) 16_665 1_555 1_555
C1_2 H1_2 H1_1 150.35(4) 4_655 1_555 16_665
C1_2 H1_2 C1_2 35.78(8) 4_655 1_555 1_555
N1_1 H1_2 C1_2 71.91(7) 1_565 1_555 4_655
N1_1 H1_2 H1_1 113.01(4) 1_565 1_555 16_665
N1_1 H1_2 C1_2 36.23(10) 1_565 1_555 1_555
C1_1 H1_2 N1_1 97.96(6) 16_665 1_555 1_565
C1_1 H1_2 C1_2 140.28(7) 16_665 1_555 4_655
C1_1 H1_2 H1_1 17.00(5) 16_665 1_555 16_665
C1_1 H1_2 C1_2 125.79(12) 16_665 1_555 1_555
H1_2 H1_2 C1_1 135.71(4) 4_655 1_555 16_665
H1_2 H1_2 N1_1 98.87(4) 4_655 1_555 1_565
H1_2 H1_2 C1_2 27.01(5) 4_655 1_555 4_655
H1_2 H1_2 H1_1 134.696 4_655 1_555 16_665
H1_2 H1_2 C1_2 62.79(8) 4_655 1_555 1_555
C1_2 H1_2 H1_2 78.19(3) 6_575 1_555 4_655
C1_2 H1_2 C1_1 132.22(6) 6_575 1_555 16_665
C1_2 H1_2 N1_1 35.57(6) 6_575 1_555 1_565
C1_2 H1_2 C1_2 54.35(6) 6_575 1_555 4_655
C1_2 H1_2 H1_1 144.51(4) 6_575 1_555 16_665
C1_2 H1_2 C1_2 28.64(7) 6_575 1_555 1_555
C1_2 H1_2 C1_2 55.93(8) 7_555 1_555 6_575
C1_2 H1_2 H1_2 78.55(3) 7_555 1_555 4_655
C1_2 H1_2 C1_1 93.39(6) 7_555 1_555 16_665
C1_2 H1_2 N1_1 34.56(4) 7_555 1_555 1_565
C1_2 H1_2 C1_2 56.18(8) 7_555 1_555 4_655
C1_2 H1_2 H1_1 110.23(3) 7_555 1_555 16_665
C1_2 H1_2 C1_2 33.46(12) 7_555 1_555 1_555
H1_1 H1_2 C1_2 156.24(3) 1_555 1_555 7_555
H1_1 H1_2 C1_2 100.36(5) 1_555 1_555 6_575
H1_1 H1_2 H1_2 96.137 1_555 1_555 4_655
H1_1 H1_2 C1_1 105.96(5) 1_555 1_555 16_665
H1_1 H1_2 N1_1 126.462(12) 1_555 1_555 1_565
H1_1 H1_2 C1_2 110.78(6) 1_555 1_555 4_655
H1_1 H1_2 H1_1 90.092 1_555 1_555 16_665
H1_1 H1_2 C1_2 123.86(11) 1_555 1_555 1_555
N1_2 H1_2 H1_1 115.91652(7) 2_665 1_555 1_555
N1_2 H1_2 C1_2 75.85(4) 2_665 1_555 7_555
N1_2 H1_2 C1_2 104.47(5) 2_665 1_555 6_575
N1_2 H1_2 H1_2 146.259(11) 2_665 1_555 4_655
N1_2 H1_2 C1_1 27.84(5) 2_665 1_555 16_665
N1_2 H1_2 N1_1 71.21(4) 2_665 1_555 1_565
N1_2 H1_2 C1_2 131.74(6) 2_665 1_555 4_655
N1_2 H1_2 H1_1 41.80(3) 2_665 1_555 16_665
N1_2 H1_2 C1_2 103.48(10) 2_665 1_555 1_555
H1_2 H1_2 N1_2 59.506(4) 7_555 1_555 2_665
H1_2 H1_2 H1_1 171.258 7_555 1_555 1_555
H1_2 H1_2 C1_2 20.58(3) 7_555 1_555 7_555
H1_2 H1_2 C1_2 74.76(5) 7_555 1_555 6_575
H1_2 H1_2 H1_2 90.000 7_555 1_555 4_655
H1_2 H1_2 C1_1 73.38(5) 7_555 1_555 16_665
H1_2 H1_2 N1_1 45.993(8) 7_555 1_555 1_565
H1_2 H1_2 C1_2 72.55(6) 7_555 1_555 4_655
H1_2 H1_2 H1_1 90.000 7_555 1_555 16_665
H1_2 H1_2 C1_2 54.04(11) 7_555 1_555 1_555
H1_2 H1_2 H1_2 90.000 6_575 1_555 7_555
H1_2 H1_2 N1_2 103.05(3) 6_575 1_555 2_665
H1_2 H1_2 H1_1 83.798 6_575 1_555 1_555
H1_2 H1_2 C1_2 73.14(3) 6_575 1_555 7_555
H1_2 H1_2 C1_2 19.47(4) 6_575 1_555 6_575
H1_2 H1_2 H1_2 90.000 6_575 1_555 4_655
H1_2 H1_2 C1_1 129.57(4) 6_575 1_555 16_665
H1_2 H1_2 N1_1 45.371(8) 6_575 1_555 1_565
H1_2 H1_2 C1_2 70.06(4) 6_575 1_555 4_655
H1_2 H1_2 H1_1 135.304 6_575 1_555 16_665
H1_2 H1_2 C1_2 48.10(9) 6_575 1_555 1_555
Cl1_1 H1_2 H1_2 60.178 3_666 1_555 6_575
Cl1_1 H1_2 H1_2 108.732 3_666 1_555 7_555
Cl1_1 H1_2 N1_2 66.74(2) 3_666 1_555 2_665
Cl1_1 H1_2 H1_1 62.787 3_666 1_555 1_555
Cl1_1 H1_2 C1_2 108.45(3) 3_666 1_555 7_555
Cl1_1 H1_2 C1_2 77.32(4) 3_666 1_555 6_575
Cl1_1 H1_2 H1_2 143.701 3_666 1_555 4_655
Cl1_1 H1_2 C1_1 80.32(4) 3_666 1_555 16_665
Cl1_1 H1_2 N1_1 75.49(3) 3_666 1_555 1_565
Cl1_1 H1_2 C1_2 130.15(4) 3_666 1_555 4_655
Cl1_1 H1_2 H1_1 77.682 3_666 1_555 16_665
Cl1_1 H1_2 C1_2 103.01(8) 3_666 1_555 1_555
Cl1_1 H1_2 Cl1_1 119.207 9_554 1_555 3_666
Cl1_1 H1_2 H1_2 135.654 9_554 1_555 6_575
Cl1_1 H1_2 H1_2 125.256 9_554 1_555 7_555
Cl1_1 H1_2 N1_2 117.33(3) 9_554 1_555 2_665
Cl1_1 H1_2 H1_1 63.184 9_554 1_555 1_555
Cl1_1 H1_2 C1_2 132.03(3) 9_554 1_555 7_555
Cl1_1 H1_2 C1_2 138.19(4) 9_554 1_555 6_575
Cl1_1 H1_2 H1_2 66.784 9_554 1_555 4_655
Cl1_1 H1_2 C1_1 89.52(4) 9_554 1_555 16_665
Cl1_1 H1_2 N1_1 164.63(4) 9_554 1_555 1_565
Cl1_1 H1_2 C1_2 93.77(5) 9_554 1_555 4_655
Cl1_1 H1_2 H1_1 76.639 9_554 1_555 16_665
Cl1_1 H1_2 C1_2 129.52(8) 9_554 1_555 1_555
C1_2 H1_2 Cl1_1 114.44(3) 2_675 1_555 9_554
C1_2 H1_2 Cl1_1 101.29(3) 2_675 1_555 3_666
C1_2 H1_2 H1_2 41.16(3) 2_675 1_555 6_575
C1_2 H1_2 H1_2 77.88(4) 2_675 1_555 7_555
C1_2 H1_2 N1_2 125.61(4) 2_675 1_555 2_665
C1_2 H1_2 H1_1 101.12(4) 2_675 1_555 1_555
C1_2 H1_2 C1_2 57.40(7) 2_675 1_555 7_555
C1_2 H1_2 C1_2 26.78(5) 2_675 1_555 6_575
C1_2 H1_2 H1_2 51.41(3) 2_675 1_555 4_655
C1_2 H1_2 C1_1 150.00(7) 2_675 1_555 16_665
C1_2 H1_2 N1_1 54.65(5) 2_675 1_555 1_565
C1_2 H1_2 C1_2 28.90(6) 2_675 1_555 4_655
C1_2 H1_2 H1_1 166.88(4) 2_675 1_555 16_665
C1_2 H1_2 C1_2 24.31(8) 2_675 1_555 1_555
H1_2 H1_2 C1_2 127.04(4) 16_665 1_555 2_675
H1_2 H1_2 Cl1_1 59.528 16_665 1_555 9_554
H1_2 H1_2 Cl1_1 59.679 16_665 1_555 3_666
H1_2 H1_2 H1_2 102.484 16_665 1_555 6_575
H1_2 H1_2 H1_2 152.618 16_665 1_555 7_555
H1_2 H1_2 N1_2 93.680(7) 16_665 1_555 2_665
H1_2 H1_2 H1_1 26.145 16_665 1_555 1_555
H1_2 H1_2 C1_2 167.06(3) 16_665 1_555 7_555
H1_2 H1_2 C1_2 121.36(5) 16_665 1_555 6_575
H1_2 H1_2 H1_2 113.951 16_665 1_555 4_655
H1_2 H1_2 C1_1 79.96(5) 16_665 1_555 16_665
H1_2 H1_2 N1_1 134.92(3) 16_665 1_555 1_565
H1_2 H1_2 C1_2 134.56(6) 16_665 1_555 4_655
H1_2 H1_2 H1_1 63.948 16_665 1_555 16_665
H1_2 H1_2 C1_2 148.37(11) 16_665 1_555 1_555
C1_2 H1_2 H1_2 165.92(3) 3_655 1_555 16_665
C1_2 H1_2 C1_2 44.24(7) 3_655 1_555 2_675
C1_2 H1_2 Cl1_1 111.26(3) 3_655 1_555 9_554
C1_2 H1_2 Cl1_1 128.26(3) 3_655 1_555 3_666
C1_2 H1_2 H1_2 76.46(3) 3_655 1_555 6_575
C1_2 H1_2 H1_2 40.91(3) 3_655 1_555 7_555
C1_2 H1_2 N1_2 100.25(3) 3_655 1_555 2_665
C1_2 H1_2 H1_1 141.91(3) 3_655 1_555 1_555
C1_2 H1_2 C1_2 26.25(5) 3_655 1_555 7_555
C1_2 H1_2 C1_2 57.00(7) 3_655 1_555 6_575
C1_2 H1_2 H1_2 52.29(3) 3_655 1_555 4_655
C1_2 H1_2 C1_1 111.76(6) 3_655 1_555 16_665
C1_2 H1_2 N1_1 53.47(5) 3_655 1_555 1_565
C1_2 H1_2 C1_2 31.64(9) 3_655 1_555 4_655
C1_2 H1_2 H1_1 126.63(3) 3_655 1_555 16_665
C1_2 H1_2 C1_2 28.38(10) 3_655 1_555 1_555
C1_1 H1_2 C1_2 82.56(5) 10_664 1_555 3_655
C1_1 H1_2 H1_2 109.83(3) 10_664 1_555 16_665
C1_1 H1_2 C1_2 120.70(5) 10_664 1_555 2_675
C1_1 H1_2 Cl1_1 107.20(3) 10_664 1_555 9_554
C1_1 H1_2 Cl1_1 92.71(3) 10_664 1_555 3_666
C1_1 H1_2 H1_2 117.14(3) 10_664 1_555 6_575
C1_1 H1_2 H1_2 43.33(3) 10_664 1_555 7_555
C1_1 H1_2 N1_2 26.05(3) 10_664 1_555 2_665
C1_1 H1_2 H1_1 135.52(3) 10_664 1_555 1_555
C1_1 H1_2 C1_2 63.45(5) 10_664 1_555 7_555
C1_1 H1_2 C1_2 110.11(6) 10_664 1_555 6_575
C1_1 H1_2 H1_2 120.84(3) 10_664 1_555 4_655
C1_1 H1_2 C1_1 30.05(8) 10_664 1_555 16_665
C1_1 H1_2 N1_1 74.70(4) 10_664 1_555 1_565
C1_1 H1_2 C1_2 113.21(7) 10_664 1_555 4_655
C1_1 H1_2 H1_1 46.78(3) 10_664 1_555 16_665
C1_1 H1_2 C1_2 96.42(12) 10_664 1_555 1_555
Cr1_1 H1_2 C1_1 59.35(3) 1_665 1_555 10_664
Cr1_1 H1_2 C1_2 90.26(3) 1_665 1_555 3_655
Cr1_1 H1_2 H1_2 101.735 1_665 1_555 16_665
Cr1_1 H1_2 C1_2 91.34(3) 1_665 1_555 2_675
Cr1_1 H1_2 Cl1_1 153.770 1_665 1_555 9_554
Cr1_1 H1_2 Cl1_1 46.176 1_665 1_555 3_666
Cr1_1 H1_2 H1_2 62.223 1_665 1_555 6_575
Cr1_1 H1_2 H1_2 62.556 1_665 1_555 7_555
Cr1_1 H1_2 N1_2 40.83(3) 1_665 1_555 2_665
Cr1_1 H1_2 H1_1 108.932 1_665 1_555 1_555
Cr1_1 H1_2 C1_2 65.38(3) 1_665 1_555 7_555
Cr1_1 H1_2 C1_2 66.05(4) 1_665 1_555 6_575
Cr1_1 H1_2 H1_2 139.047 1_665 1_555 4_655
Cr1_1 H1_2 C1_1 67.94(4) 1_665 1_555 16_665
Cr1_1 H1_2 N1_1 40.17(4) 1_665 1_555 1_565
Cr1_1 H1_2 C1_2 112.07(5) 1_665 1_555 4_655
Cr1_1 H1_2 H1_1 78.468 1_665 1_555 16_665
Cr1_1 H1_2 C1_2 76.32(8) 1_665 1_555 1_555
H1_1 H1_2 Cr1_1 59.847 10_664 1_555 1_665
H1_1 H1_2 C1_1 19.03(3) 10_664 1_555 10_664
H1_1 H1_2 C1_2 63.79(3) 10_664 1_555 3_655
H1_1 H1_2 H1_2 128.842 10_664 1_555 16_665
H1_1 H1_2 C1_2 102.19(4) 10_664 1_555 2_675
H1_1 H1_2 Cl1_1 115.479 10_664 1_555 9_554
H1_1 H1_2 Cl1_1 101.789 10_664 1_555 3_666
H1_1 H1_2 H1_2 107.079 10_664 1_555 6_575
H1_1 H1_2 H1_2 24.403 10_664 1_555 7_555
H1_1 H1_2 N1_2 39.638(5) 10_664 1_555 2_665
H1_1 H1_2 H1_1 154.257 10_664 1_555 1_555
H1_1 H1_2 C1_2 44.79(3) 10_664 1_555 7_555
H1_1 H1_2 C1_2 95.56(5) 10_664 1_555 6_575
H1_1 H1_2 H1_2 106.893 10_664 1_555 4_655
H1_1 H1_2 C1_1 49.04(5) 10_664 1_555 16_665
H1_1 H1_2 N1_1 61.889(10) 10_664 1_555 1_565
H1_1 H1_2 C1_2 94.93(6) 10_664 1_555 4_655
H1_1 H1_2 H1_1 65.597 10_664 1_555 16_665
H1_1 H1_2 C1_2 78.13(11) 10_664 1_555 1_555
C1_2 H1_2 H1_1 66.57(3) 5_575 1_555 10_664
C1_2 H1_2 Cr1_1 57.68(2) 5_575 1_555 1_665
C1_2 H1_2 C1_1 82.97(4) 5_575 1_555 10_664
C1_2 H1_2 C1_2 38.00(5) 5_575 1_555 3_655
C1_2 H1_2 H1_2 146.96(3) 5_575 1_555 16_665
C1_2 H1_2 C1_2 40.34(7) 5_575 1_555 2_675
C1_2 H1_2 Cl1_1 147.48(2) 5_575 1_555 9_554
C1_2 H1_2 Cl1_1 90.26(3) 5_575 1_555 3_666
C1_2 H1_2 H1_2 46.30(3) 5_575 1_555 6_575
C1_2 H1_2 H1_2 44.99(3) 5_575 1_555 7_555
C1_2 H1_2 N1_2 85.52(4) 5_575 1_555 2_665
C1_2 H1_2 H1_1 129.82(3) 5_575 1_555 1_555
C1_2 H1_2 C1_2 26.84(5) 5_575 1_555 7_555
C1_2 H1_2 C1_2 29.77(8) 5_575 1_555 6_575
C1_2 H1_2 H1_2 81.37(2) 5_575 1_555 4_655
C1_2 H1_2 C1_1 110.19(6) 5_575 1_555 16_665
C1_2 H1_2 N1_1 17.53(5) 5_575 1_555 1_565
C1_2 H1_2 C1_2 54.45(7) 5_575 1_555 4_655
C1_2 H1_2 H1_1 126.63(3) 5_575 1_555 16_665
C1_2 H1_2 C1_2 19.03(9) 5_575 1_555 1_555

loop_
_geom_bond_atom_site_label_1
_geom_bond_atom_site_label_2
_geom_bond_distance
_geom_bond_site_symmetry_1
_geom_bond_site_symmetry_2
Cr1_1 N1_1 2.0030(16) 1_555 1_455
Cr1_1 N1_1 2.0030(16) 1_555 2_655
Cr1_1 N1_2 2.0589(15) 1_555 2_555
Cr1_1 N1_2 2.0589(15) 1_555 1_555
Cr1_1 Cl1_1 2.3370(12) 1_555 1_554
Cr1_1 Cl1_1 2.3370(12) 1_555 3_556
Cr1_1 C1_2 2.9962(14) 1_555 6_465
Cr1_1 C1_2 2.9962(14) 1_555 3_645
Cr1_1 C1_2 2.9962(14) 1_555 5_465
Cr1_1 C1_2 2.9962(14) 1_555 1_445
Cr1_1 C1_2 2.9962(14) 1_555 8_665
Cr1_1 C1_2 2.9962(14) 1_555 4_645
Cr1_1 C1_2 2.9962(14) 1_555 7_445
Cr1_1 C1_2 2.9962(14) 1_555 2_665
Cr1_1 C1_1 3.0205(14) 1_555 13_455
Cr1_1 C1_1 3.0205(14) 1_555 12_544
Cr1_1 C1_1 3.0205(14) 1_555 16_555
Cr1_1 C1_1 3.0205(14) 1_555 11_545
Cr1_1 C1_1 3.0205(14) 1_555 14_454
Cr1_1 C1_1 3.0205(14) 1_555 9_444
Cr1_1 C1_1 3.0205(14) 1_555 10_554
Cr1_1 C1_1 3.0205(14) 1_555 15_445
Cr1_1 H1_2 3.06762 1_555 6_465
Cr1_1 H1_2 3.06762 1_555 1_445
Cr1_1 H1_2 3.06762 1_555 5_465
Cr1_1 H1_2 3.06762 1_555 3_645
Cr1_1 H1_2 3.06762 1_555 4_645
Cr1_1 H1_2 3.06762 1_555 8_665
Cr1_1 H1_2 3.06762 1_555 7_445
Cr1_1 H1_2 3.06762 1_555 2_665
Cr1_1 H1_1 3.07936 1_555 12_544
Cr1_1 H1_1 3.07936 1_555 13_455
Cr1_1 H1_1 3.07936 1_555 16_555
Cr1_1 H1_1 3.07936 1_555 11_545
Cr1_1 H1_1 3.07936 1_555 9_444
Cr1_1 H1_1 3.07936 1_555 14_454
Cr1_1 H1_1 3.07936 1_555 15_445
Cr1_1 H1_1 3.07936 1_555 10_554
Cl1_1 Cr1_1 2.33700 1_555 1_556
Cl1_1 H1_1 2.86845 1_555 3_646
Cl1_1 H1_1 2.86845 1_555 8_666
Cl1_1 H1_1 2.86845 1_555 5_466
Cl1_1 H1_1 2.86845 1_555 7_446
Cl1_1 H1_2 2.87467 1_555 5_466
Cl1_1 H1_2 2.87467 1_555 7_446
Cl1_1 H1_2 2.87467 1_555 3_646
Cl1_1 H1_2 2.87467 1_555 8_666
Cl1_1 H1_2 2.87912 1_555 12_545
Cl1_1 H1_2 2.87912 1_555 9_445
Cl1_1 H1_2 2.87912 1_555 14_455
Cl1_1 H1_2 2.87912 1_555 10_555
Cl1_1 H1_1 2.88720 1_555 14_455
Cl1_1 H1_1 2.88720 1_555 12_545
Cl1_1 H1_1 2.88720 1_555 10_555
Cl1_1 H1_1 2.88720 1_555 9_445
Cl1_1 N1_1 3.0779(10) 1_555 1_456
Cl1_1 N1_1 3.0779(10) 1_555 2_656
Cl1_1 N1_2 3.1146(10) 1_555 2_556
Cl1_1 N1_2 3.1146(10) 1_555 1_556
C1_1 H1_1 1.0170(18) 1_555 1_555
C1_1 N1_2 1.3334(19) 1_555 9_555
C1_1 C1_1 1.351(3) 1_555 6_575
C1_1 C1_1 1.524(3) 1_555 4_655
C1_1 C1_1 1.585(4) 1_555 7_556
C1_1 H1_1 2.0329(14) 1_555 6_575
C1_1 C1_1 2.036(3) 1_555 2_675
C1_1 C1_1 2.082(4) 1_555 5_576
C1_1 H1_2 2.1720(15) 1_555 16_665
C1_1 C1_1 2.199(4) 1_555 3_656
C1_1 H1_1 2.3122(15) 1_555 4_655
C1_1 H1_1 2.349(2) 1_555 7_556
C1_1 N1_2 2.375(2) 1_555 10_565
C1_1 C1_1 2.581(3) 1_555 8_676
C1_1 C1_2 2.8981(19) 1_555 16_665
C1_1 H1_1 2.9060(14) 1_555 2_675
C1_1 H1_1 2.9350(18) 1_555 5_576
C1_1 Cr1_1 3.0205(14) 1_555 9_555
C1_1 H1_2 3.0331(18) 1_555 10_665
C1_1 H1_1 3.1350(18) 1_555 3_656
C1_1 N1_1 3.1753(15) 1_555 10_655
C1_2 H1_2 1.0308(16) 1_555 1_555
C1_2 C1_2 1.327(3) 1_555 4_655
C1_2 N1_1 1.3489(19) 1_555 1_565
C1_2 C1_2 1.482(3) 1_555 6_575
C1_2 C1_2 1.617(4) 1_555 7_555
C1_2 C1_2 1.990(3) 1_555 2_675
C1_2 H1_2 2.0186(14) 1_555 4_655
C1_2 C1_2 2.092(4) 1_555 3_655
C1_2 C1_2 2.194(4) 1_555 5_575
C1_2 H1_1 2.1942(14) 1_555 16_665
C1_2 H1_2 2.3024(14) 1_555 6_575
C1_2 H1_2 2.374(2) 1_555 7_555
C1_2 N1_1 2.380(2) 1_555 2_665
C1_2 C1_2 2.564(4) 1_555 8_675
C1_2 H1_2 2.8833(14) 1_555 2_675
C1_2 C1_1 2.8981(19) 1_555 16_665
C1_2 H1_2 2.9405(19) 1_555 3_655
C1_2 Cr1_1 2.9962(14) 1_555 1_665
C1_2 H1_1 3.0637(18) 1_555 10_664
C1_2 H1_2 3.1422(18) 1_555 5_575
C1_2 N1_2 3.1881(15) 1_555 2_665
C1_2 H1_1 3.1971(14) 1_555 13_465
N1_1 C1_2 1.3489(19) 1_555 6_565
N1_1 C1_2 1.3489(19) 1_555 1_545
N1_1 C1_2 1.3489(19) 1_555 5_565
N1_1 C1_2 1.3489(19) 1_555 7_545
N1_1 Cr1_1 2.0030(16) 1_555 1_655
N1_1 H1_2 2.0350(3) 1_555 1_545
N1_1 H1_2 2.0350(3) 1_555 5_565
N1_1 H1_2 2.0350(3) 1_555 6_565
N1_1 H1_2 2.0350(3) 1_555 7_545
N1_1 C1_2 2.380(2) 1_555 2_665
N1_1 C1_2 2.380(2) 1_555 4_645
N1_1 C1_2 2.380(2) 1_555 8_665
N1_1 C1_2 2.380(2) 1_555 3_645
N1_1 H1_1 2.7978(3) 1_555 16_655
N1_1 H1_1 2.7978(3) 1_555 12_644
N1_1 H1_1 2.7978(3) 1_555 10_654
N1_1 H1_1 2.7978(3) 1_555 11_645
N1_1 N1_2 2.8724(16) 1_555 2_655
N1_1 N1_2 2.8724(16) 1_555 1_655
N1_1 N1_1 2.898(3) 1_555 2_655
N1_1 Cl1_1 3.0779(10) 1_555 1_654
N1_1 Cl1_1 3.0779(10) 1_555 3_656
N1_1 C1_1 3.1753(15) 1_555 16_655
N1_1 C1_1 3.1753(15) 1_555 10_654
N1_1 C1_1 3.1753(15) 1_555 12_644
N1_1 C1_1 3.1753(15) 1_555 11_645
N1_2 C1_1 1.3334(19) 1_555 11_545
N1_2 C1_1 1.3334(19) 1_555 12_544
N1_2 C1_1 1.3334(19) 1_555 9_444
N1_2 C1_1 1.3334(19) 1_555 15_445
N1_2 H1_1 2.01981(18) 1_555 11_545
N1_2 H1_1 2.01981(18) 1_555 9_444
N1_2 H1_1 2.01981(18) 1_555 12_544
N1_2 H1_1 2.01981(18) 1_555 15_445
N1_2 Cr1_1 2.0589(15) 1_555 1_555
N1_2 C1_1 2.375(2) 1_555 10_564
N1_2 C1_1 2.375(2) 1_555 16_565
N1_2 C1_1 2.375(2) 1_555 14_464
N1_2 C1_1 2.375(2) 1_555 13_465
N1_2 H1_2 2.7861(4) 1_555 6_465
N1_2 H1_2 2.7861(4) 1_555 8_665
N1_2 H1_2 2.7861(4) 1_555 2_665
N1_2 H1_2 2.7861(4) 1_555 5_465
N1_2 N1_2 2.859(3) 1_555 2_565
N1_2 N1_1 2.8724(16) 1_555 2_655
N1_2 N1_1 2.8724(16) 1_555 1_455
N1_2 Cl1_1 3.1146(10) 1_555 3_556
N1_2 Cl1_1 3.1146(10) 1_555 1_554
N1_2 C1_2 3.1881(15) 1_555 8_665
N1_2 C1_2 3.1881(15) 1_555 2_665
N1_2 C1_2 3.1881(15) 1_555 6_465
N1_2 C1_2 3.1881(15) 1_555 5_465
H1_1 C1_1 1.0170(18) 1_555 1_555
H1_1 H1_2 1.28285 1_555 16_665
H1_1 N1_2 2.01981(18) 1_555 9_555
H1_1 C1_1 2.0329(14) 1_555 6_575
H1_1 C1_2 2.1942(14) 1_555 16_665
H1_1 H1_1 2.29408 1_555 6_575
H1_1 C1_1 2.3122(15) 1_555 4_655
H1_1 C1_1 2.349(2) 1_555 7_556
H1_1 H1_2 2.61551 1_555 1_555
H1_1 N1_1 2.7978(3) 1_555 10_655
H1_1 H1_1 2.82761 1_555 7_556
H1_1 H1_1 2.82906 1_555 4_655
H1_1 Cl1_1 2.86845 1_555 3_666
H1_1 Cl1_1 2.88720 1_555 9_554
H1_1 C1_1 2.9060(14) 1_555 2_675
H1_1 H1_1 2.91503 1_555 16_665
H1_1 C1_1 2.9350(18) 1_555 5_576
H1_1 C1_2 3.0637(18) 1_555 10_665
H1_1 Cr1_1 3.07936 1_555 9_555
H1_1 H1_2 3.10501 1_555 10_665
H1_1 C1_1 3.1350(18) 1_555 3_656
H1_1 C1_2 3.1971(14) 1_555 13_565
H1_2 C1_2 1.0308(16) 1_555 1_555
H1_2 H1_1 1.28285 1_555 16_665
H1_2 C1_2 2.0186(14) 1_555 4_655
H1_2 N1_1 2.0350(3) 1_555 1_565
H1_2 C1_1 2.1720(15) 1_555 16_665
H1_2 H1_2 2.26987 1_555 4_655
H1_2 C1_2 2.3024(14) 1_555 6_575
H1_2 C1_2 2.374(2) 1_555 7_555
H1_2 H1_1 2.61551 1_555 1_555
H1_2 N1_2 2.7861(4) 1_555 2_665
H1_2 H1_2 2.82761 1_555 7_555
H1_2 H1_2 2.85923 1_555 6_575
H1_2 Cl1_1 2.87467 1_555 3_666
H1_2 Cl1_1 2.87912 1_555 9_554
H1_2 C1_2 2.8833(14) 1_555 2_675
H1_2 H1_2 2.91132 1_555 16_665
H1_2 C1_2 2.9405(19) 1_555 3_655
H1_2 C1_1 3.0331(18) 1_555 10_664
H1_2 Cr1_1 3.06762 1_555 1_665
H1_2 H1_1 3.10501 1_555 10_664
H1_2 C1_2 3.1422(18) 1_555 5_575
